data_4319011
loop_
_publ_author_name
'Glen G. Briand'
'Tristram Chivers'
'Mark Krahn'
'Masood Parvez'

_publ_contact_author_email ' parvez@ucalgary.ca '
_publ_contact_author_fax ' (403)289-9488 '
_publ_contact_author_phone ' (403)220-5348 '
_publ_section_title
;
 Synthesis and X-ray Structures of Dilithium Complexes of the Phosphonate
 Anions [PhP(E)(NtBu)2]2- (E = O, S, Se, Te) and Dimethylaluminum
 Derivatives of [PhP(E)(NtBu)(NHtBu)]- (E = S, Se)
;
_journal_name_full 'Inorganic Chemistry'
_journal_page_first 6808
_journal_page_last 6815
_journal_paper_doi 10.1021/ic020471h
_journal_volume 41
_journal_year 2002
_chemical_compound_source 'synthesized by authors '
_chemical_formula_sum 'C77 H136 Li10 N8 O9 P4'
_chemical_formula_weight 1511.22
_chemical_melting_point ' ? '
_chemical_name_common ' ? '
_chemical_name_systematic ' ? '
_space_group_IT_number 2
_symmetry_cell_setting triclinic
_symmetry_space_group_name_Hall '-P 1'
_symmetry_space_group_name_H-M 'P -1'
_atom_sites_solution_hydrogens geom
_atom_sites_solution_primary direct
_atom_sites_solution_secondary difmap
_cell_angle_alpha 102.230(1)
_cell_angle_beta 111.629(1)
_cell_angle_gamma 99.731(1)
_cell_formula_units_Z 2
_cell_length_a 15.8348(2)
_cell_length_b 15.9927(2)
_cell_length_c 20.2186(3)
_cell_measurement_reflns_used 47285
_cell_measurement_temperature 173(2)
_cell_measurement_theta_max 30.0
_cell_measurement_theta_min 1.0
_cell_volume 4476.28(12)
_computing_cell_refinement 'HKL DENZO (Otwinowski & Minor, 1997)'
_computing_data_collection 'COLLECT (Hooft, 1998)'
_computing_data_reduction 'SCALEPACK (Otwinowski & Minor, 1997)'
_computing_molecular_graphics 'TEXSAN (M. S. C., 1994)'
_computing_publication_material 'SHELXL-97 (Sheldrick, 1997)'
_computing_structure_refinement 'SHELXL-97 (Sheldrick, 1997)'
_computing_structure_solution 'SAPI91 (Fan, 1991)'
_diffrn_ambient_temperature 173(2)
_diffrn_measured_fraction_theta_full 0.991
_diffrn_measured_fraction_theta_max 0.991
_diffrn_measurement_device_type 'Nonius KappaCCD Diffractometer'
_diffrn_measurement_method ' \w & \f '
_diffrn_radiation_monochromator graphite
_diffrn_radiation_source 'fine-focus sealed tube'
_diffrn_radiation_type MoK\a
_diffrn_radiation_wavelength 0.71069
_diffrn_reflns_av_R_equivalents 0.0510
_diffrn_reflns_av_sigmaI/netI 0.0903
_diffrn_reflns_limit_h_max 22
_diffrn_reflns_limit_h_min -22
_diffrn_reflns_limit_k_max 22
_diffrn_reflns_limit_k_min -22
_diffrn_reflns_limit_l_max 28
_diffrn_reflns_limit_l_min -28
_diffrn_reflns_number 47285
_diffrn_reflns_theta_full 30.04
_diffrn_reflns_theta_max 30.04
_diffrn_reflns_theta_min 1.35
_diffrn_standards_decay_% ' < 0.1 '
_exptl_absorpt_coefficient_mu 0.138
_exptl_absorpt_correction_T_max 0.9864
_exptl_absorpt_correction_T_min 0.9598
_exptl_absorpt_correction_type multi-scan
_exptl_absorpt_process_details '(SORTAV: Blessing, 1997)'
_exptl_crystal_colour colourless
_exptl_crystal_density_diffrn 1.121
_exptl_crystal_density_meas ?
_exptl_crystal_density_method 'not measured'
_exptl_crystal_description block
_exptl_crystal_F_000 1632
_exptl_crystal_size_max 0.30
_exptl_crystal_size_mid 0.20
_exptl_crystal_size_min 0.10
_refine_diff_density_max 0.627
_refine_diff_density_min -0.416
_refine_diff_density_rms 0.057
_refine_ls_extinction_method none
_refine_ls_goodness_of_fit_ref 1.048
_refine_ls_hydrogen_treatment constr
_refine_ls_matrix_type full
_refine_ls_number_parameters 972
_refine_ls_number_reflns 25974
_refine_ls_number_restraints 7
_refine_ls_restrained_S_all 1.054
_refine_ls_R_factor_all 0.1304
_refine_ls_R_factor_gt 0.0655
_refine_ls_shift/su_max 0.000
_refine_ls_shift/su_mean 0.000
_refine_ls_structure_factor_coef Fsqd
_refine_ls_weighting_details 'calc w=1/[\s^2^(Fo^2^)+(0.09P)^2^+1.02P] where P=(Fo^2^+2Fc^2^)/3'
_refine_ls_weighting_scheme calc
_refine_ls_wR_factor_gt 0.1647
_refine_ls_wR_factor_ref 0.1962
_reflns_number_gt 14857
_reflns_number_total 25974
_reflns_threshold_expression >2sigma(I)
_cod_data_source_file ic020471h_2.cif
_cod_data_source_block Compound_2a.Li2O
_cod_depositor_comments
;
The following automatic conversions were performed:

'_symmetry_cell_setting' value 'Triclinic' changed to 'triclinic'
according to the built-in table from CIF Core dictionary named
'cif_core.dic' version 2.4.1 from 2010-06-29.

Automatic conversion script
Id: cif_fix_values 1646 2011-03-28 12:23:43Z adriana 

The following automatic conversions were performed:

'_exptl_crystal_density_meas' value 'not measured' was changed to '?'
- the value is perceived as not measured.

Automatic conversion script
Id: cif_fix_values 3008 2015-01-20 13:52:24Z robertas 
;
_cod_original_cell_volume 4476.27(10)
_cod_original_sg_symbol_H-M ' P -1 '
_cod_database_code 4319011

loop_
_symmetry_equiv_pos_as_xyz
'x, y, z'
'-x, -y, -z'

loop_
_atom_site_label
_atom_site_type_symbol
_atom_site_fract_x
_atom_site_fract_y
_atom_site_fract_z
_atom_site_U_iso_or_equiv
_atom_site_adp_type
_atom_site_occupancy
_atom_site_symmetry_multiplicity
_atom_site_calc_flag
_atom_site_refinement_flags
_atom_site_disorder_assembly
_atom_site_disorder_group
Li11 Li 0.2539(3) 0.4005(3) 0.1383(2) 0.0382(9) Uani 1 1 d . . .
Li12 Li 0.2785(3) 0.3242(2) 0.2488(2) 0.0337(8) Uani 1 1 d . . .
P11 P 0.14195(4) 0.41072(3) 0.25011(3) 0.02637(12) Uani 1 1 d . . .
O11 O 0.21484(10) 0.41032(9) 0.21672(8) 0.0300(3) Uani 1 1 d . . .
O12 O 0.23651(14) 0.49463(12) 0.08691(10) 0.0530(5) Uani 1 1 d . . .
N11 N 0.18316(12) 0.42025(11) 0.33829(9) 0.0279(4) Uani 1 1 d . . .
N12 N 0.05775(12) 0.31927(11) 0.21657(9) 0.0294(4) Uani 1 1 d . . .
C11 C 0.23233(15) 0.50345(13) 0.40153(12) 0.0303(5) Uani 1 1 d . . .
C12 C 0.30001(18) 0.47901(15) 0.46624(13) 0.0434(6) Uani 1 1 d . . .
H12A H 0.2648 0.4306 0.4765 0.065 Uiso 1 1 calc R . .
H12B H 0.3298 0.5310 0.5107 0.065 Uiso 1 1 calc R . .
H12C H 0.3488 0.4598 0.4530 0.065 Uiso 1 1 calc R . .
C13 C 0.16073(18) 0.53821(15) 0.42606(13) 0.0396(5) Uani 1 1 d . . .
H13A H 0.1161 0.5539 0.3853 0.059 Uiso 1 1 calc R . .
H13B H 0.1940 0.5910 0.4697 0.059 Uiso 1 1 calc R . .
H13C H 0.1263 0.4920 0.4389 0.059 Uiso 1 1 calc R . .
C14 C 0.28956(17) 0.57913(14) 0.38675(14) 0.0385(5) Uani 1 1 d . . .
H14A H 0.3306 0.5563 0.3654 0.058 Uiso 1 1 calc R . .
H14B H 0.3283 0.6265 0.4337 0.058 Uiso 1 1 calc R . .
H14C H 0.2464 0.6029 0.3517 0.058 Uiso 1 1 calc R . .
C15 C -0.00763(16) 0.27729(15) 0.13764(12) 0.0351(5) Uani 1 1 d . . .
C16 C -0.0083(2) 0.17886(17) 0.11783(14) 0.0607(8) Uani 1 1 d . . .
H16A H 0.0552 0.1744 0.1250 0.091 Uiso 1 1 calc R . .
H16B H -0.0524 0.1487 0.0657 0.091 Uiso 1 1 calc R . .
H16C H -0.0282 0.1507 0.1502 0.091 Uiso 1 1 calc R . .
C17 C -0.10766(18) 0.2813(2) 0.12627(15) 0.0567(7) Uani 1 1 d . . .
H17A H -0.1259 0.2538 0.1597 0.085 Uiso 1 1 calc R . .
H17B H -0.1516 0.2492 0.0744 0.085 Uiso 1 1 calc R . .
H17C H -0.1095 0.3434 0.1374 0.085 Uiso 1 1 calc R . .
C18 C 0.01832(19) 0.31719(18) 0.08300(13) 0.0502(7) Uani 1 1 d . . .
H18A H 0.0210 0.3805 0.0952 0.075 Uiso 1 1 calc R . .
H18B H -0.0295 0.2864 0.0321 0.075 Uiso 1 1 calc R . .
H18C H 0.0800 0.3102 0.0867 0.075 Uiso 1 1 calc R . .
C19 C 0.09434(16) 0.50405(14) 0.22875(12) 0.0330(5) Uani 1 1 d . . .
C110 C 0.00849(18) 0.50988(17) 0.23027(14) 0.0447(6) Uani 1 1 d . . .
H110 H -0.0258 0.4655 0.2426 0.054 Uiso 1 1 calc R . .
C111 C -0.0278(2) 0.5802(2) 0.21392(16) 0.0604(8) Uani 1 1 d . . .
H111 H -0.0870 0.5829 0.2146 0.072 Uiso 1 1 calc R . .
C112 C 0.0206(3) 0.6453(2) 0.19696(17) 0.0693(10) Uani 1 1 d . . .
H112 H -0.0049 0.6929 0.1858 0.083 Uiso 1 1 calc R . .
C113 C 0.1067(3) 0.64190(19) 0.19612(17) 0.0644(9) Uani 1 1 d . . .
H113 H 0.1411 0.6876 0.1852 0.077 Uiso 1 1 calc R . .
C114 C 0.1429(2) 0.57109(16) 0.21138(14) 0.0467(6) Uani 1 1 d . . .
H114 H 0.2017 0.5685 0.2099 0.056 Uiso 1 1 calc R . .
C115 C 0.1492(3) 0.5057(3) 0.0367(2) 0.0759(10) Uani 1 1 d . . .
H15A H 0.1061 0.5132 0.0613 0.091 Uiso 1 1 calc R . .
H15B H 0.1169 0.4540 -0.0088 0.091 Uiso 1 1 calc R . .
C116 C 0.1798(5) 0.5870(5) 0.0188(4) 0.180(3) Uani 1 1 d . . .
H16A H 0.1370 0.5834 -0.0325 0.216 Uiso 1 1 calc R . .
H16B H 0.1782 0.6397 0.0539 0.216 Uiso 1 1 calc R . .
C117 C 0.2720(4) 0.5944(4) 0.0248(3) 0.145(2) Uani 1 1 d . . .
H17A H 0.3084 0.6576 0.0422 0.174 Uiso 1 1 calc R . .
H17B H 0.2713 0.5657 -0.0240 0.174 Uiso 1 1 calc R . .
C118 C 0.3147(3) 0.5475(3) 0.0809(2) 0.0837(11) Uani 1 1 d . . .
H18A H 0.3502 0.5094 0.0637 0.100 Uiso 1 1 calc R . .
H18B H 0.3581 0.5912 0.1298 0.100 Uiso 1 1 calc R . .
Li21 Li 0.3743(3) 0.0733(2) 0.1851(2) 0.0405(9) Uani 1 1 d . . .
Li22 Li 0.2390(3) 0.1356(2) 0.1931(2) 0.0352(8) Uani 1 1 d . . .
P21 P 0.37408(4) 0.27183(4) 0.15967(3) 0.02849(13) Uani 1 1 d . . .
O21 O 0.34214(11) 0.17695(9) 0.16429(8) 0.0330(3) Uani 1 1 d . . .
O22 O 0.42308(17) 0.00515(13) 0.11965(11) 0.0645(6) Uani 1 1 d . . .
N21 N 0.29518(13) 0.29873(12) 0.09725(10) 0.0335(4) Uani 1 1 d . . .
N22 N 0.40538(12) 0.33479(11) 0.24308(9) 0.0284(4) Uani 1 1 d . . .
C21 C 0.24227(18) 0.24026(17) 0.01861(13) 0.0437(6) Uani 1 1 d . . .
C22 C 0.1895(3) 0.2935(3) -0.02703(17) 0.0837(12) Uani 1 1 d . . .
H22A H 0.1469 0.3142 -0.0065 0.126 Uiso 1 1 calc R . .
H22B H 0.1528 0.2561 -0.0788 0.126 Uiso 1 1 calc R . .
H22C H 0.2347 0.3449 -0.0254 0.126 Uiso 1 1 calc R . .
C23 C 0.1691(2) 0.1590(2) 0.01393(17) 0.0696(9) Uani 1 1 d . . .
H23A H 0.2021 0.1222 0.0416 0.104 Uiso 1 1 calc R . .
H23B H 0.1314 0.1238 -0.0384 0.104 Uiso 1 1 calc R . .
H23C H 0.1275 0.1796 0.0356 0.104 Uiso 1 1 calc R . .
C24 C 0.3022(2) 0.2024(2) -0.01737(16) 0.0662(9) Uani 1 1 d . . .
H24A H 0.3466 0.2512 -0.0197 0.099 Uiso 1 1 calc R . .
H24B H 0.2612 0.1633 -0.0679 0.099 Uiso 1 1 calc R . .
H24C H 0.3373 0.1684 0.0123 0.099 Uiso 1 1 calc R . .
C25 C 0.47196(15) 0.42474(13) 0.28386(12) 0.0317(5) Uani 1 1 d . . .
C26 C 0.57526(15) 0.42797(15) 0.30024(14) 0.0395(5) Uani 1 1 d . . .
H26A H 0.5931 0.3826 0.3243 0.059 Uiso 1 1 calc R . .
H26B H 0.6159 0.4868 0.3334 0.059 Uiso 1 1 calc R . .
H26C H 0.5828 0.4165 0.2534 0.059 Uiso 1 1 calc R . .
C27 C 0.46544(17) 0.45090(16) 0.35897(13) 0.0410(6) Uani 1 1 d . . .
H27A H 0.3998 0.4484 0.3503 0.062 Uiso 1 1 calc R . .
H27B H 0.5055 0.5115 0.3878 0.062 Uiso 1 1 calc R . .
H27C H 0.4868 0.4096 0.3868 0.062 Uiso 1 1 calc R . .
C28 C 0.44440(17) 0.49354(15) 0.24355(14) 0.0415(6) Uani 1 1 d . . .
H28A H 0.4394 0.4732 0.1927 0.062 Uiso 1 1 calc R . .
H28B H 0.4927 0.5506 0.2704 0.062 Uiso 1 1 calc R . .
H28C H 0.3835 0.5008 0.2417 0.062 Uiso 1 1 calc R . .
C29 C 0.47931(16) 0.27578(15) 0.14053(12) 0.0357(5) Uani 1 1 d . . .
C210 C 0.50530(19) 0.33670(18) 0.10671(15) 0.0469(6) Uani 1 1 d . . .
H210 H 0.4644 0.3717 0.0886 0.056 Uiso 1 1 calc R . .
C211 C 0.5892(2) 0.3474(2) 0.09892(18) 0.0651(9) Uani 1 1 d . . .
H211 H 0.6052 0.3893 0.0755 0.078 Uiso 1 1 calc R . .
C212 C 0.6496(2) 0.2975(3) 0.12497(19) 0.0730(10) Uani 1 1 d . . .
H212 H 0.7075 0.3050 0.1199 0.088 Uiso 1 1 calc R . .
C213 C 0.6256(2) 0.2371(2) 0.15809(16) 0.0622(9) Uani 1 1 d . . .
H213 H 0.6672 0.2025 0.1760 0.075 Uiso 1 1 calc R . .
C214 C 0.54116(18) 0.22552(18) 0.16606(14) 0.0458(6) Uani 1 1 d . . .
H214 H 0.5255 0.1830 0.1891 0.055 Uiso 1 1 calc R . .
C215 C 0.3714(3) -0.0033(3) 0.04282(18) 0.0832(11) Uani 1 1 d . . .
H15C H 0.4017 0.0455 0.0291 0.100 Uiso 1 1 calc R . .
H15D H 0.3059 -0.0010 0.0328 0.100 Uiso 1 1 calc R . .
C216 C 0.3717(3) -0.0900(3) -0.0005(2) 0.1036(15) Uani 1 1 d . . .
H16C H 0.3852 -0.0841 -0.0436 0.124 Uiso 1 1 calc R . .
H16D H 0.3099 -0.1341 -0.0190 0.124 Uiso 1 1 calc R . .
C217 C 0.4490(4) -0.1180(3) 0.0534(3) 0.1044(15) Uani 1 1 d . . .
H17C H 0.4946 -0.1314 0.0327 0.125 Uiso 1 1 calc R . .
H17D H 0.4221 -0.1713 0.0641 0.125 Uiso 1 1 calc R . .
C218 C 0.4961(3) -0.0387(2) 0.1233(2) 0.0747(10) Uani 1 1 d . . .
H18C H 0.5172 -0.0581 0.1687 0.090 Uiso 1 1 calc R . .
H18D H 0.5512 0.0010 0.1230 0.090 Uiso 1 1 calc R . .
Li31 Li 0.1969(3) 0.0187(2) 0.3816(2) 0.0387(9) Uani 1 1 d . . .
Li32 Li 0.2642(3) 0.1585(2) 0.3432(2) 0.0354(8) Uani 1 1 d . . .
P31 P 0.32919(4) 0.02384(3) 0.28556(3) 0.03055(13) Uani 1 1 d . . .
O31 O 0.28457(11) 0.04217(9) 0.34095(8) 0.0320(3) Uani 1 1 d . . .
O32 O 0.19572(13) -0.08349(10) 0.42220(10) 0.0440(4) Uani 1 1 d . . .
N31 N 0.26135(13) 0.01267(11) 0.19989(10) 0.0335(4) Uani 1 1 d . . .
N32 N 0.41857(12) 0.10374(11) 0.30046(10) 0.0312(4) Uani 1 1 d . . .
C31 C 0.51665(16) 0.12190(14) 0.35725(13) 0.0345(5) Uani 1 1 d . . .
C32 C 0.57397(18) 0.07455(18) 0.32245(15) 0.0479(6) Uani 1 1 d . . .
H32A H 0.5454 0.0102 0.3053 0.072 Uiso 1 1 calc R . .
H32B H 0.6390 0.0883 0.3599 0.072 Uiso 1 1 calc R . .
H32C H 0.5740 0.0950 0.2801 0.072 Uiso 1 1 calc R . .
C33 C 0.52519(18) 0.09475(16) 0.42754(13) 0.0414(6) Uani 1 1 d . . .
H33A H 0.4825 0.1177 0.4467 0.062 Uiso 1 1 calc R . .
H33B H 0.5903 0.1195 0.4656 0.062 Uiso 1 1 calc R . .
H33C H 0.5083 0.0298 0.4150 0.062 Uiso 1 1 calc R . .
C34 C 0.56121(16) 0.22261(15) 0.38032(14) 0.0393(5) Uani 1 1 d . . .
H34A H 0.5568 0.2406 0.3360 0.059 Uiso 1 1 calc R . .
H34B H 0.6277 0.2371 0.4152 0.059 Uiso 1 1 calc R . .
H34C H 0.5275 0.2544 0.4045 0.059 Uiso 1 1 calc R . .
C35 C 0.16973(18) -0.05529(15) 0.15444(13) 0.0429(6) Uani 1 1 d . . .
C36 C 0.1032(2) -0.0131(2) 0.1080(2) 0.0965(14) Uani 1 1 d . . .
H36A H 0.0856 0.0289 0.1399 0.145 Uiso 1 1 calc R . .
H36B H 0.0465 -0.0592 0.0706 0.145 Uiso 1 1 calc R . .
H36C H 0.1339 0.0186 0.0828 0.145 Uiso 1 1 calc R . .
C37 C 0.1825(3) -0.1302(3) 0.1004(2) 0.1173(18) Uani 1 1 d . . .
H37A H 0.2125 -0.1048 0.0719 0.176 Uiso 1 1 calc R . .
H37B H 0.1208 -0.1715 0.0662 0.176 Uiso 1 1 calc R . .
H37C H 0.2226 -0.1623 0.1288 0.176 Uiso 1 1 calc R . .
C38 C 0.1266(3) -0.0994(3) 0.1975(2) 0.1074(17) Uani 1 1 d . . .
H38A H 0.1704 -0.1281 0.2266 0.161 Uiso 1 1 calc R . .
H38B H 0.0673 -0.1442 0.1627 0.161 Uiso 1 1 calc R . .
H38C H 0.1139 -0.0546 0.2312 0.161 Uiso 1 1 calc R . .
C39 C 0.36169(17) -0.07980(14) 0.29284(13) 0.0369(5) Uani 1 1 d . . .
C310 C 0.36032(17) -0.11611(15) 0.34955(14) 0.0405(6) Uani 1 1 d . . .
H310 H 0.3441 -0.0856 0.3869 0.049 Uiso 1 1 calc R . .
C311 C 0.38232(19) -0.19625(16) 0.35215(16) 0.0501(7) Uani 1 1 d . . .
H311 H 0.3818 -0.2194 0.3916 0.060 Uiso 1 1 calc R . .
C312 C 0.4047(2) -0.24226(17) 0.29861(17) 0.0580(8) Uani 1 1 d . . .
H312 H 0.4181 -0.2977 0.3001 0.070 Uiso 1 1 calc R . .
C313 C 0.4076(2) -0.20677(18) 0.24170(17) 0.0591(8) Uani 1 1 d . . .
H313 H 0.4249 -0.2372 0.2050 0.071 Uiso 1 1 calc R . .
C314 C 0.3852(2) -0.12720(16) 0.23903(15) 0.0500(7) Uani 1 1 d . . .
H314 H 0.3860 -0.1043 0.1995 0.060 Uiso 1 1 calc R . .
C315 C 0.1588(2) -0.17721(16) 0.38138(17) 0.0561(7) Uani 1 1 d . . .
H15E H 0.1889 -0.1936 0.3473 0.067 Uiso 1 1 calc R . .
H15F H 0.0896 -0.1928 0.3519 0.067 Uiso 1 1 calc R . .
C316 C 0.1825(2) -0.22332(19) 0.4401(2) 0.0685(9) Uani 1 1 d . . .
H16E H 0.2483 -0.2275 0.4564 0.082 Uiso 1 1 calc R . .
H16F H 0.1392 -0.2838 0.4220 0.082 Uiso 1 1 calc R . .
C317 C 0.1695(2) -0.16398(19) 0.50179(18) 0.0612(8) Uani 1 1 d . . .
H17E H 0.2104 -0.1681 0.5510 0.073 Uiso 1 1 calc R . .
H17F H 0.1029 -0.1796 0.4949 0.073 Uiso 1 1 calc R . .
C318 C 0.1982(2) -0.07211(17) 0.49506(15) 0.0516(7) Uani 1 1 d . . .
H18E H 0.1539 -0.0377 0.5017 0.062 Uiso 1 1 calc R . .
H18F H 0.2625 -0.0397 0.5336 0.062 Uiso 1 1 calc R . .
Li41 Li 0.0532(3) 0.3325(2) 0.3170(2) 0.0336(8) Uani 1 1 d . . .
Li42 Li 0.1174(3) 0.2210(2) 0.2535(2) 0.0334(8) Uani 1 1 d . . .
P41 P 0.13535(4) 0.18917(3) 0.40550(3) 0.02920(13) Uani 1 1 d . . .
O41 O 0.09522(10) 0.23535(9) 0.34514(8) 0.0305(3) Uani 1 1 d . . .
O42 O -0.06441(12) 0.34881(11) 0.32896(10) 0.0455(4) Uani 1 1 d . . .
N41 N 0.24853(12) 0.22498(11) 0.43486(9) 0.0291(4) Uani 1 1 d . . .
N42 N 0.09798(13) 0.08231(12) 0.37570(11) 0.0360(4) Uani 1 1 d . . .
C41 C 0.32778(15) 0.23553(13) 0.50647(12) 0.0313(5) Uani 1 1 d . . .
C42 C 0.32886(17) 0.30323(15) 0.57385(13) 0.0396(5) Uani 1 1 d . . .
H42A H 0.3195 0.3579 0.5613 0.059 Uiso 1 1 calc R . .
H42B H 0.3898 0.3169 0.6167 0.059 Uiso 1 1 calc R . .
H42C H 0.2780 0.2779 0.5864 0.059 Uiso 1 1 calc R . .
C43 C 0.33066(18) 0.14705(15) 0.52441(14) 0.0419(6) Uani 1 1 d . . .
H43A H 0.2721 0.1222 0.5280 0.063 Uiso 1 1 calc R . .
H43B H 0.3845 0.1574 0.5720 0.063 Uiso 1 1 calc R . .
H43C H 0.3372 0.1052 0.4847 0.063 Uiso 1 1 calc R . .
C44 C 0.41707(16) 0.27179(16) 0.49722(14) 0.0393(5) Uani 1 1 d . . .
H44A H 0.4186 0.2305 0.4546 0.059 Uiso 1 1 calc R . .
H44B H 0.4727 0.2783 0.5425 0.059 Uiso 1 1 calc R . .
H44C H 0.4171 0.3299 0.4886 0.059 Uiso 1 1 calc R . .
C45 C -0.00410(17) 0.03328(15) 0.33331(15) 0.0440(6) Uani 1 1 d . . .
C46 C -0.0489(2) 0.05103(19) 0.25787(17) 0.0627(8) Uani 1 1 d . . .
H46A H -0.0495 0.1136 0.2663 0.094 Uiso 1 1 calc R . .
H46B H -0.1138 0.0129 0.2301 0.094 Uiso 1 1 calc R . .
H46C H -0.0121 0.0379 0.2291 0.094 Uiso 1 1 calc R . .
C47 C -0.0639(2) 0.0530(2) 0.3753(2) 0.0695(9) Uani 1 1 d . . .
H47A H -0.0417 0.0350 0.4208 0.104 Uiso 1 1 calc R . .
H47B H -0.1300 0.0198 0.3437 0.104 Uiso 1 1 calc R . .
H47C H -0.0587 0.1168 0.3886 0.104 Uiso 1 1 calc R . .
C48 C -0.0102(2) -0.06545(17) 0.3164(2) 0.0651(9) Uani 1 1 d . . .
H48A H 0.0259 -0.0799 0.2874 0.098 Uiso 1 1 calc R . .
H48B H -0.0764 -0.1000 0.2877 0.098 Uiso 1 1 calc R . .
H48C H 0.0158 -0.0801 0.3633 0.098 Uiso 1 1 calc R . .
C49 C 0.10146(16) 0.23434(15) 0.48041(13) 0.0353(5) Uani 1 1 d . . .
C410 C 0.07998(19) 0.31538(16) 0.48910(14) 0.0461(6) Uani 1 1 d . . .
H410 H 0.0769 0.3453 0.4527 0.055 Uiso 1 1 calc R . .
C411 C 0.0628(2) 0.3540(2) 0.54949(18) 0.0659(9) Uani 1 1 d . . .
H411 H 0.0463 0.4087 0.5532 0.079 Uiso 1 1 calc R . .
C412 C 0.0697(2) 0.3133(2) 0.60376(18) 0.0722(10) Uani 1 1 d . . .
H412 H 0.0598 0.3405 0.6459 0.087 Uiso 1 1 calc R . .
C413 C 0.0911(2) 0.2329(2) 0.59702(16) 0.0613(8) Uani 1 1 d . . .
H413 H 0.0964 0.2047 0.6348 0.074 Uiso 1 1 calc R . .
C414 C 0.10501(18) 0.19240(19) 0.53489(14) 0.0474(6) Uani 1 1 d . . .
H414 H 0.1170 0.1357 0.5297 0.057 Uiso 1 1 calc R . .
C415 C -0.1301(2) 0.27166(19) 0.3243(2) 0.0618(8) Uani 1 1 d . . .
H15G H -0.0961 0.2340 0.3511 0.074 Uiso 1 1 calc R . .
H15H H -0.1690 0.2360 0.2716 0.074 Uiso 1 1 calc R . .
C416 C -0.1907(2) 0.3051(2) 0.3596(2) 0.0707(9) Uani 1 1 d . . .
H16G H -0.2573 0.2692 0.3314 0.085 Uiso 1 1 calc R . .
H16H H -0.1685 0.3030 0.4117 0.085 Uiso 1 1 calc R . .
C417 C -0.1808(3) 0.3978(2) 0.3570(2) 0.0785(10) Uani 1 1 d . . .
H17G H -0.2363 0.4019 0.3154 0.094 Uiso 1 1 calc R . .
H17H H -0.1746 0.4375 0.4043 0.094 Uiso 1 1 calc R . .
C418 C -0.0984(3) 0.4210(2) 0.3460(4) 0.137(2) Uani 1 1 d . . .
H18G H -0.1119 0.4483 0.3049 0.164 Uiso 1 1 calc R . .
H18H H -0.0490 0.4661 0.3917 0.164 Uiso 1 1 calc R . .
O5 O 0.24597(10) 0.22412(9) 0.27601(8) 0.0293(3) Uani 1 1 d . . .
Li51 Li 0.3820(3) 0.2264(2) 0.2829(2) 0.0348(8) Uani 1 1 d . . .
Li52 Li 0.2349(3) 0.3087(2) 0.3678(2) 0.0326(8) Uani 1 1 d . . .
C1S C 0.6832(8) 0.6031(9) 0.1730(8) 0.353(7) Uiso 1 1 d D . .
H1S1 H 0.7201 0.6653 0.1986 0.529 Uiso 1 1 calc R . .
H1S2 H 0.7178 0.5713 0.1498 0.529 Uiso 1 1 calc R . .
H1S3 H 0.6729 0.5752 0.2091 0.529 Uiso 1 1 calc R . .
C2S C 0.5858(7) 0.5990(7) 0.1114(6) 0.288(5) Uiso 1 1 d D . .
H2S1 H 0.5363 0.5447 0.1007 0.346 Uiso 1 1 calc R . .
H2S2 H 0.5902 0.6036 0.0647 0.346 Uiso 1 1 calc R . .
C3S C 0.5691(7) 0.6881(7) 0.1553(7) 0.329(7) Uiso 1 1 d D . .
H3S1 H 0.5483 0.7256 0.1225 0.395 Uiso 1 1 calc R . .
H3S2 H 0.5219 0.6730 0.1753 0.395 Uiso 1 1 calc R . .
C4S C 0.6681(8) 0.7344(7) 0.2185(6) 0.319(6) Uiso 1 1 d D . .
H4S1 H 0.7167 0.7348 0.1987 0.383 Uiso 1 1 calc R . .
H4S2 H 0.6819 0.7030 0.2569 0.383 Uiso 1 1 calc R . .
C5S C 0.6678(9) 0.8341(7) 0.2536(7) 0.375(8) Uiso 1 1 d D . .
H5S1 H 0.6031 0.8358 0.2450 0.563 Uiso 1 1 calc R . .
H5S2 H 0.6923 0.8735 0.2298 0.563 Uiso 1 1 calc R . .
H5S3 H 0.7078 0.8539 0.3073 0.563 Uiso 1 1 calc R . .

loop_
_atom_site_aniso_label
_atom_site_aniso_U_11
_atom_site_aniso_U_22
_atom_site_aniso_U_33
_atom_site_aniso_U_23
_atom_site_aniso_U_13
_atom_site_aniso_U_12
Li11 0.046(2) 0.044(2) 0.033(2) 0.0202(17) 0.0183(18) 0.0170(18)
Li12 0.035(2) 0.0347(19) 0.039(2) 0.0183(16) 0.0175(17) 0.0144(15)
P11 0.0268(3) 0.0255(3) 0.0266(3) 0.0100(2) 0.0089(2) 0.0092(2)
O11 0.0304(8) 0.0318(8) 0.0302(8) 0.0128(6) 0.0127(6) 0.0105(6)
O12 0.0662(13) 0.0605(12) 0.0503(11) 0.0367(9) 0.0273(10) 0.0304(10)
N11 0.0303(9) 0.0235(8) 0.0274(9) 0.0085(7) 0.0091(7) 0.0071(7)
N12 0.0268(9) 0.0295(9) 0.0257(9) 0.0085(7) 0.0052(7) 0.0054(7)
C11 0.0338(11) 0.0239(10) 0.0290(11) 0.0067(8) 0.0095(9) 0.0071(8)
C12 0.0531(15) 0.0309(12) 0.0308(12) 0.0061(9) 0.0039(11) 0.0087(10)
C13 0.0513(15) 0.0303(11) 0.0398(13) 0.0077(10) 0.0236(12) 0.0109(10)
C14 0.0371(13) 0.0298(11) 0.0422(13) 0.0084(10) 0.0134(11) 0.0038(9)
C15 0.0308(12) 0.0364(12) 0.0283(11) 0.0078(9) 0.0041(9) 0.0063(9)
C16 0.080(2) 0.0425(15) 0.0308(14) 0.0026(11) -0.0011(13) 0.0111(14)
C17 0.0316(14) 0.080(2) 0.0416(15) 0.0115(14) 0.0041(12) 0.0081(13)
C18 0.0502(16) 0.0566(16) 0.0271(12) 0.0106(11) 0.0058(11) -0.0008(12)
C19 0.0393(13) 0.0328(11) 0.0264(11) 0.0102(9) 0.0099(9) 0.0159(9)
C110 0.0446(14) 0.0504(15) 0.0399(14) 0.0133(11) 0.0135(11) 0.0251(12)
C111 0.0616(19) 0.071(2) 0.0492(17) 0.0134(15) 0.0150(14) 0.0450(16)
C112 0.104(3) 0.061(2) 0.0560(18) 0.0289(15) 0.0267(18) 0.058(2)
C113 0.102(3) 0.0436(16) 0.0621(19) 0.0321(14) 0.0345(18) 0.0348(16)
C114 0.0624(17) 0.0391(13) 0.0483(15) 0.0227(11) 0.0248(13) 0.0219(12)
C115 0.085(2) 0.100(3) 0.069(2) 0.052(2) 0.0331(19) 0.057(2)
C116 0.178(6) 0.241(7) 0.271(8) 0.232(7) 0.137(6) 0.140(6)
C117 0.157(5) 0.203(6) 0.182(6) 0.168(5) 0.105(5) 0.093(5)
C118 0.087(3) 0.092(3) 0.099(3) 0.068(2) 0.045(2) 0.026(2)
Li21 0.047(2) 0.033(2) 0.041(2) 0.0068(17) 0.0194(19) 0.0120(17)
Li22 0.033(2) 0.0306(19) 0.034(2) 0.0057(15) 0.0094(16) 0.0047(15)
P21 0.0290(3) 0.0295(3) 0.0267(3) 0.0084(2) 0.0115(2) 0.0076(2)
O21 0.0388(9) 0.0285(7) 0.0291(8) 0.0072(6) 0.0134(7) 0.0068(6)
O22 0.0978(17) 0.0546(12) 0.0548(13) 0.0106(9) 0.0445(12) 0.0335(11)
N21 0.0326(10) 0.0390(10) 0.0263(9) 0.0106(8) 0.0088(8) 0.0102(8)
N22 0.0259(9) 0.0274(9) 0.0288(9) 0.0060(7) 0.0104(7) 0.0053(7)
C21 0.0394(14) 0.0551(15) 0.0283(12) 0.0068(11) 0.0080(10) 0.0135(11)
C22 0.104(3) 0.095(3) 0.0365(16) 0.0169(16) 0.0058(17) 0.046(2)
C23 0.0515(18) 0.080(2) 0.0471(18) -0.0019(15) 0.0107(15) -0.0066(16)
C24 0.064(2) 0.086(2) 0.0365(15) -0.0012(14) 0.0189(14) 0.0208(17)
C25 0.0269(11) 0.0269(10) 0.0348(12) 0.0058(9) 0.0094(9) 0.0039(8)
C26 0.0281(12) 0.0365(12) 0.0446(14) 0.0049(10) 0.0113(10) 0.0037(9)
C27 0.0349(13) 0.0380(13) 0.0390(13) -0.0001(10) 0.0118(11) 0.0054(10)
C28 0.0382(13) 0.0310(12) 0.0491(15) 0.0133(10) 0.0122(11) 0.0066(10)
C29 0.0328(12) 0.0417(12) 0.0302(12) 0.0036(9) 0.0146(10) 0.0101(10)
C210 0.0434(15) 0.0542(15) 0.0479(15) 0.0133(12) 0.0271(13) 0.0092(12)
C211 0.0544(19) 0.081(2) 0.064(2) 0.0125(16) 0.0401(16) 0.0051(16)
C212 0.0443(18) 0.100(3) 0.065(2) -0.0070(19) 0.0349(16) 0.0076(17)
C213 0.0442(16) 0.080(2) 0.0497(17) -0.0056(15) 0.0146(14) 0.0294(15)
C214 0.0400(14) 0.0520(15) 0.0367(13) 0.0006(11) 0.0115(11) 0.0176(11)
C215 0.120(3) 0.090(3) 0.052(2) 0.0157(18) 0.045(2) 0.046(2)
C216 0.118(4) 0.097(3) 0.074(3) -0.019(2) 0.043(3) 0.026(3)
C217 0.141(4) 0.076(3) 0.102(3) -0.004(2) 0.069(3) 0.039(3)
C218 0.095(3) 0.069(2) 0.079(2) 0.0145(17) 0.055(2) 0.0362(19)
Li31 0.046(2) 0.0296(19) 0.044(2) 0.0169(16) 0.0193(19) 0.0086(16)
Li32 0.044(2) 0.0304(19) 0.038(2) 0.0148(16) 0.0201(18) 0.0152(16)
P31 0.0373(3) 0.0231(3) 0.0285(3) 0.0071(2) 0.0107(2) 0.0095(2)
O31 0.0389(9) 0.0258(7) 0.0316(8) 0.0099(6) 0.0142(7) 0.0098(6)
O32 0.0600(11) 0.0284(8) 0.0495(10) 0.0165(7) 0.0275(9) 0.0101(7)
N31 0.0386(10) 0.0243(9) 0.0288(9) 0.0049(7) 0.0078(8) 0.0049(7)
N32 0.0333(10) 0.0284(9) 0.0298(9) 0.0089(7) 0.0100(8) 0.0100(7)
C31 0.0347(12) 0.0348(12) 0.0349(12) 0.0125(9) 0.0123(10) 0.0140(9)
C32 0.0447(15) 0.0563(16) 0.0454(15) 0.0142(12) 0.0172(12) 0.0258(12)
C33 0.0418(14) 0.0422(13) 0.0350(13) 0.0135(10) 0.0086(11) 0.0133(10)
C34 0.0312(12) 0.0390(12) 0.0411(13) 0.0126(10) 0.0093(10) 0.0066(9)
C35 0.0462(14) 0.0288(11) 0.0366(13) 0.0049(9) 0.0067(11) -0.0013(10)
C36 0.0428(18) 0.063(2) 0.128(3) 0.035(2) -0.018(2) -0.0072(15)
C37 0.083(3) 0.089(3) 0.095(3) -0.054(2) 0.000(2) 0.002(2)
C38 0.079(3) 0.119(3) 0.063(2) 0.034(2) -0.0032(19) -0.057(2)
C39 0.0435(13) 0.0268(11) 0.0364(12) 0.0072(9) 0.0126(11) 0.0122(9)
C310 0.0462(14) 0.0312(12) 0.0438(14) 0.0127(10) 0.0157(11) 0.0152(10)
C311 0.0576(17) 0.0359(13) 0.0578(17) 0.0227(12) 0.0177(14) 0.0198(12)
C312 0.0684(19) 0.0311(13) 0.070(2) 0.0156(13) 0.0194(16) 0.0230(13)
C313 0.081(2) 0.0393(15) 0.0618(19) 0.0100(13) 0.0322(16) 0.0294(14)
C314 0.0715(19) 0.0343(13) 0.0478(15) 0.0116(11) 0.0267(14) 0.0209(12)
C315 0.0661(19) 0.0307(13) 0.0681(19) 0.0083(12) 0.0300(16) 0.0088(12)
C316 0.0569(18) 0.0382(15) 0.109(3) 0.0359(17) 0.0257(18) 0.0144(13)
C317 0.0552(18) 0.0591(18) 0.0650(19) 0.0390(15) 0.0152(15) 0.0025(14)
C318 0.0692(19) 0.0451(15) 0.0491(16) 0.0241(12) 0.0264(14) 0.0212(13)
Li41 0.033(2) 0.0351(19) 0.036(2) 0.0130(16) 0.0171(17) 0.0102(15)
Li42 0.033(2) 0.0309(18) 0.0315(19) 0.0098(15) 0.0084(16) 0.0089(15)
P41 0.0303(3) 0.0271(3) 0.0310(3) 0.0118(2) 0.0130(2) 0.0055(2)
O41 0.0310(8) 0.0308(8) 0.0324(8) 0.0142(6) 0.0138(7) 0.0082(6)
O42 0.0413(10) 0.0445(10) 0.0603(11) 0.0161(8) 0.0293(9) 0.0160(8)
N41 0.0294(9) 0.0302(9) 0.0260(9) 0.0097(7) 0.0102(7) 0.0058(7)
N42 0.0327(10) 0.0280(9) 0.0418(11) 0.0133(8) 0.0113(9) 0.0013(7)
C41 0.0338(12) 0.0285(11) 0.0277(11) 0.0100(8) 0.0081(9) 0.0075(9)
C42 0.0417(13) 0.0366(12) 0.0323(12) 0.0087(10) 0.0098(10) 0.0059(10)
C43 0.0466(14) 0.0343(12) 0.0370(13) 0.0138(10) 0.0082(11) 0.0094(10)
C44 0.0300(12) 0.0426(13) 0.0413(13) 0.0149(10) 0.0101(10) 0.0084(10)
C45 0.0356(13) 0.0347(12) 0.0537(16) 0.0170(11) 0.0123(12) -0.0004(10)
C46 0.0527(17) 0.0514(16) 0.0572(18) 0.0186(14) 0.0006(14) -0.0040(13)
C47 0.0416(17) 0.071(2) 0.083(2) 0.0115(17) 0.0263(17) -0.0034(14)
C48 0.0470(16) 0.0366(14) 0.087(2) 0.0137(14) 0.0112(16) -0.0050(12)
C49 0.0313(12) 0.0398(12) 0.0340(12) 0.0120(9) 0.0156(10) 0.0022(9)
C410 0.0538(16) 0.0394(13) 0.0420(14) 0.0044(11) 0.0243(12) 0.0050(11)
C411 0.083(2) 0.0552(17) 0.0591(19) -0.0001(14) 0.0427(18) 0.0092(16)
C412 0.080(2) 0.075(2) 0.0500(19) -0.0068(16) 0.0391(17) -0.0056(18)
C413 0.0514(17) 0.084(2) 0.0409(16) 0.0198(15) 0.0231(14) -0.0116(15)
C414 0.0422(14) 0.0580(16) 0.0414(14) 0.0211(12) 0.0183(12) 0.0022(12)
C415 0.0420(16) 0.0485(16) 0.089(2) 0.0179(15) 0.0249(16) 0.0081(12)
C416 0.064(2) 0.079(2) 0.079(2) 0.0292(18) 0.0429(19) 0.0068(17)
C417 0.075(2) 0.081(2) 0.112(3) 0.033(2) 0.067(2) 0.0317(19)
C418 0.137(4) 0.061(2) 0.317(7) 0.071(3) 0.187(5) 0.054(2)
O5 0.0318(8) 0.0277(7) 0.0320(8) 0.0124(6) 0.0144(7) 0.0100(6)
Li51 0.038(2) 0.0328(19) 0.0308(19) 0.0098(15) 0.0102(17) 0.0128(16)
Li52 0.0329(19) 0.0295(18) 0.0311(19) 0.0104(15) 0.0094(16) 0.0057(15)

loop_
_atom_type_symbol
_atom_type_description
_atom_type_scat_dispersion_real
_atom_type_scat_dispersion_imag
_atom_type_scat_source
C C 0.0033 0.0016 'International Tables Vol C Tables 4.2.6.8 and 6.1.1.4'
H H 0.0000 0.0000 'International Tables Vol C Tables 4.2.6.8 and 6.1.1.4'
N N 0.0061 0.0033 'International Tables Vol C Tables 4.2.6.8 and 6.1.1.4'
O O 0.0106 0.0060 'International Tables Vol C Tables 4.2.6.8 and 6.1.1.4'
P P 0.1023 0.0942 'International Tables Vol C Tables 4.2.6.8 and 6.1.1.4'
Li Li -0.0003 0.0001 'International Tables Vol C Tables 4.2.6.8 and 6.1.1.4'

loop_
_geom_angle_atom_site_label_1
_geom_angle_atom_site_label_2
_geom_angle_atom_site_label_3
_geom_angle
_geom_angle_site_symmetry_1
_geom_angle_site_symmetry_3
_geom_angle_publ_flag
O11 Li11 N21 125.0(2) . . ?
O11 Li11 O12 115.4(2) . . ?
N21 Li11 O12 119.1(2) . . ?
O11 Li11 Li12 45.33(12) . . ?
N21 Li11 Li12 81.79(15) . . ?
O12 Li11 Li12 158.1(2) . . ?
O11 Li11 P21 104.33(15) . . ?
N21 Li11 P21 29.09(8) . . ?
O12 Li11 P21 137.57(19) . . ?
Li12 Li11 P21 59.04(11) . . ?
O5 Li12 O11 134.4(2) . . ?
O5 Li12 N22 110.16(18) . . ?
O11 Li12 N22 115.08(19) . . ?
O5 Li12 Li51 55.97(14) . . ?
O11 Li12 Li51 169.4(2) . . ?
N22 Li12 Li51 54.38(14) . . ?
O5 Li12 Li11 147.5(2) . . ?
O11 Li12 Li11 44.34(12) . . ?
N22 Li12 Li11 79.22(15) . . ?
Li51 Li12 Li11 126.79(19) . . ?
O5 Li12 P11 104.27(16) . . ?
O11 Li12 P11 32.46(8) . . ?
N22 Li12 P11 144.89(17) . . ?
Li51 Li12 P11 157.58(19) . . ?
Li11 Li12 P11 75.40(12) . . ?
O5 Li12 Li52 50.12(12) . . ?
O11 Li12 Li52 101.81(17) . . ?
N22 Li12 Li52 128.28(18) . . ?
Li51 Li12 Li52 87.04(16) . . ?
Li11 Li12 Li52 146.11(18) . . ?
P11 Li12 Li52 70.99(12) . . ?
O5 Li12 P21 103.82(15) . . ?
O11 Li12 P21 110.38(16) . . ?
N22 Li12 P21 33.86(8) . . ?
Li51 Li12 P21 60.87(12) . . ?
Li11 Li12 P21 66.09(12) . . ?
P11 Li12 P21 140.64(14) . . ?
Li52 Li12 P21 147.80(15) . . ?
O5 Li12 Li42 41.59(11) . . ?
O11 Li12 Li42 92.97(16) . . ?
N22 Li12 Li42 149.98(18) . . ?
Li51 Li12 Li42 97.25(17) . . ?
Li11 Li12 Li42 118.89(17) . . ?
P11 Li12 Li42 65.06(11) . . ?
Li52 Li12 Li42 48.55(12) . . ?
P21 Li12 Li42 127.91(15) . . ?
O5 Li12 Li22 41.25(12) . . ?
O11 Li12 Li22 133.9(2) . . ?
N22 Li12 Li22 88.21(15) . . ?
Li51 Li12 Li22 50.45(13) . . ?
Li11 Li12 Li22 111.24(17) . . ?
P11 Li12 Li22 123.48(16) . . ?
Li52 Li12 Li22 91.22(15) . . ?
P21 Li12 Li22 67.05(11) . . ?
Li42 Li12 Li22 63.49(13) . . ?
O11 P11 N11 115.02(9) . . ?
O11 P11 N12 114.69(9) . . ?
N11 P11 N12 100.81(9) . . ?
O11 P11 C19 103.70(9) . . ?
N11 P11 C19 112.26(9) . . ?
N12 P11 C19 110.66(10) . . ?
O11 P11 Li41 147.06(10) . . ?
N11 P11 Li41 53.89(10) . . ?
N12 P11 Li41 50.49(10) . . ?
C19 P11 Li41 109.13(11) . . ?
O11 P11 Li12 42.20(9) . . ?
N11 P11 Li12 85.38(10) . . ?
N12 P11 Li12 93.82(10) . . ?
C19 P11 Li12 145.36(11) . . ?
Li41 P11 Li12 105.32(11) . . ?
O11 P11 Li42 95.50(9) . . ?
N11 P11 Li42 76.55(9) . . ?
N12 P11 Li42 41.64(9) . . ?
C19 P11 Li42 151.91(10) . . ?
Li41 P11 Li42 53.11(11) . . ?
Li12 P11 Li42 58.71(11) . . ?
P11 O11 Li11 154.40(15) . . ?
P11 O11 Li12 105.33(14) . . ?
Li11 O11 Li12 90.33(17) . . ?
C118 O12 C115 109.4(2) . . ?
C118 O12 Li11 120.7(2) . . ?
C115 O12 Li11 128.2(2) . . ?
C11 N11 P11 127.40(14) . . ?
C11 N11 Li41 124.30(17) . . ?
P11 N11 Li41 88.07(13) . . ?
C11 N11 Li52 110.98(15) . . ?
P11 N11 Li52 114.57(13) . . ?
Li41 N11 Li52 80.95(15) . . ?
C15 N12 P11 126.04(15) . . ?
C15 N12 Li41 137.22(18) . . ?
P11 N12 Li41 91.38(13) . . ?
C15 N12 Li42 106.33(16) . . ?
P11 N12 Li42 107.45(13) . . ?
Li41 N12 Li42 76.14(16) . . ?
N11 C11 C12 106.74(16) . . ?
N11 C11 C13 109.88(18) . . ?
C12 C11 C13 107.92(19) . . ?
N11 C11 C14 115.61(18) . . ?
C12 C11 C14 108.15(19) . . ?
C13 C11 C14 108.28(17) . . ?
N12 C15 C17 109.88(19) . . ?
N12 C15 C18 114.87(19) . . ?
C17 C15 C18 108.8(2) . . ?
N12 C15 C16 107.57(18) . . ?
C17 C15 C16 107.8(2) . . ?
C18 C15 C16 107.7(2) . . ?
C110 C19 C114 117.9(2) . . ?
C110 C19 P11 120.43(18) . . ?
C114 C19 P11 121.64(18) . . ?
C19 C110 C111 120.5(3) . . ?
C112 C111 C110 120.8(3) . . ?
C111 C112 C113 119.9(3) . . ?
C112 C113 C114 119.7(3) . . ?
C113 C114 C19 121.1(3) . . ?
O12 C115 C116 103.8(4) . . ?
C117 C116 C115 107.9(4) . . ?
C116 C117 C118 105.2(4) . . ?
O12 C118 C117 105.7(3) . . ?
O21 Li21 O22 117.0(2) . . ?
O21 Li21 N31 102.2(2) . . ?
O22 Li21 N31 120.9(2) . . ?
O21 Li21 N32 103.32(18) . . ?
O22 Li21 N32 129.7(2) . . ?
N31 Li21 N32 74.44(16) . . ?
O21 Li21 Li22 50.37(14) . . ?
O22 Li21 Li22 146.8(2) . . ?
N31 Li21 Li22 52.42(13) . . ?
N32 Li21 Li22 82.36(16) . . ?
O21 Li21 P31 116.11(18) . . ?
O22 Li21 P31 126.40(19) . . ?
N31 Li21 P31 38.28(9) . . ?
N32 Li21 P31 38.43(9) . . ?
Li22 Li21 P31 71.22(14) . . ?
O21 Li21 Li51 51.54(12) . . ?
O22 Li21 Li51 152.2(2) . . ?
N31 Li21 Li51 86.91(17) . . ?
N32 Li21 Li51 51.79(12) . . ?
Li22 Li21 Li51 51.08(13) . . ?
P31 Li21 Li51 73.75(13) . . ?
O5 Li22 O21 110.27(18) . . ?
O5 Li22 N31 122.4(2) . . ?
O21 Li22 N31 97.91(17) . . ?
O5 Li22 Li51 59.08(14) . . ?
O21 Li22 Li51 60.27(15) . . ?
N31 Li22 Li51 99.35(18) . . ?
O5 Li22 Li21 125.9(2) . . ?
O21 Li22 Li21 47.48(13) . . ?
N31 Li22 Li21 51.00(13) . . ?
Li51 Li22 Li21 69.04(16) . . ?
O5 Li22 Li32 40.22(11) . . ?
O21 Li22 Li32 123.78(18) . . ?
N31 Li22 Li32 82.32(15) . . ?
Li51 Li22 Li32 64.25(15) . . ?
Li21 Li22 Li32 104.21(17) . . ?
O5 Li22 Li12 39.84(11) . . ?
O21 Li22 Li12 78.58(14) . . ?
N31 Li22 Li12 153.64(19) . . ?
Li51 Li22 Li12 56.00(14) . . ?
Li21 Li22 Li12 117.34(18) . . ?
Li32 Li22 Li12 78.34(14) . . ?
O5 Li22 Li42 38.11(11) . . ?
O21 Li22 Li42 135.84(18) . . ?
N31 Li22 Li42 124.25(19) . . ?
Li51 Li22 Li42 96.98(17) . . ?
Li21 Li22 Li42 161.98(19) . . ?
Li32 Li22 Li42 58.36(13) . . ?
Li12 Li22 Li42 57.97(12) . . ?
O5 Li22 P31 94.28(15) . . ?
O21 Li22 P31 98.72(14) . . ?
N31 Li22 P31 30.74(7) . . ?
Li51 Li22 P31 73.47(13) . . ?
Li21 Li22 P31 55.31(12) . . ?
Li32 Li22 P31 56.22(10) . . ?
Li12 Li22 P31 123.33(15) . . ?
Li42 Li22 P31 110.84(14) . . ?
O21 P21 N21 114.37(9) . . ?
O21 P21 N22 103.62(9) . . ?
N21 P21 N22 113.04(9) . . ?
O21 P21 C29 106.25(10) . . ?
N21 P21 C29 110.27(10) . . ?
N22 P21 C29 108.84(10) . . ?
O21 P21 Li51 53.12(9) . . ?
N21 P21 Li51 133.41(11) . . ?
N22 P21 Li51 50.62(10) . . ?
C29 P21 Li51 116.30(11) . . ?
O21 P21 Li12 86.12(9) . . ?
N21 P21 Li12 84.36(10) . . ?
N22 P21 Li12 44.72(10) . . ?
C29 P21 Li12 153.46(11) . . ?
Li51 P21 Li12 52.85(11) . . ?
O21 P21 Li11 125.30(10) . . ?
N21 P21 Li11 36.93(10) . . ?
N22 P21 Li11 76.11(10) . . ?
C29 P21 Li11 125.96(11) . . ?
Li51 P21 Li11 107.60(11) . . ?
Li12 P21 Li11 54.87(10) . . ?
P21 O21 Li21 148.68(16) . . ?
P21 O21 Li22 125.17(14) . . ?
Li21 O21 Li22 82.16(18) . . ?
P21 O21 Li51 91.96(12) . . ?
Li21 O21 Li51 85.10(16) . . ?
Li22 O21 Li51 67.02(15) . . ?
C215 O22 C218 106.4(2) . . ?
C215 O22 Li21 112.5(2) . . ?
C218 O22 Li21 141.1(2) . . ?
C21 N21 P21 122.43(15) . . ?
C21 N21 Li11 122.17(18) . . ?
P21 N21 Li11 113.98(15) . . ?
C25 N22 P21 130.85(15) . . ?
C25 N22 Li12 113.13(16) . . ?
P21 N22 Li12 101.42(14) . . ?
C25 N22 Li51 129.16(17) . . ?
P21 N22 Li51 92.87(13) . . ?
Li12 N22 Li51 73.41(16) . . ?
N21 C21 C22 107.8(2) . . ?
N21 C21 C24 115.5(2) . . ?
C22 C21 C24 109.0(3) . . ?
N21 C21 C23 110.4(2) . . ?
C22 C21 C23 108.2(3) . . ?
C24 C21 C23 105.9(2) . . ?
N22 C25 C28 112.39(17) . . ?
N22 C25 C26 114.08(17) . . ?
C28 C25 C26 108.64(19) . . ?
N22 C25 C27 105.30(18) . . ?
C28 C25 C27 108.64(19) . . ?
C26 C25 C27 107.52(18) . . ?
C210 C29 C214 117.4(2) . . ?
C210 C29 P21 120.53(18) . . ?
C214 C29 P21 121.7(2) . . ?
C211 C210 C29 121.5(3) . . ?
C212 C211 C210 120.1(3) . . ?
C213 C212 C211 119.5(3) . . ?
C212 C213 C214 120.9(3) . . ?
C213 C214 C29 120.5(3) . . ?
O22 C215 C216 106.8(3) . . ?
C215 C216 C217 105.3(3) . . ?
C216 C217 C218 104.7(3) . . ?
O22 C218 C217 103.6(3) . . ?
O31 Li31 O32 117.3(2) . . ?
O31 Li31 N42 123.4(2) . . ?
O32 Li31 N42 119.0(2) . . ?
O31 Li31 Li32 45.84(12) . . ?
O32 Li31 Li32 159.4(2) . . ?
N42 Li31 Li32 80.05(15) . . ?
O31 Li31 P41 104.26(15) . . ?
O32 Li31 P41 135.57(19) . . ?
N42 Li31 P41 28.47(7) . . ?
Li32 Li31 P41 58.43(11) . . ?
O5 Li32 O31 134.1(2) . . ?
O5 Li32 N41 109.40(18) . . ?
O31 Li32 N41 116.29(19) . . ?
O5 Li32 Li52 56.29(13) . . ?
O31 Li32 Li52 169.5(2) . . ?
N41 Li32 Li52 53.20(13) . . ?
O5 Li32 Li31 148.7(2) . . ?
O31 Li32 Li31 44.21(12) . . ?
N41 Li32 Li31 80.36(16) . . ?
Li52 Li32 Li31 127.0(2) . . ?
O5 Li32 P31 103.91(16) . . ?
O31 Li32 P31 32.49(8) . . ?
N41 Li32 P31 145.61(18) . . ?
Li52 Li32 P31 157.40(19) . . ?
Li31 Li32 P31 75.51(12) . . ?
O5 Li32 Li51 49.19(13) . . ?
O31 Li32 Li51 102.18(17) . . ?
N41 Li32 Li51 126.54(18) . . ?
Li52 Li32 Li51 86.52(16) . . ?
Li31 Li32 Li51 146.38(18) . . ?
P31 Li32 Li51 71.23(12) . . ?
O5 Li32 P41 103.78(15) . . ?
O31 Li32 P41 111.23(16) . . ?
N41 Li32 P41 34.40(8) . . ?
Li52 Li32 P41 60.18(12) . . ?
Li31 Li32 P41 67.04(12) . . ?
P31 Li32 P41 141.65(14) . . ?
Li51 Li32 P41 146.58(15) . . ?
O5 Li32 Li22 41.54(12) . . ?
O31 Li32 Li22 92.74(16) . . ?
N41 Li32 Li22 149.52(18) . . ?
Li52 Li32 Li22 97.52(16) . . ?
Li31 Li32 Li22 119.58(17) . . ?
P31 Li32 Li22 64.87(11) . . ?
Li51 Li32 Li22 48.23(12) . . ?
P41 Li32 Li22 128.23(16) . . ?
O5 Li32 Li42 41.31(12) . . ?
O31 Li32 Li42 134.1(2) . . ?
N41 Li32 Li42 88.27(15) . . ?
Li52 Li32 Li42 50.62(13) . . ?
Li31 Li32 Li42 112.41(18) . . ?
P31 Li32 Li42 123.47(16) . . ?
Li51 Li32 Li42 90.38(15) . . ?
P41 Li32 Li42 67.16(12) . . ?
Li22 Li32 Li42 63.48(13) . . ?
O31 P31 N31 115.25(9) . . ?
O31 P31 N32 114.49(9) . . ?
N31 P31 N32 100.81(9) . . ?
O31 P31 C39 104.35(10) . . ?
N31 P31 C39 109.94(10) . . ?
N32 P31 C39 112.24(10) . . ?
O31 P31 Li21 147.36(10) . . ?
N31 P31 Li21 51.34(11) . . ?
N32 P31 Li21 53.12(11) . . ?
C39 P31 Li21 108.27(12) . . ?
O31 P31 Li32 42.64(9) . . ?
N31 P31 Li32 93.83(10) . . ?
N32 P31 Li32 84.78(10) . . ?
C39 P31 Li32 146.49(11) . . ?
Li21 P31 Li32 105.00(11) . . ?
O31 P31 Li22 96.01(9) . . ?
N31 P31 Li22 41.07(9) . . ?
N32 P31 Li22 76.89(9) . . ?
C39 P31 Li22 150.60(10) . . ?
Li21 P31 Li22 53.48(12) . . ?
Li32 P31 Li22 58.92(11) . . ?
P31 O31 Li31 156.20(15) . . ?
P31 O31 Li32 104.87(14) . . ?
Li31 O31 Li32 89.95(17) . . ?
C318 O32 C315 108.41(19) . . ?
C318 O32 Li31 119.62(18) . . ?
C315 O32 Li31 128.0(2) . . ?
C35 N31 P31 125.16(16) . . ?
C35 N31 Li21 137.94(19) . . ?
P31 N31 Li21 90.37(14) . . ?
C35 N31 Li22 107.45(17) . . ?
P31 N31 Li22 108.19(13) . . ?
Li21 N31 Li22 76.58(16) . . ?
C31 N32 P31 125.75(15) . . ?
C31 N32 Li21 126.62(18) . . ?
P31 N32 Li21 88.45(14) . . ?
C31 N32 Li51 112.13(16) . . ?
P31 N32 Li51 114.05(14) . . ?
Li21 N32 Li51 79.91(15) . . ?
N32 C31 C34 106.68(17) . . ?
N32 C31 C33 115.13(19) . . ?
C34 C31 C33 108.76(19) . . ?
N32 C31 C32 110.00(18) . . ?
C34 C31 C32 107.8(2) . . ?
C33 C31 C32 108.25(19) . . ?
N31 C35 C36 108.1(2) . . ?
N31 C35 C38 115.5(2) . . ?
C36 C35 C38 110.5(3) . . ?
N31 C35 C37 109.4(2) . . ?
C36 C35 C37 107.0(3) . . ?
C38 C35 C37 106.1(3) . . ?
C314 C39 C310 117.5(2) . . ?
C314 C39 P31 120.18(19) . . ?
C310 C39 P31 122.30(18) . . ?
C311 C310 C39 120.9(2) . . ?
C312 C311 C310 120.9(3) . . ?
C311 C312 C313 119.3(2) . . ?
C314 C313 C312 119.7(3) . . ?
C313 C314 C39 121.7(3) . . ?
O32 C315 C316 104.7(2) . . ?
C315 C316 C317 102.7(2) . . ?
C316 C317 C318 103.5(2) . . ?
O32 C318 C317 107.1(2) . . ?
O41 Li41 O42 115.41(19) . . ?
O41 Li41 N12 103.40(18) . . ?
O42 Li41 N12 119.8(2) . . ?
O41 Li41 N11 100.66(17) . . ?
O42 Li41 N11 134.44(19) . . ?
N12 Li41 N11 73.98(14) . . ?
O41 Li41 Li42 50.49(13) . . ?
O42 Li41 Li42 142.8(2) . . ?
N12 Li41 Li42 53.21(13) . . ?
N11 Li41 Li42 81.75(15) . . ?
O41 Li41 P11 114.92(17) . . ?
O42 Li41 P11 128.98(17) . . ?
N12 Li41 P11 38.14(8) . . ?
N11 Li41 P11 38.04(8) . . ?
Li42 Li41 P11 71.27(13) . . ?
O41 Li41 Li52 50.13(12) . . ?
O42 Li41 Li52 153.4(2) . . ?
N12 Li41 Li52 86.76(15) . . ?
N11 Li41 Li52 50.56(11) . . ?
Li42 Li41 Li52 50.99(13) . . ?
P11 Li41 Li52 72.71(12) . . ?
O5 Li42 O41 110.32(18) . . ?
O5 Li42 N12 122.4(2) . . ?
O41 Li42 N12 98.17(17) . . ?
O5 Li42 Li52 59.96(14) . . ?
O41 Li42 Li52 59.54(14) . . ?
N12 Li42 Li52 99.22(17) . . ?
O5 Li42 Li41 127.97(19) . . ?
O41 Li42 Li41 47.79(12) . . ?
N12 Li42 Li41 50.65(13) . . ?
Li52 Li42 Li41 70.22(16) . . ?
O5 Li42 Li12 40.23(11) . . ?
O41 Li42 Li12 123.28(18) . . ?
N12 Li42 Li12 82.24(15) . . ?
Li52 Li42 Li12 64.43(15) . . ?
Li41 Li42 Li12 105.34(16) . . ?
O5 Li42 Li32 40.07(11) . . ?
O41 Li42 Li32 78.67(14) . . ?
N12 Li42 Li32 154.25(19) . . ?
Li52 Li42 Li32 56.91(14) . . ?
Li41 Li42 Li32 119.08(17) . . ?
Li12 Li42 Li32 78.52(14) . . ?
O5 Li42 Li22 38.16(11) . . ?
O41 Li42 Li22 136.20(18) . . ?
N12 Li42 Li22 123.66(18) . . ?
Li52 Li42 Li22 97.94(17) . . ?
Li41 Li42 Li22 163.62(19) . . ?
Li12 Li42 Li22 58.54(13) . . ?
Li32 Li42 Li22 58.16(13) . . ?
O5 Li42 P11 94.40(14) . . ?
O41 Li42 P11 98.30(14) . . ?
N12 Li42 P11 30.90(7) . . ?
Li52 Li42 P11 73.06(13) . . ?
Li41 Li42 P11 55.63(11) . . ?
Li12 Li42 P11 56.23(10) . . ?
Li32 Li42 P11 123.66(15) . . ?
Li22 Li42 P11 110.87(14) . . ?
O41 P41 N42 113.98(9) . . ?
O41 P41 N41 103.88(9) . . ?
N42 P41 N41 112.73(10) . . ?
O41 P41 C49 105.60(9) . . ?
N42 P41 C49 111.02(10) . . ?
N41 P41 C49 109.13(10) . . ?
O41 P41 Li52 53.22(9) . . ?
N42 P41 Li52 132.90(11) . . ?
N41 P41 Li52 50.77(10) . . ?
C49 P41 Li52 116.08(11) . . ?
O41 P41 Li32 86.53(9) . . ?
N42 P41 Li32 82.54(10) . . ?
N41 P41 Li32 45.86(10) . . ?
C49 P41 Li32 154.85(11) . . ?
Li52 P41 Li32 54.05(11) . . ?
O41 P41 Li31 125.70(10) . . ?
N42 P41 Li31 36.07(10) . . ?
N41 P41 Li31 76.67(10) . . ?
C49 P41 Li31 125.88(11) . . ?
Li52 P41 Li31 108.41(11) . . ?
Li32 P41 Li31 54.53(10) . . ?
P41 O41 Li41 150.54(15) . . ?
P41 O41 Li42 124.72(13) . . ?
Li41 O41 Li42 81.72(16) . . ?
P41 O41 Li52 91.49(12) . . ?
Li41 O41 Li52 87.07(16) . . ?
Li42 O41 Li52 67.83(15) . . ?
C418 O42 C415 107.0(2) . . ?
C418 O42 Li41 135.1(2) . . ?
C415 O42 Li41 117.73(18) . . ?
C41 N41 P41 132.15(15) . . ?
C41 N41 Li32 113.60(17) . . ?
P41 N41 Li32 99.74(14) . . ?
C41 N41 Li52 128.29(16) . . ?
P41 N41 Li52 92.21(13) . . ?
Li32 N41 Li52 74.56(15) . . ?
C45 N42 P41 123.07(16) . . ?
C45 N42 Li31 120.50(18) . . ?
P41 N42 Li31 115.46(15) . . ?
N41 C41 C44 105.37(17) . . ?
N41 C41 C43 112.55(17) . . ?
C44 C41 C43 109.32(19) . . ?
N41 C41 C42 113.96(17) . . ?
C44 C41 C42 107.19(18) . . ?
C43 C41 C42 108.22(18) . . ?
N42 C45 C47 114.0(2) . . ?
N42 C45 C48 107.1(2) . . ?
C47 C45 C48 108.3(2) . . ?
N42 C45 C46 112.6(2) . . ?
C47 C45 C46 107.7(2) . . ?
C48 C45 C46 106.8(2) . . ?
C410 C49 C414 117.4(2) . . ?
C410 C49 P41 121.38(18) . . ?
C414 C49 P41 121.00(19) . . ?
C49 C410 C411 121.8(3) . . ?
C412 C411 C410 120.0(3) . . ?
C411 C412 C413 119.7(3) . . ?
C412 C413 C414 120.3(3) . . ?
C49 C414 C413 120.7(3) . . ?
O42 C415 C416 106.3(2) . . ?
C417 C416 C415 104.5(3) . . ?
C418 C417 C416 105.1(3) . . ?
O42 C418 C417 112.8(3) . . ?
Li12 O5 Li32 152.33(19) . . ?
Li12 O5 Li42 98.18(17) . . ?
Li32 O5 Li42 98.62(18) . . ?
Li12 O5 Li22 98.91(18) . . ?
Li32 O5 Li22 98.24(17) . . ?
Li42 O5 Li22 103.73(17) . . ?
Li12 O5 Li51 77.05(16) . . ?
Li32 O5 Li51 88.80(17) . . ?
Li42 O5 Li51 170.89(17) . . ?
Li22 O5 Li51 69.76(16) . . ?
Li12 O5 Li52 88.16(16) . . ?
Li32 O5 Li52 77.40(16) . . ?
Li42 O5 Li52 69.53(15) . . ?
Li22 O5 Li52 171.00(17) . . ?
Li51 O5 Li52 117.60(15) . . ?
N22 Li51 O5 99.05(16) . . ?
N22 Li51 O21 71.37(13) . . ?
O5 Li51 O21 96.91(16) . . ?
N22 Li51 N32 146.9(2) . . ?
O5 Li51 N32 111.33(18) . . ?
O21 Li51 N32 91.66(15) . . ?
N22 Li51 Li22 103.72(18) . . ?
O5 Li51 Li22 51.16(13) . . ?
O21 Li51 Li22 52.72(14) . . ?
N32 Li51 Li22 86.35(16) . . ?
N22 Li51 Li12 52.21(13) . . ?
O5 Li51 Li12 46.99(12) . . ?
O21 Li51 Li12 84.98(16) . . ?
N32 Li51 Li12 157.1(2) . . ?
Li22 Li51 Li12 73.56(17) . . ?
N22 Li51 P21 36.52(8) . . ?
O5 Li51 P21 101.45(14) . . ?
O21 Li51 P21 34.92(7) . . ?
N32 Li51 P21 120.65(16) . . ?
Li22 Li51 P21 77.40(14) . . ?
Li12 Li51 P21 66.28(13) . . ?
N22 Li51 Li21 109.89(18) . . ?
O5 Li51 Li21 109.46(18) . . ?
O21 Li51 Li21 43.36(12) . . ?
N32 Li51 Li21 48.30(12) . . ?
Li22 Li51 Li21 59.88(15) . . ?
Li12 Li51 Li21 124.37(19) . . ?
P21 Li51 Li21 74.92(13) . . ?
N22 Li51 Li32 137.68(18) . . ?
O5 Li51 Li32 42.01(11) . . ?
O21 Li51 Li32 119.58(18) . . ?
N32 Li51 Li32 75.36(14) . . ?
Li22 Li51 Li32 67.52(16) . . ?
Li12 Li51 Li32 86.58(16) . . ?
P21 Li51 Li32 140.65(17) . . ?
Li21 Li51 Li32 100.90(17) . . ?
N41 Li52 O5 98.47(15) . . ?
N41 Li52 O41 72.24(13) . . ?
O5 Li52 O41 96.21(15) . . ?
N41 Li52 N11 147.7(2) . . ?
O5 Li52 N11 111.10(17) . . ?
O41 Li52 N11 91.26(15) . . ?
N41 Li52 Li42 103.98(18) . . ?
O5 Li52 Li42 50.51(13) . . ?
O41 Li52 Li42 52.63(13) . . ?
N11 Li52 Li42 86.00(16) . . ?
N41 Li52 Li32 52.24(13) . . ?
O5 Li52 Li32 46.31(12) . . ?
O41 Li52 Li32 84.34(15) . . ?
N11 Li52 Li32 155.9(2) . . ?
Li42 Li52 Li32 72.47(16) . . ?
N41 Li52 P41 37.02(8) . . ?
O5 Li52 P41 100.73(13) . . ?
O41 Li52 P41 35.29(7) . . ?
N11 Li52 P41 120.79(16) . . ?
Li42 Li52 P41 77.42(14) . . ?
Li32 Li52 P41 65.77(12) . . ?
N41 Li52 Li12 136.56(18) . . ?
O5 Li52 Li12 41.73(11) . . ?
O41 Li52 Li12 119.04(17) . . ?
N11 Li52 Li12 75.73(14) . . ?
Li42 Li52 Li12 67.02(15) . . ?
Li32 Li52 Li12 85.69(16) . . ?
P41 Li52 Li12 139.88(16) . . ?
N41 Li52 Li41 110.79(17) . . ?
O5 Li52 Li41 107.83(16) . . ?
O41 Li52 Li41 42.80(11) . . ?
N11 Li52 Li41 48.49(11) . . ?
Li42 Li52 Li41 58.79(14) . . ?
Li32 Li52 Li41 122.53(18) . . ?
P41 Li52 Li41 75.10(12) . . ?
Li12 Li52 Li41 100.29(16) . . ?
C1S C2S C3S 97.9(6) . . ?
C4S C3S C2S 101.9(6) . . ?
C3S C4S C5S 106.6(7) . . ?

loop_
_geom_bond_atom_site_label_1
_geom_bond_atom_site_label_2
_geom_bond_distance
_geom_bond_site_symmetry_2
_geom_bond_publ_flag
Li11 O11 1.890(4) . ?
Li11 N21 1.989(4) . ?
Li11 O12 2.002(4) . ?
Li11 Li12 2.705(5) . ?
Li11 P21 3.024(4) . ?
Li12 O5 1.852(4) . ?
Li12 O11 1.924(4) . ?
Li12 N22 2.036(4) . ?
Li12 Li51 2.469(5) . ?
Li12 P11 2.762(4) . ?
Li12 Li52 2.782(5) . ?
Li12 P21 2.836(4) . ?
Li12 Li42 2.839(5) . ?
Li12 Li22 2.856(5) . ?
P11 O11 1.5371(15) . ?
P11 N11 1.6190(18) . ?
P11 N12 1.6219(17) . ?
P11 C19 1.843(2) . ?
P11 Li41 2.626(4) . ?
P11 Li42 3.013(4) . ?
O12 C118 1.436(4) . ?
O12 C115 1.448(3) . ?
N11 C11 1.486(3) . ?
N11 Li41 2.122(4) . ?
N11 Li52 2.189(4) . ?
N12 C15 1.471(3) . ?
N12 Li41 2.026(4) . ?
N12 Li42 2.099(4) . ?
C11 C12 1.529(3) . ?
C11 C13 1.533(3) . ?
C11 C14 1.536(3) . ?
C15 C17 1.529(3) . ?
C15 C18 1.530(3) . ?
C15 C16 1.537(3) . ?
C19 C110 1.389(3) . ?
C19 C114 1.395(3) . ?
C110 C111 1.393(4) . ?
C111 C112 1.365(5) . ?
C112 C113 1.379(5) . ?
C113 C114 1.394(4) . ?
C115 C116 1.473(6) . ?
C116 C117 1.403(7) . ?
C117 C118 1.508(5) . ?
Li21 O21 1.899(4) . ?
Li21 O22 1.990(4) . ?
Li21 N31 2.040(5) . ?
Li21 N32 2.090(4) . ?
Li21 Li22 2.553(5) . ?
Li21 P31 2.612(4) . ?
Li21 Li51 2.756(5) . ?
Li22 O5 1.906(4) . ?
Li22 O21 1.985(4) . ?
Li22 N31 2.080(4) . ?
Li22 Li51 2.296(5) . ?
Li22 Li32 2.845(5) . ?
Li22 Li42 2.997(5) . ?
Li22 P31 3.007(4) . ?
P21 O21 1.5500(15) . ?
P21 N21 1.6087(18) . ?
P21 N22 1.6123(17) . ?
P21 C29 1.838(2) . ?
P21 Li51 2.706(4) . ?
O21 Li51 2.166(4) . ?
O22 C215 1.427(4) . ?
O22 C218 1.438(4) . ?
N21 C21 1.493(3) . ?
N22 C25 1.485(3) . ?
N22 Li51 2.094(4) . ?
C21 C22 1.510(4) . ?
C21 C24 1.520(4) . ?
C21 C23 1.549(4) . ?
C25 C28 1.532(3) . ?
C25 C26 1.534(3) . ?
C25 C27 1.534(3) . ?
C29 C210 1.393(4) . ?
C29 C214 1.393(3) . ?
C210 C211 1.381(4) . ?
C211 C212 1.377(5) . ?
C212 C213 1.364(5) . ?
C213 C214 1.392(4) . ?
C215 C216 1.476(5) . ?
C216 C217 1.514(6) . ?
C217 C218 1.519(5) . ?
Li31 O31 1.881(4) . ?
Li31 O32 1.979(4) . ?
Li31 N42 1.989(4) . ?
Li31 Li32 2.697(5) . ?
Li31 P41 3.050(4) . ?
Li32 O5 1.856(4) . ?
Li32 O31 1.935(4) . ?
Li32 N41 2.055(4) . ?
Li32 Li52 2.505(5) . ?
Li32 P31 2.761(4) . ?
Li32 Li51 2.773(6) . ?
Li32 P41 2.822(4) . ?
Li32 Li42 2.851(5) . ?
P31 O31 1.5343(16) . ?
P31 N31 1.6181(19) . ?
P31 N32 1.6240(19) . ?
P31 C39 1.836(2) . ?
O32 C318 1.431(3) . ?
O32 C315 1.447(3) . ?
N31 C35 1.480(3) . ?
N32 C31 1.485(3) . ?
N32 Li51 2.200(4) . ?
C31 C34 1.538(3) . ?
C31 C33 1.538(3) . ?
C31 C32 1.539(3) . ?
C35 C36 1.492(4) . ?
C35 C38 1.503(4) . ?
C35 C37 1.536(4) . ?
C39 C314 1.394(3) . ?
C39 C310 1.396(3) . ?
C310 C311 1.390(3) . ?
C311 C312 1.369(4) . ?
C312 C313 1.398(4) . ?
C313 C314 1.384(4) . ?
C315 C316 1.493(4) . ?
C316 C317 1.501(5) . ?
C317 C318 1.513(4) . ?
Li41 O41 1.904(4) . ?
Li41 O42 2.016(4) . ?
Li41 Li42 2.544(5) . ?
Li41 Li52 2.799(5) . ?
Li42 O5 1.904(4) . ?
Li42 O41 1.984(4) . ?
Li42 Li52 2.311(5) . ?
P41 O41 1.5515(15) . ?
P41 N42 1.6102(18) . ?
P41 N41 1.6177(18) . ?
P41 C49 1.836(2) . ?
P41 Li52 2.685(4) . ?
O41 Li52 2.151(4) . ?
O42 C418 1.386(3) . ?
O42 C415 1.434(3) . ?
N41 C41 1.478(3) . ?
N41 Li52 2.081(4) . ?
N42 C45 1.493(3) . ?
C41 C44 1.528(3) . ?
C41 C43 1.537(3) . ?
C41 C42 1.543(3) . ?
C45 C47 1.516(4) . ?
C45 C48 1.521(4) . ?
C45 C46 1.538(4) . ?
C49 C410 1.387(3) . ?
C49 C414 1.395(3) . ?
C410 C411 1.389(4) . ?
C411 C412 1.371(5) . ?
C412 C413 1.377(5) . ?
C413 C414 1.398(4) . ?
C415 C416 1.495(4) . ?
C416 C417 1.479(5) . ?
C417 C418 1.406(4) . ?
O5 Li51 2.099(4) . ?
O5 Li52 2.136(4) . ?
C1S C2S 1.566(8) . ?
C2S C3S 1.629(8) . ?
C3S C4S 1.540(8) . ?
C4S C5S 1.604(8) . ?

loop_
_geom_torsion_atom_site_label_1
_geom_torsion_atom_site_label_2
_geom_torsion_atom_site_label_3
_geom_torsion_atom_site_label_4
_geom_torsion
_geom_torsion_site_symmetry_1
_geom_torsion_site_symmetry_2
_geom_torsion_site_symmetry_3
_geom_torsion_site_symmetry_4
_geom_torsion_publ_flag
O11 Li11 Li12 O5 104.9(4) . . . . ?
N21 Li11 Li12 O5 -58.5(4) . . . . ?
O12 Li11 Li12 O5 137.4(5) . . . . ?
P21 Li11 Li12 O5 -77.9(4) . . . . ?
N21 Li11 Li12 O11 -163.4(2) . . . . ?
O12 Li11 Li12 O11 32.4(6) . . . . ?
P21 Li11 Li12 O11 177.16(19) . . . . ?
O11 Li11 Li12 N22 -144.3(2) . . . . ?
N21 Li11 Li12 N22 52.26(15) . . . . ?
O12 Li11 Li12 N22 -111.9(6) . . . . ?
P21 Li11 Li12 N22 32.84(8) . . . . ?
O11 Li11 Li12 Li51 -172.3(3) . . . . ?
N21 Li11 Li12 Li51 24.2(3) . . . . ?
O12 Li11 Li12 Li51 -139.9(5) . . . . ?
P21 Li11 Li12 Li51 4.82(19) . . . . ?
O11 Li11 Li12 P11 11.19(9) . . . . ?
N21 Li11 Li12 P11 -152.22(16) . . . . ?
O12 Li11 Li12 P11 43.6(6) . . . . ?
P21 Li11 Li12 P11 -171.65(13) . . . . ?
O11 Li11 Li12 Li52 3.6(3) . . . . ?
N21 Li11 Li12 Li52 -159.8(3) . . . . ?
O12 Li11 Li12 Li52 36.0(8) . . . . ?
P21 Li11 Li12 Li52 -179.2(3) . . . . ?
O11 Li11 Li12 P21 -177.16(19) . . . . ?
N21 Li11 Li12 P21 19.42(10) . . . . ?
O12 Li11 Li12 P21 -144.7(6) . . . . ?
O11 Li11 Li12 Li42 61.30(19) . . . . ?
N21 Li11 Li12 Li42 -102.1(2) . . . . ?
O12 Li11 Li12 Li42 93.7(6) . . . . ?
P21 Li11 Li12 Li42 -121.54(18) . . . . ?
O11 Li11 Li12 Li22 131.9(2) . . . . ?
N21 Li11 Li12 Li22 -31.53(19) . . . . ?
O12 Li11 Li12 Li22 164.3(5) . . . . ?
P21 Li11 Li12 Li22 -50.95(14) . . . . ?
O5 Li12 P11 O11 -161.1(2) . . . . ?
N22 Li12 P11 O11 30.4(3) . . . . ?
Li51 Li12 P11 O11 172.8(6) . . . . ?
Li11 Li12 P11 O11 -14.64(12) . . . . ?
Li52 Li12 P11 O11 160.89(18) . . . . ?
P21 Li12 P11 O11 -26.73(17) . . . . ?
Li42 Li12 P11 O11 -146.84(17) . . . . ?
Li22 Li12 P11 O11 -120.7(2) . . . . ?
O5 Li12 P11 N11 62.84(16) . . . . ?
O11 Li12 P11 N11 -136.10(14) . . . . ?
N22 Li12 P11 N11 -105.7(3) . . . . ?
Li51 Li12 P11 N11 36.7(5) . . . . ?
Li11 Li12 P11 N11 -150.75(13) . . . . ?
Li52 Li12 P11 N11 24.79(11) . . . . ?
P21 Li12 P11 N11 -162.8(2) . . . . ?
Li42 Li12 P11 N11 77.05(11) . . . . ?
Li22 Li12 P11 N11 103.20(18) . . . . ?
O5 Li12 P11 N12 -37.72(17) . . . . ?
O11 Li12 P11 N12 123.34(13) . . . . ?
N22 Li12 P11 N12 153.7(3) . . . . ?
Li51 Li12 P11 N12 -63.9(5) . . . . ?
Li11 Li12 P11 N12 108.69(12) . . . . ?
Li52 Li12 P11 N12 -75.77(11) . . . . ?
P21 Li12 P11 N12 96.6(2) . . . . ?
Li42 Li12 P11 N12 -23.50(12) . . . . ?
Li22 Li12 P11 N12 2.64(19) . . . . ?
O5 Li12 P11 C19 -173.68(13) . . . . ?
O11 Li12 P11 C19 -12.6(2) . . . . ?
N22 Li12 P11 C19 17.8(4) . . . . ?
Li51 Li12 P11 C19 160.2(4) . . . . ?
Li11 Li12 P11 C19 -27.3(2) . . . . ?
Li52 Li12 P11 C19 148.27(16) . . . . ?
P21 Li12 P11 C19 -39.4(3) . . . . ?
Li42 Li12 P11 C19 -159.47(16) . . . . ?
Li22 Li12 P11 C19 -133.32(19) . . . . ?
O5 Li12 P11 Li41 12.27(19) . . . . ?
O11 Li12 P11 Li41 173.33(14) . . . . ?
N22 Li12 P11 Li41 -156.3(3) . . . . ?
Li51 Li12 P11 Li41 -13.9(5) . . . . ?
Li11 Li12 P11 Li41 158.69(13) . . . . ?
Li52 Li12 P11 Li41 -25.78(14) . . . . ?
P21 Li12 P11 Li41 146.6(2) . . . . ?
Li42 Li12 P11 Li41 26.49(13) . . . . ?
Li22 Li12 P11 Li41 52.6(2) . . . . ?
O5 Li12 P11 Li42 -14.22(13) . . . . ?
O11 Li12 P11 Li42 146.84(17) . . . . ?
N22 Li12 P11 Li42 177.3(4) . . . . ?
Li51 Li12 P11 Li42 -40.4(5) . . . . ?
Li11 Li12 P11 Li42 132.20(16) . . . . ?
Li52 Li12 P11 Li42 -52.27(12) . . . . ?
P21 Li12 P11 Li42 120.1(3) . . . . ?
Li22 Li12 P11 Li42 26.15(16) . . . . ?
N11 P11 O11 Li11 175.6(3) . . . . ?
N12 P11 O11 Li11 59.3(4) . . . . ?
C19 P11 O11 Li11 -61.5(3) . . . . ?
Li41 P11 O11 Li11 114.0(4) . . . . ?
Li12 P11 O11 Li11 125.9(4) . . . . ?
Li42 P11 O11 Li11 97.9(3) . . . . ?
N11 P11 O11 Li12 49.70(16) . . . . ?
N12 P11 O11 Li12 -66.56(15) . . . . ?
C19 P11 O11 Li12 172.65(14) . . . . ?
Li41 P11 O11 Li12 -11.9(2) . . . . ?
Li42 P11 O11 Li12 -28.01(15) . . . . ?
N21 Li11 O11 P11 -108.4(3) . . . . ?
O12 Li11 O11 P11 64.1(4) . . . . ?
Li12 Li11 O11 P11 -128.6(4) . . . . ?
P21 Li11 O11 P11 -131.1(3) . . . . ?
N21 Li11 O11 Li12 20.2(3) . . . . ?
O12 Li11 O11 Li12 -167.2(2) . . . . ?
P21 Li11 O11 Li12 -2.51(17) . . . . ?
O5 Li12 O11 P11 26.1(3) . . . . ?
N22 Li12 O11 P11 -161.25(16) . . . . ?
Li51 Li12 O11 P11 -164.9(12) . . . . ?
Li11 Li12 O11 P11 159.51(17) . . . . ?
Li52 Li12 O11 P11 -18.43(17) . . . . ?
P21 Li12 O11 P11 162.28(11) . . . . ?
Li42 Li12 O11 P11 29.78(15) . . . . ?
Li22 Li12 O11 P11 85.0(3) . . . . ?
O5 Li12 O11 Li11 -133.4(3) . . . . ?
N22 Li12 O11 Li11 39.2(2) . . . . ?
Li51 Li12 O11 Li11 35.6(12) . . . . ?
P11 Li12 O11 Li11 -159.51(17) . . . . ?
Li52 Li12 O11 Li11 -177.94(18) . . . . ?
P21 Li12 O11 Li11 2.77(19) . . . . ?
Li42 Li12 O11 Li11 -129.73(17) . . . . ?
Li22 Li12 O11 Li11 -74.5(3) . . . . ?
O11 Li11 O12 C118 124.9(3) . . . . ?
N21 Li11 O12 C118 -62.1(4) . . . . ?
Li12 Li11 O12 C118 99.9(6) . . . . ?
P21 Li11 O12 C118 -32.9(4) . . . . ?
O11 Li11 O12 C115 -71.9(3) . . . . ?
N21 Li11 O12 C115 101.2(3) . . . . ?
Li12 Li11 O12 C115 -96.9(6) . . . . ?
P21 Li11 O12 C115 130.3(3) . . . . ?
O11 P11 N11 C11 83.13(18) . . . . ?
N12 P11 N11 C11 -152.92(17) . . . . ?
C19 P11 N11 C11 -35.1(2) . . . . ?
Li41 P11 N11 C11 -133.2(2) . . . . ?
Li12 P11 N11 C11 114.06(19) . . . . ?
Li42 P11 N11 C11 172.97(19) . . . . ?
O11 P11 N11 Li41 -143.71(12) . . . . ?
N12 P11 N11 Li41 -19.76(13) . . . . ?
C19 P11 N11 Li41 98.04(13) . . . . ?
Li12 P11 N11 Li41 -112.78(13) . . . . ?
Li42 P11 N11 Li41 -53.87(13) . . . . ?
O11 P11 N11 Li52 -64.56(16) . . . . ?
N12 P11 N11 Li52 59.38(15) . . . . ?
C19 P11 N11 Li52 177.18(14) . . . . ?
Li41 P11 N11 Li52 79.14(16) . . . . ?
Li12 P11 N11 Li52 -33.64(15) . . . . ?
Li42 P11 N11 Li52 25.27(15) . . . . ?
O11 P11 N12 C15 -57.38(19) . . . . ?
N11 P11 N12 C15 178.45(17) . . . . ?
C19 P11 N12 C15 59.5(2) . . . . ?
Li41 P11 N12 C15 157.7(2) . . . . ?
Li12 P11 N12 C15 -95.53(19) . . . . ?
Li42 P11 N12 C15 -126.4(2) . . . . ?
O11 P11 N12 Li41 144.90(12) . . . . ?
N11 P11 N12 Li41 20.73(13) . . . . ?
C19 P11 N12 Li41 -98.22(14) . . . . ?
Li12 P11 N12 Li41 106.75(14) . . . . ?
Li42 P11 N12 Li41 75.90(17) . . . . ?
O11 P11 N12 Li42 69.00(15) . . . . ?
N11 P11 N12 Li42 -55.17(15) . . . . ?
C19 P11 N12 Li42 -174.12(14) . . . . ?
Li41 P11 N12 Li42 -75.90(17) . . . . ?
Li12 P11 N12 Li42 30.86(16) . . . . ?
P11 N11 C11 C12 -150.63(17) . . . . ?
Li41 N11 C11 C12 91.3(2) . . . . ?
Li52 N11 C11 C12 -2.0(2) . . . . ?
P11 N11 C11 C13 92.6(2) . . . . ?
Li41 N11 C11 C13 -25.5(3) . . . . ?
Li52 N11 C11 C13 -118.77(19) . . . . ?
P11 N11 C11 C14 -30.3(3) . . . . ?
Li41 N11 C11 C14 -148.35(19) . . . . ?
Li52 N11 C11 C14 118.3(2) . . . . ?
P11 N12 C15 C17 -112.8(2) . . . . ?
Li41 N12 C15 C17 33.3(3) . . . . ?
Li42 N12 C15 C17 120.4(2) . . . . ?
P11 N12 C15 C18 10.3(3) . . . . ?
Li41 N12 C15 C18 156.3(2) . . . . ?
Li42 N12 C15 C18 -116.6(2) . . . . ?
P11 N12 C15 C16 130.1(2) . . . . ?
Li41 N12 C15 C16 -83.8(3) . . . . ?
Li42 N12 C15 C16 3.3(3) . . . . ?
O11 P11 C19 C110 161.02(18) . . . . ?
N11 P11 C19 C110 -74.2(2) . . . . ?
N12 P11 C19 C110 37.5(2) . . . . ?
Li41 P11 C19 C110 -16.4(2) . . . . ?
Li12 P11 C19 C110 169.71(19) . . . . ?
Li42 P11 C19 C110 29.2(3) . . . . ?
O11 P11 C19 C114 -19.6(2) . . . . ?
N11 P11 C19 C114 105.2(2) . . . . ?
N12 P11 C19 C114 -143.07(19) . . . . ?
Li41 P11 C19 C114 163.0(2) . . . . ?
Li12 P11 C19 C114 -10.9(3) . . . . ?
Li42 P11 C19 C114 -151.4(2) . . . . ?
C114 C19 C110 C111 0.8(4) . . . . ?
P11 C19 C110 C111 -179.80(19) . . . . ?
C19 C110 C111 C112 -0.8(4) . . . . ?
C110 C111 C112 C113 -0.2(5) . . . . ?
C111 C112 C113 C114 1.1(5) . . . . ?
C112 C113 C114 C19 -1.1(4) . . . . ?
C110 C19 C114 C113 0.1(4) . . . . ?
P11 C19 C114 C113 -179.3(2) . . . . ?
C118 O12 C115 C116 -17.0(5) . . . . ?
Li11 O12 C115 C116 178.2(4) . . . . ?
O12 C115 C116 C117 28.0(7) . . . . ?
C115 C116 C117 C118 -27.6(8) . . . . ?
C115 O12 C118 C117 0.9(5) . . . . ?
Li11 O12 C118 C117 167.0(4) . . . . ?
C116 C117 C118 O12 16.4(7) . . . . ?
O21 Li21 Li22 O5 -85.2(2) . . . . ?
O22 Li21 Li22 O5 -164.2(3) . . . . ?
N31 Li21 Li22 O5 105.4(3) . . . . ?
N32 Li21 Li22 O5 29.2(3) . . . . ?
P31 Li21 Li22 O5 67.1(2) . . . . ?
Li51 Li21 Li22 O5 -16.9(2) . . . . ?
O22 Li21 Li22 O21 -79.0(4) . . . . ?
N31 Li21 Li22 O21 -169.4(2) . . . . ?
N32 Li21 Li22 O21 114.39(18) . . . . ?
P31 Li21 Li22 O21 152.28(17) . . . . ?
Li51 Li21 Li22 O21 68.33(16) . . . . ?
O21 Li21 Li22 N31 169.4(2) . . . . ?
O22 Li21 Li22 N31 90.4(4) . . . . ?
N32 Li21 Li22 N31 -76.21(15) . . . . ?
P31 Li21 Li22 N31 -38.32(9) . . . . ?
Li51 Li21 Li22 N31 -122.3(2) . . . . ?
O21 Li21 Li22 Li51 -68.33(16) . . . . ?
O22 Li21 Li22 Li51 -147.4(4) . . . . ?
N31 Li21 Li22 Li51 122.3(2) . . . . ?
N32 Li21 Li22 Li51 46.06(15) . . . . ?
P31 Li21 Li22 Li51 83.95(14) . . . . ?
O21 Li21 Li22 Li32 -123.09(18) . . . . ?
O22 Li21 Li22 Li32 157.9(4) . . . . ?
N31 Li21 Li22 Li32 67.51(16) . . . . ?
N32 Li21 Li22 Li32 -8.70(17) . . . . ?
P31 Li21 Li22 Li32 29.19(13) . . . . ?
Li51 Li21 Li22 Li32 -54.76(16) . . . . ?
O21 Li21 Li22 Li12 -39.04(18) . . . . ?
O22 Li21 Li22 Li12 -118.1(4) . . . . ?
N31 Li21 Li22 Li12 151.6(2) . . . . ?
N32 Li21 Li22 Li12 75.3(2) . . . . ?
P31 Li21 Li22 Li12 113.23(18) . . . . ?
Li51 Li21 Li22 Li12 29.28(18) . . . . ?
O21 Li21 Li22 Li42 -109.1(6) . . . . ?
O22 Li21 Li22 Li42 171.8(4) . . . . ?
N31 Li21 Li22 Li42 81.5(6) . . . . ?
N32 Li21 Li22 Li42 5.3(6) . . . . ?
P31 Li21 Li22 Li42 43.1(6) . . . . ?
Li51 Li21 Li22 Li42 -40.8(6) . . . . ?
O21 Li21 Li22 P31 -152.28(17) . . . . ?
O22 Li21 Li22 P31 128.7(4) . . . . ?
N31 Li21 Li22 P31 38.32(9) . . . . ?
N32 Li21 Li22 P31 -37.89(8) . . . . ?
Li51 Li21 Li22 P31 -83.95(14) . . . . ?
O11 Li12 Li22 O5 -112.1(3) . . . . ?
N22 Li12 Li22 O5 124.0(2) . . . . ?
Li51 Li12 Li22 O5 80.84(19) . . . . ?
Li11 Li12 Li22 O5 -158.3(2) . . . . ?
P11 Li12 Li22 O5 -72.18(19) . . . . ?
Li52 Li12 Li22 O5 -4.30(13) . . . . ?
P21 Li12 Li22 O5 151.22(19) . . . . ?
Li42 Li12 Li22 O5 -45.66(14) . . . . ?
O5 Li12 Li22 O21 -142.5(2) . . . . ?
O11 Li12 Li22 O21 105.4(3) . . . . ?
N22 Li12 Li22 O21 -18.58(14) . . . . ?
Li51 Li12 Li22 O21 -61.70(16) . . . . ?
Li11 Li12 Li22 O21 59.12(18) . . . . ?
P11 Li12 Li22 O21 145.27(17) . . . . ?
Li52 Li12 Li22 O21 -146.84(16) . . . . ?
P21 Li12 Li22 O21 8.68(9) . . . . ?
Li42 Li12 Li22 O21 171.80(17) . . . . ?
O5 Li12 Li22 N31 -57.8(4) . . . . ?
O11 Li12 Li22 N31 -169.8(4) . . . . ?
N22 Li12 Li22 N31 66.2(5) . . . . ?
Li51 Li12 Li22 N31 23.0(4) . . . . ?
Li11 Li12 Li22 N31 143.9(4) . . . . ?
P11 Li12 Li22 N31 -130.0(4) . . . . ?
Li52 Li12 Li22 N31 -62.1(5) . . . . ?
P21 Li12 Li22 N31 93.4(5) . . . . ?
Li42 Li12 Li22 N31 -103.5(5) . . . . ?
O5 Li12 Li22 Li51 -80.84(19) . . . . ?
O11 Li12 Li22 Li51 167.1(3) . . . . ?
N22 Li12 Li22 Li51 43.12(16) . . . . ?
Li11 Li12 Li22 Li51 120.8(2) . . . . ?
P11 Li12 Li22 Li51 -153.0(2) . . . . ?
Li52 Li12 Li22 Li51 -85.14(18) . . . . ?
P21 Li12 Li22 Li51 70.38(15) . . . . ?
Li42 Li12 Li22 Li51 -126.50(19) . . . . ?
O5 Li12 Li22 Li21 -114.3(2) . . . . ?
O11 Li12 Li22 Li21 133.7(3) . . . . ?
N22 Li12 Li22 Li21 9.7(2) . . . . ?
Li51 Li12 Li22 Li21 -33.4(2) . . . . ?
Li11 Li12 Li22 Li21 87.4(2) . . . . ?
P11 Li12 Li22 Li21 173.54(17) . . . . ?
Li52 Li12 Li22 Li21 -118.6(2) . . . . ?
P21 Li12 Li22 Li21 36.95(18) . . . . ?
Li42 Li12 Li22 Li21 -159.9(2) . . . . ?
O5 Li12 Li22 Li32 -14.17(13) . . . . ?
O11 Li12 Li22 Li32 -126.2(3) . . . . ?
N22 Li12 Li22 Li32 109.80(16) . . . . ?
Li51 Li12 Li22 Li32 66.68(16) . . . . ?
Li11 Li12 Li22 Li32 -172.49(18) . . . . ?
P11 Li12 Li22 Li32 -86.35(18) . . . . ?
Li52 Li12 Li22 Li32 -18.46(14) . . . . ?
P21 Li12 Li22 Li32 137.06(13) . . . . ?
Li42 Li12 Li22 Li32 -59.82(13) . . . . ?
O5 Li12 Li22 Li42 45.66(14) . . . . ?
O11 Li12 Li22 Li42 -66.4(3) . . . . ?
N22 Li12 Li22 Li42 169.62(18) . . . . ?
Li51 Li12 Li22 Li42 126.50(19) . . . . ?
Li11 Li12 Li22 Li42 -112.67(19) . . . . ?
P11 Li12 Li22 Li42 -26.52(16) . . . . ?
Li52 Li12 Li22 Li42 41.36(13) . . . . ?
P21 Li12 Li22 Li42 -163.12(14) . . . . ?
O5 Li12 Li22 P31 -49.55(18) . . . . ?
O11 Li12 Li22 P31 -161.6(2) . . . . ?
N22 Li12 Li22 P31 74.4(2) . . . . ?
Li51 Li12 Li22 P31 31.29(18) . . . . ?
Li11 Li12 Li22 P31 152.12(17) . . . . ?
P11 Li12 Li22 P31 -121.73(17) . . . . ?
Li52 Li12 Li22 P31 -53.8(2) . . . . ?
P21 Li12 Li22 P31 101.67(16) . . . . ?
Li42 Li12 Li22 P31 -95.21(18) . . . . ?
O5 Li12 P21 O21 8.14(15) . . . . ?
O11 Li12 P21 O21 -141.23(17) . . . . ?
N22 Li12 P21 O21 113.82(13) . . . . ?
Li51 Li12 P21 O21 45.30(13) . . . . ?
Li11 Li12 P21 O21 -139.11(13) . . . . ?
P11 Li12 P21 O21 -126.3(2) . . . . ?
Li52 Li12 P21 O21 40.1(3) . . . . ?
Li42 Li12 P21 O21 -30.17(18) . . . . ?
Li22 Li12 P21 O21 -10.94(11) . . . . ?
O5 Li12 P21 N21 123.12(17) . . . . ?
O11 Li12 P21 N21 -26.25(16) . . . . ?
N22 Li12 P21 N21 -131.20(14) . . . . ?
Li51 Li12 P21 N21 160.28(14) . . . . ?
Li11 Li12 P21 N21 -24.13(12) . . . . ?
P11 Li12 P21 N21 -11.3(2) . . . . ?
Li52 Li12 P21 N21 155.1(3) . . . . ?
Li42 Li12 P21 N21 84.81(19) . . . . ?
Li22 Li12 P21 N21 104.04(12) . . . . ?
O5 Li12 P21 N22 -105.7(2) . . . . ?
O11 Li12 P21 N22 104.9(2) . . . . ?
Li51 Li12 P21 N22 -68.52(15) . . . . ?
Li11 Li12 P21 N22 107.06(16) . . . . ?
P11 Li12 P21 N22 119.9(3) . . . . ?
Li52 Li12 P21 N22 -73.7(3) . . . . ?
Li42 Li12 P21 N22 -144.0(2) . . . . ?
Li22 Li12 P21 N22 -124.76(16) . . . . ?
O5 Li12 P21 C29 -111.3(2) . . . . ?
O11 Li12 P21 C29 99.3(3) . . . . ?
N22 Li12 P21 C29 -5.6(3) . . . . ?
Li51 Li12 P21 C29 -74.2(3) . . . . ?
Li11 Li12 P21 C29 101.4(2) . . . . ?
P11 Li12 P21 C29 114.2(3) . . . . ?
Li52 Li12 P21 C29 -79.4(4) . . . . ?
Li42 Li12 P21 C29 -149.6(2) . . . . ?
Li22 Li12 P21 C29 -130.4(2) . . . . ?
O5 Li12 P21 Li51 -37.16(15) . . . . ?
O11 Li12 P21 Li51 173.5(2) . . . . ?
N22 Li12 P21 Li51 68.52(15) . . . . ?
Li11 Li12 P21 Li51 175.59(18) . . . . ?
P11 Li12 P21 Li51 -171.6(3) . . . . ?
Li52 Li12 P21 Li51 -5.2(3) . . . . ?
Li42 Li12 P21 Li51 -75.5(2) . . . . ?
Li22 Li12 P21 Li51 -56.24(14) . . . . ?
O5 Li12 P21 Li11 147.2(2) . . . . ?
O11 Li12 P21 Li11 -2.12(14) . . . . ?
N22 Li12 P21 Li11 -107.06(16) . . . . ?
Li51 Li12 P21 Li11 -175.59(18) . . . . ?
P11 Li12 P21 Li11 12.81(19) . . . . ?
Li52 Li12 P21 Li11 179.2(4) . . . . ?
Li42 Li12 P21 Li11 108.9(2) . . . . ?
Li22 Li12 P21 Li11 128.17(16) . . . . ?
O11 Li11 P21 O21 55.2(2) . . . . ?
N21 Li11 P21 O21 -84.23(18) . . . . ?
O12 Li11 P21 O21 -145.4(2) . . . . ?
Li12 Li11 P21 O21 53.16(15) . . . . ?
O11 Li11 P21 N21 139.5(3) . . . . ?
O12 Li11 P21 N21 -61.2(3) . . . . ?
Li12 Li11 P21 N21 137.4(2) . . . . ?
O11 Li11 P21 N22 -41.78(16) . . . . ?
N21 Li11 P21 N22 178.76(18) . . . . ?
O12 Li11 P21 N22 117.6(3) . . . . ?
Li12 Li11 P21 N22 -43.86(12) . . . . ?
O11 Li11 P21 C29 -145.16(14) . . . . ?
N21 Li11 P21 C29 75.37(19) . . . . ?
O12 Li11 P21 C29 14.2(3) . . . . ?
Li12 Li11 P21 C29 -147.25(13) . . . . ?
O11 Li11 P21 Li51 -1.6(2) . . . . ?
N21 Li11 P21 Li51 -141.07(16) . . . . ?
O12 Li11 P21 Li51 157.7(3) . . . . ?
Li12 Li11 P21 Li51 -3.69(15) . . . . ?
O11 Li11 P21 Li12 2.08(14) . . . . ?
N21 Li11 P21 Li12 -137.4(2) . . . . ?
O12 Li11 P21 Li12 161.4(3) . . . . ?
N21 P21 O21 Li21 149.1(3) . . . . ?
N22 P21 O21 Li21 -87.4(3) . . . . ?
C29 P21 O21 Li21 27.2(3) . . . . ?
Li51 P21 O21 Li21 -83.8(3) . . . . ?
Li12 P21 O21 Li21 -128.9(3) . . . . ?
Li11 P21 O21 Li21 -169.9(3) . . . . ?
N21 P21 O21 Li22 -64.10(18) . . . . ?
N22 P21 O21 Li22 59.39(18) . . . . ?
C29 P21 O21 Li22 174.01(16) . . . . ?
Li51 P21 O21 Li22 63.01(18) . . . . ?
Li12 P21 O21 Li22 17.92(17) . . . . ?
Li11 P21 O21 Li22 -23.1(2) . . . . ?
N21 P21 O21 Li51 -127.11(13) . . . . ?
N22 P21 O21 Li51 -3.62(13) . . . . ?
C29 P21 O21 Li51 111.00(13) . . . . ?
Li12 P21 O21 Li51 -45.09(13) . . . . ?
Li11 P21 O21 Li51 -86.09(15) . . . . ?
O22 Li21 O21 P21 -63.9(4) . . . . ?
N31 Li21 O21 P21 161.72(19) . . . . ?
N32 Li21 O21 P21 85.1(3) . . . . ?
Li22 Li21 O21 P21 153.1(3) . . . . ?
P31 Li21 O21 P21 123.8(2) . . . . ?
Li51 Li21 O21 P21 85.7(3) . . . . ?
O22 Li21 O21 Li22 142.9(2) . . . . ?
N31 Li21 O21 Li22 8.58(18) . . . . ?
N32 Li21 O21 Li22 -68.07(19) . . . . ?
P31 Li21 O21 Li22 -29.37(19) . . . . ?
Li51 Li21 O21 Li22 -67.43(16) . . . . ?
O22 Li21 O21 Li51 -149.6(2) . . . . ?
N31 Li21 O21 Li51 76.01(18) . . . . ?
N32 Li21 O21 Li51 -0.64(18) . . . . ?
Li22 Li21 O21 Li51 67.43(16) . . . . ?
P31 Li21 O21 Li51 38.06(19) . . . . ?
O5 Li22 O21 P21 -42.7(3) . . . . ?
N31 Li22 O21 P21 -171.60(11) . . . . ?
Li51 Li22 O21 P21 -75.32(17) . . . . ?
Li21 Li22 O21 P21 -163.31(19) . . . . ?
Li32 Li22 O21 P21 -85.6(2) . . . . ?
Li12 Li22 O21 P21 -18.11(17) . . . . ?
Li42 Li22 O21 P21 -8.1(3) . . . . ?
P31 Li22 O21 P21 -140.54(11) . . . . ?
O5 Li22 O21 Li21 120.7(2) . . . . ?
N31 Li22 O21 Li21 -8.30(17) . . . . ?
Li51 Li22 O21 Li21 87.98(17) . . . . ?
Li32 Li22 O21 Li21 77.7(2) . . . . ?
Li12 Li22 O21 Li21 145.19(16) . . . . ?
Li42 Li22 O21 Li21 155.2(3) . . . . ?
P31 Li22 O21 Li21 22.77(15) . . . . ?
O5 Li22 O21 Li51 32.67(17) . . . . ?
N31 Li22 O21 Li51 -96.28(17) . . . . ?
Li21 Li22 O21 Li51 -87.98(17) . . . . ?
Li32 Li22 O21 Li51 -10.26(18) . . . . ?
Li12 Li22 O21 Li51 57.21(14) . . . . ?
Li42 Li22 O21 Li51 67.2(2) . . . . ?
P31 Li22 O21 Li51 -65.22(13) . . . . ?
O21 Li21 O22 C215 -42.4(3) . . . . ?
N31 Li21 O22 C215 83.0(3) . . . . ?
N32 Li21 O22 C215 178.2(3) . . . . ?
Li22 Li21 O22 C215 15.6(5) . . . . ?
P31 Li21 O22 C215 129.0(3) . . . . ?
Li51 Li21 O22 C215 -100.4(5) . . . . ?
O21 Li21 O22 C218 135.9(3) . . . . ?
N31 Li21 O22 C218 -98.7(4) . . . . ?
N32 Li21 O22 C218 -3.5(5) . . . . ?
Li22 Li21 O22 C218 -166.1(4) . . . . ?
P31 Li21 O22 C218 -52.7(5) . . . . ?
Li51 Li21 O22 C218 77.9(6) . . . . ?
O21 P21 N21 C21 -49.7(2) . . . . ?
N22 P21 N21 C21 -167.95(18) . . . . ?
C29 P21 N21 C21 70.0(2) . . . . ?
Li51 P21 N21 C21 -111.1(2) . . . . ?
Li12 P21 N21 C21 -132.8(2) . . . . ?
Li11 P21 N21 C21 -166.6(3) . . . . ?
O21 P21 N21 Li11 116.95(16) . . . . ?
N22 P21 N21 Li11 -1.31(19) . . . . ?
C29 P21 N21 Li11 -123.39(17) . . . . ?
Li51 P21 N21 Li11 55.5(2) . . . . ?
Li12 P21 N21 Li11 33.81(17) . . . . ?
O11 Li11 N21 C21 116.4(3) . . . . ?
O12 Li11 N21 C21 -55.9(3) . . . . ?
Li12 Li11 N21 C21 130.8(2) . . . . ?
P21 Li11 N21 C21 166.7(3) . . . . ?
O11 Li11 N21 P21 -50.3(3) . . . . ?
O12 Li11 N21 P21 137.40(19) . . . . ?
Li12 Li11 N21 P21 -35.92(17) . . . . ?
O21 P21 N22 C25 155.30(17) . . . . ?
N21 P21 N22 C25 -80.3(2) . . . . ?
C29 P21 N22 C25 42.5(2) . . . . ?
Li51 P21 N22 C25 151.6(2) . . . . ?
Li12 P21 N22 C25 -134.8(2) . . . . ?
Li11 P21 N22 C25 -81.15(19) . . . . ?
O21 P21 N22 Li12 -69.90(14) . . . . ?
N21 P21 N22 Li12 54.46(15) . . . . ?
C29 P21 N22 Li12 177.34(14) . . . . ?
Li51 P21 N22 Li12 -73.65(16) . . . . ?
Li11 P21 N22 Li12 53.65(14) . . . . ?
O21 P21 N22 Li51 3.75(14) . . . . ?
N21 P21 N22 Li51 128.11(14) . . . . ?
C29 P21 N22 Li51 -109.01(14) . . . . ?
Li12 P21 N22 Li51 73.65(16) . . . . ?
Li11 P21 N22 Li51 127.29(14) . . . . ?
O5 Li12 N22 C25 -130.90(19) . . . . ?
O11 Li12 N22 C25 54.7(3) . . . . ?
Li51 Li12 N22 C25 -126.11(18) . . . . ?
Li11 Li12 N22 C25 81.46(18) . . . . ?
P11 Li12 N22 C25 37.3(4) . . . . ?
Li52 Li12 N22 C25 -76.4(3) . . . . ?
P21 Li12 N22 C25 144.29(19) . . . . ?
Li42 Li12 N22 C25 -147.7(4) . . . . ?
Li22 Li12 N22 C25 -166.52(16) . . . . ?
O5 Li12 N22 P21 84.81(19) . . . . ?
O11 Li12 N22 P21 -89.6(2) . . . . ?
Li51 Li12 N22 P21 89.60(14) . . . . ?
Li11 Li12 N22 P21 -62.83(13) . . . . ?
P11 Li12 N22 P21 -107.0(3) . . . . ?
Li52 Li12 N22 P21 139.33(19) . . . . ?
Li42 Li12 N22 P21 68.0(4) . . . . ?
Li22 Li12 N22 P21 49.19(14) . . . . ?
O5 Li12 N22 Li51 -4.79(18) . . . . ?
O11 Li12 N22 Li51 -179.2(2) . . . . ?
Li11 Li12 N22 Li51 -152.43(17) . . . . ?
P11 Li12 N22 Li51 163.4(3) . . . . ?
Li52 Li12 N22 Li51 49.7(2) . . . . ?
P21 Li12 N22 Li51 -89.60(14) . . . . ?
Li42 Li12 N22 Li51 -21.6(4) . . . . ?
Li22 Li12 N22 Li51 -40.42(14) . . . . ?
P21 N21 C21 C22 -168.8(2) . . . . ?
Li11 N21 C21 C22 25.6(3) . . . . ?
P21 N21 C21 C24 -46.8(3) . . . . ?
Li11 N21 C21 C24 147.7(2) . . . . ?
P21 N21 C21 C23 73.2(3) . . . . ?
Li11 N21 C21 C23 -92.3(3) . . . . ?
P21 N22 C25 C28 58.0(3) . . . . ?
Li12 N22 C25 C28 -72.9(2) . . . . ?
Li51 N22 C25 C28 -159.8(2) . . . . ?
P21 N22 C25 C26 -66.2(3) . . . . ?
Li12 N22 C25 C26 162.91(19) . . . . ?
Li51 N22 C25 C26 75.9(3) . . . . ?
P21 N22 C25 C27 176.10(16) . . . . ?
Li12 N22 C25 C27 45.3(2) . . . . ?
Li51 N22 C25 C27 -41.7(3) . . . . ?
O21 P21 C29 C210 156.34(19) . . . . ?
N21 P21 C29 C210 31.9(2) . . . . ?
N22 P21 C29 C210 -92.6(2) . . . . ?
Li51 P21 C29 C210 -147.25(19) . . . . ?
Li12 P21 C29 C210 -88.5(3) . . . . ?
Li11 P21 C29 C210 -6.4(2) . . . . ?
O21 P21 C29 C214 -30.6(2) . . . . ?
N21 P21 C29 C214 -155.10(18) . . . . ?
N22 P21 C29 C214 80.4(2) . . . . ?
Li51 P21 C29 C214 25.8(2) . . . . ?
Li12 P21 C29 C214 84.6(3) . . . . ?
Li11 P21 C29 C214 166.60(18) . . . . ?
C214 C29 C210 C211 -0.3(4) . . . . ?
P21 C29 C210 C211 173.1(2) . . . . ?
C29 C210 C211 C212 -0.1(4) . . . . ?
C210 C211 C212 C213 0.4(5) . . . . ?
C211 C212 C213 C214 -0.2(5) . . . . ?
C212 C213 C214 C29 -0.3(4) . . . . ?
C210 C29 C214 C213 0.5(3) . . . . ?
P21 C29 C214 C213 -172.77(19) . . . . ?
C218 O22 C215 C216 33.7(4) . . . . ?
Li21 O22 C215 C216 -147.4(3) . . . . ?
O22 C215 C216 C217 -16.0(5) . . . . ?
C215 C216 C217 C218 -6.2(5) . . . . ?
C215 O22 C218 C217 -36.8(4) . . . . ?
Li21 O22 C218 C217 144.8(3) . . . . ?
C216 C217 C218 O22 25.9(4) . . . . ?
O31 Li31 Li32 O5 103.4(4) . . . . ?
O32 Li31 Li32 O5 143.2(5) . . . . ?
N42 Li31 Li32 O5 -58.5(4) . . . . ?
P41 Li31 Li32 O5 -78.5(4) . . . . ?
O32 Li31 Li32 O31 39.8(6) . . . . ?
N42 Li31 Li32 O31 -161.9(2) . . . . ?
P41 Li31 Li32 O31 178.14(19) . . . . ?
O31 Li31 Li32 N41 -145.0(2) . . . . ?
O32 Li31 Li32 N41 -105.2(6) . . . . ?
N42 Li31 Li32 N41 53.17(15) . . . . ?
P41 Li31 Li32 N41 33.18(8) . . . . ?
O31 Li31 Li32 Li52 -172.3(3) . . . . ?
O32 Li31 Li32 Li52 -132.5(6) . . . . ?
N42 Li31 Li32 Li52 25.8(3) . . . . ?
P41 Li31 Li32 Li52 5.82(19) . . . . ?
O31 Li31 Li32 P31 10.32(9) . . . . ?
O32 Li31 Li32 P31 50.1(6) . . . . ?
N42 Li31 Li32 P31 -151.54(15) . . . . ?
P41 Li31 Li32 P31 -171.54(13) . . . . ?
O31 Li31 Li32 Li51 1.7(3) . . . . ?
O32 Li31 Li32 Li51 41.5(8) . . . . ?
N42 Li31 Li32 Li51 -160.2(3) . . . . ?
P41 Li31 Li32 Li51 179.8(4) . . . . ?
O31 Li31 Li32 P41 -178.14(19) . . . . ?
O32 Li31 Li32 P41 -138.3(6) . . . . ?
N42 Li31 Li32 P41 20.00(10) . . . . ?
O31 Li31 Li32 Li22 59.7(2) . . . . ?
O32 Li31 Li32 Li22 99.5(6) . . . . ?
N42 Li31 Li32 Li22 -102.2(2) . . . . ?
P41 Li31 Li32 Li22 -122.16(19) . . . . ?
O31 Li31 Li32 Li42 131.0(2) . . . . ?
O32 Li31 Li32 Li42 170.8(6) . . . . ?
N42 Li31 Li32 Li42 -30.90(19) . . . . ?
P41 Li31 Li32 Li42 -50.90(14) . . . . ?
O21 Li22 Li32 O5 81.6(2) . . . . ?
N31 Li22 Li32 O5 176.0(2) . . . . ?
Li51 Li22 Li32 O5 71.75(17) . . . . ?
Li21 Li22 Li32 O5 129.6(2) . . . . ?
Li12 Li22 Li32 O5 14.05(13) . . . . ?
Li42 Li22 Li32 O5 -45.36(14) . . . . ?
P31 Li22 Li32 O5 158.5(2) . . . . ?
O5 Li22 Li32 O31 -175.7(2) . . . . ?
O21 Li22 Li32 O31 -94.0(2) . . . . ?
N31 Li22 Li32 O31 0.39(16) . . . . ?
Li51 Li22 Li32 O31 -103.91(18) . . . . ?
Li21 Li22 Li32 O31 -46.0(2) . . . . ?
Li12 Li22 Li32 O31 -161.60(17) . . . . ?
Li42 Li22 Li32 O31 138.99(19) . . . . ?
P31 Li22 Li32 O31 -17.20(9) . . . . ?
O5 Li22 Li32 N41 21.5(4) . . . . ?
O21 Li22 Li32 N41 103.1(4) . . . . ?
N31 Li22 Li32 N41 -162.5(4) . . . . ?
Li51 Li22 Li32 N41 93.2(4) . . . . ?
Li21 Li22 Li32 N41 151.1(4) . . . . ?
Li12 Li22 Li32 N41 35.5(4) . . . . ?
Li42 Li22 Li32 N41 -23.9(4) . . . . ?
P31 Li22 Li32 N41 179.9(4) . . . . ?
O5 Li22 Li32 Li52 6.72(14) . . . . ?
O21 Li22 Li32 Li52 88.3(2) . . . . ?
N31 Li22 Li32 Li52 -177.24(17) . . . . ?
Li51 Li22 Li32 Li52 78.46(18) . . . . ?
Li21 Li22 Li32 Li52 136.33(18) . . . . ?
Li12 Li22 Li32 Li52 20.77(16) . . . . ?
Li42 Li22 Li32 Li52 -38.64(14) . . . . ?
P31 Li22 Li32 Li52 165.17(18) . . . . ?
O5 Li22 Li32 Li31 147.3(3) . . . . ?
O21 Li22 Li32 Li31 -131.1(2) . . . . ?
N31 Li22 Li32 Li31 -36.7(2) . . . . ?
Li51 Li22 Li32 Li31 -141.0(2) . . . . ?
Li21 Li22 Li32 Li31 -83.1(2) . . . . ?
Li12 Li22 Li32 Li31 161.3(2) . . . . ?
Li42 Li22 Li32 Li31 101.9(2) . . . . ?
P31 Li22 Li32 Li31 -54.26(16) . . . . ?
O5 Li22 Li32 P31 -158.5(2) . . . . ?
O21 Li22 Li32 P31 -76.82(19) . . . . ?
N31 Li22 Li32 P31 17.59(9) . . . . ?
Li51 Li22 Li32 P31 -86.71(14) . . . . ?
Li21 Li22 Li32 P31 -28.84(14) . . . . ?
Li12 Li22 Li32 P31 -144.40(14) . . . . ?
Li42 Li22 Li32 P31 156.19(15) . . . . ?
O5 Li22 Li32 Li51 -71.75(17) . . . . ?
O21 Li22 Li32 Li51 9.89(17) . . . . ?
N31 Li22 Li32 Li51 104.30(17) . . . . ?
Li21 Li22 Li32 Li51 57.87(17) . . . . ?
Li12 Li22 Li32 Li51 -57.70(14) . . . . ?
Li42 Li22 Li32 Li51 -117.10(17) . . . . ?
P31 Li22 Li32 Li51 86.71(14) . . . . ?
O5 Li22 Li32 P41 64.40(19) . . . . ?
O21 Li22 Li32 P41 146.03(18) . . . . ?
N31 Li22 Li32 P41 -119.56(18) . . . . ?
Li51 Li22 Li32 P41 136.1(2) . . . . ?
Li21 Li22 Li32 P41 -165.99(17) . . . . ?
Li12 Li22 Li32 P41 78.45(19) . . . . ?
Li42 Li22 Li32 P41 19.04(16) . . . . ?
P31 Li22 Li32 P41 -137.1(2) . . . . ?
O5 Li22 Li32 Li42 45.36(14) . . . . ?
O21 Li22 Li32 Li42 127.0(2) . . . . ?
N31 Li22 Li32 Li42 -138.60(17) . . . . ?
Li51 Li22 Li32 Li42 117.10(17) . . . . ?
Li21 Li22 Li32 Li42 174.97(19) . . . . ?
Li12 Li22 Li32 Li42 59.41(13) . . . . ?
P31 Li22 Li32 Li42 -156.19(15) . . . . ?
O21 Li21 P31 O31 -0.3(3) . . . . ?
O22 Li21 P31 O31 -171.80(16) . . . . ?
N31 Li21 P31 O31 -76.3(2) . . . . ?
N32 Li21 P31 O31 77.9(2) . . . . ?
Li22 Li21 P31 O31 -23.8(2) . . . . ?
Li51 Li21 P31 O31 29.9(2) . . . . ?
O21 Li21 P31 N31 76.0(2) . . . . ?
O22 Li21 P31 N31 -95.5(3) . . . . ?
N32 Li21 P31 N31 154.19(17) . . . . ?
Li22 Li21 P31 N31 52.49(13) . . . . ?
Li51 Li21 P31 N31 106.19(15) . . . . ?
O21 Li21 P31 N32 -78.19(19) . . . . ?
O22 Li21 P31 N32 110.3(3) . . . . ?
N31 Li21 P31 N32 -154.19(17) . . . . ?
Li22 Li21 P31 N32 -101.70(15) . . . . ?
Li51 Li21 P31 N32 -48.00(12) . . . . ?
O21 Li21 P31 C39 177.30(17) . . . . ?
O22 Li21 P31 C39 5.8(3) . . . . ?
N31 Li21 P31 C39 101.30(13) . . . . ?
N32 Li21 P31 C39 -104.51(13) . . . . ?
Li22 Li21 P31 C39 153.79(12) . . . . ?
Li51 Li21 P31 C39 -152.51(12) . . . . ?
O21 Li21 P31 Li32 -6.8(2) . . . . ?
O22 Li21 P31 Li32 -178.2(2) . . . . ?
N31 Li21 P31 Li32 -82.77(14) . . . . ?
N32 Li21 P31 Li32 71.42(14) . . . . ?
Li22 Li21 P31 Li32 -30.28(15) . . . . ?
Li51 Li21 P31 Li32 23.42(15) . . . . ?
O21 Li21 P31 Li22 23.51(16) . . . . ?
O22 Li21 P31 Li22 -147.9(3) . . . . ?
N31 Li21 P31 Li22 -52.49(13) . . . . ?
N32 Li21 P31 Li22 101.70(15) . . . . ?
Li51 Li21 P31 Li22 53.70(13) . . . . ?
O5 Li32 P31 O31 -161.2(2) . . . . ?
N41 Li32 P31 O31 33.4(3) . . . . ?
Li52 Li32 P31 O31 172.0(6) . . . . ?
Li31 Li32 P31 O31 -13.45(12) . . . . ?
Li51 Li32 P31 O31 161.51(18) . . . . ?
P41 Li32 P31 O31 -26.06(18) . . . . ?
Li22 Li32 P31 O31 -146.64(18) . . . . ?
Li42 Li32 P31 O31 -121.0(2) . . . . ?
O5 Li32 P31 N31 -37.22(17) . . . . ?
O31 Li32 P31 N31 123.94(14) . . . . ?
N41 Li32 P31 N31 157.4(3) . . . . ?
Li52 Li32 P31 N31 -64.0(5) . . . . ?
Li31 Li32 P31 N31 110.50(13) . . . . ?
Li51 Li32 P31 N31 -74.54(12) . . . . ?
P41 Li32 P31 N31 97.9(2) . . . . ?
Li22 Li32 P31 N31 -22.69(12) . . . . ?
Li42 Li32 P31 N31 2.97(19) . . . . ?
O5 Li32 P31 N32 63.30(16) . . . . ?
O31 Li32 P31 N32 -135.54(14) . . . . ?
N41 Li32 P31 N32 -102.1(3) . . . . ?
Li52 Li32 P31 N32 36.5(5) . . . . ?
Li31 Li32 P31 N32 -148.98(13) . . . . ?
Li51 Li32 P31 N32 25.98(11) . . . . ?
P41 Li32 P31 N32 -161.6(2) . . . . ?
Li22 Li32 P31 N32 77.83(11) . . . . ?
Li42 Li32 P31 N32 103.49(19) . . . . ?
O5 Li32 P31 C39 -173.30(15) . . . . ?
O31 Li32 P31 C39 -12.1(3) . . . . ?
N41 Li32 P31 C39 21.3(5) . . . . ?
Li52 Li32 P31 C39 159.9(4) . . . . ?
Li31 Li32 P31 C39 -25.6(2) . . . . ?
Li51 Li32 P31 C39 149.38(18) . . . . ?
P41 Li32 P31 C39 -38.2(4) . . . . ?
Li22 Li32 P31 C39 -158.77(18) . . . . ?
Li42 Li32 P31 C39 -133.1(2) . . . . ?
O5 Li32 P31 Li21 13.7(2) . . . . ?
O31 Li32 P31 Li21 174.88(15) . . . . ?
N41 Li32 P31 Li21 -151.7(3) . . . . ?
Li52 Li32 P31 Li21 -13.1(5) . . . . ?
Li31 Li32 P31 Li21 161.43(14) . . . . ?
Li51 Li32 P31 Li21 -23.61(15) . . . . ?
P41 Li32 P31 Li21 148.8(2) . . . . ?
Li22 Li32 P31 Li21 28.24(14) . . . . ?
Li42 Li32 P31 Li21 53.9(2) . . . . ?
O5 Li32 P31 Li22 -14.53(14) . . . . ?
O31 Li32 P31 Li22 146.64(18) . . . . ?
N41 Li32 P31 Li22 -179.9(4) . . . . ?
Li52 Li32 P31 Li22 -41.3(5) . . . . ?
Li31 Li32 P31 Li22 133.19(16) . . . . ?
Li51 Li32 P31 Li22 -51.85(12) . . . . ?
P41 Li32 P31 Li22 120.6(3) . . . . ?
Li42 Li32 P31 Li22 25.66(16) . . . . ?
O5 Li22 P31 O31 35.75(15) . . . . ?
O21 Li22 P31 O31 147.04(13) . . . . ?
N31 Li22 P31 O31 -122.13(15) . . . . ?
Li51 Li22 P31 O31 91.71(14) . . . . ?
Li21 Li22 P31 O31 167.33(13) . . . . ?
Li32 Li22 P31 O31 22.00(12) . . . . ?
Li12 Li22 P31 O31 65.02(18) . . . . ?
Li42 Li22 P31 O31 0.42(14) . . . . ?
O5 Li22 P31 N31 157.9(2) . . . . ?
O21 Li22 P31 N31 -90.83(19) . . . . ?
Li51 Li22 P31 N31 -146.2(2) . . . . ?
Li21 Li22 P31 N31 -70.53(17) . . . . ?
Li32 Li22 P31 N31 144.13(19) . . . . ?
Li12 Li22 P31 N31 -172.8(3) . . . . ?
Li42 Li22 P31 N31 122.6(2) . . . . ?
O5 Li22 P31 N32 -78.04(14) . . . . ?
O21 Li22 P31 N32 33.24(13) . . . . ?
N31 Li22 P31 N32 124.07(16) . . . . ?
Li51 Li22 P31 N32 -22.08(14) . . . . ?
Li21 Li22 P31 N32 53.54(13) . . . . ?
Li32 Li22 P31 N32 -91.80(12) . . . . ?
Li12 Li22 P31 N32 -48.78(17) . . . . ?
Li42 Li22 P31 N32 -113.38(14) . . . . ?
O5 Li22 P31 C39 169.73(17) . . . . ?
O21 Li22 P31 C39 -79.0(3) . . . . ?
N31 Li22 P31 C39 11.8(3) . . . . ?
Li51 Li22 P31 C39 -134.3(2) . . . . ?
Li21 Li22 P31 C39 -58.7(3) . . . . ?
Li32 Li22 P31 C39 156.0(2) . . . . ?
Li12 Li22 P31 C39 -161.00(19) . . . . ?
Li42 Li22 P31 C39 134.4(2) . . . . ?
O5 Li22 P31 Li21 -131.58(19) . . . . ?
O21 Li22 P31 Li21 -20.30(13) . . . . ?
N31 Li22 P31 Li21 70.53(17) . . . . ?
Li51 Li22 P31 Li21 -75.62(17) . . . . ?
Li32 Li22 P31 Li21 -145.34(17) . . . . ?
Li12 Li22 P31 Li21 -102.3(2) . . . . ?
Li42 Li22 P31 Li21 -166.92(19) . . . . ?
O5 Li22 P31 Li32 13.76(13) . . . . ?
O21 Li22 P31 Li32 125.04(17) . . . . ?
N31 Li22 P31 Li32 -144.13(19) . . . . ?
Li51 Li22 P31 Li32 69.72(16) . . . . ?
Li21 Li22 P31 Li32 145.34(17) . . . . ?
Li12 Li22 P31 Li32 43.02(18) . . . . ?
Li42 Li22 P31 Li32 -21.58(14) . . . . ?
N31 P31 O31 Li31 60.6(4) . . . . ?
N32 P31 O31 Li31 176.9(4) . . . . ?
C39 P31 O31 Li31 -60.0(4) . . . . ?
Li21 P31 O31 Li31 117.7(4) . . . . ?
Li32 P31 O31 Li31 126.9(4) . . . . ?
Li22 P31 O31 Li31 98.6(4) . . . . ?
N31 P31 O31 Li32 -66.23(16) . . . . ?
N32 P31 O31 Li32 50.04(16) . . . . ?
C39 P31 O31 Li32 173.12(15) . . . . ?
Li21 P31 O31 Li32 -9.2(3) . . . . ?
Li22 P31 O31 Li32 -28.27(15) . . . . ?
O32 Li31 O31 P31 65.3(5) . . . . ?
N42 Li31 O31 P31 -107.8(4) . . . . ?
Li32 Li31 O31 P31 -129.3(4) . . . . ?
P41 Li31 O31 P31 -131.0(3) . . . . ?
O32 Li31 O31 Li32 -165.3(2) . . . . ?
N42 Li31 O31 Li32 21.6(3) . . . . ?
P41 Li31 O31 Li32 -1.63(17) . . . . ?
O5 Li32 O31 P31 25.9(3) . . . . ?
N41 Li32 O31 P31 -159.70(17) . . . . ?
Li52 Li32 O31 P31 -163.1(12) . . . . ?
Li31 Li32 O31 P31 161.16(17) . . . . ?
Li51 Li32 O31 P31 -17.89(18) . . . . ?
P41 Li32 O31 P31 162.99(12) . . . . ?
Li22 Li32 O31 P31 29.90(15) . . . . ?
Li42 Li32 O31 P31 84.7(3) . . . . ?
O5 Li32 O31 Li31 -135.3(3) . . . . ?
N41 Li32 O31 Li31 39.1(2) . . . . ?
Li52 Li32 O31 Li31 35.8(13) . . . . ?
P31 Li32 O31 Li31 -161.16(17) . . . . ?
Li51 Li32 O31 Li31 -179.05(18) . . . . ?
P41 Li32 O31 Li31 1.83(19) . . . . ?
Li22 Li32 O31 Li31 -131.26(17) . . . . ?
Li42 Li32 O31 Li31 -76.4(3) . . . . ?
O31 Li31 O32 C318 130.6(2) . . . . ?
N42 Li31 O32 C318 -56.0(3) . . . . ?
Li32 Li31 O32 C318 99.5(6) . . . . ?
P41 Li31 O32 C318 -26.5(4) . . . . ?
O31 Li31 O32 C315 -74.5(3) . . . . ?
N42 Li31 O32 C315 99.0(3) . . . . ?
Li32 Li31 O32 C315 -105.6(6) . . . . ?
P41 Li31 O32 C315 128.4(3) . . . . ?
O31 P31 N31 C35 -59.5(2) . . . . ?
N32 P31 N31 C35 176.65(18) . . . . ?
C39 P31 N31 C35 58.0(2) . . . . ?
Li21 P31 N31 C35 155.9(2) . . . . ?
Li32 P31 N31 C35 -97.9(2) . . . . ?
Li22 P31 N31 C35 -128.1(3) . . . . ?
O31 P31 N31 Li21 144.59(13) . . . . ?
N32 P31 N31 Li21 20.77(14) . . . . ?
C39 P31 N31 Li21 -97.86(14) . . . . ?
Li32 P31 N31 Li21 106.18(14) . . . . ?
Li22 P31 N31 Li21 75.99(17) . . . . ?
O31 P31 N31 Li22 68.60(16) . . . . ?
N32 P31 N31 Li22 -55.22(16) . . . . ?
C39 P31 N31 Li22 -173.85(15) . . . . ?
Li21 P31 N31 Li22 -75.99(17) . . . . ?
Li32 P31 N31 Li22 30.19(16) . . . . ?
O21 Li21 N31 C35 93.0(3) . . . . ?
O22 Li21 N31 C35 -39.1(4) . . . . ?
N32 Li21 N31 C35 -166.4(2) . . . . ?
Li22 Li21 N31 C35 101.3(3) . . . . ?
P31 Li21 N31 C35 -150.1(3) . . . . ?
Li51 Li21 N31 C35 142.5(2) . . . . ?
O21 Li21 N31 P31 -116.96(16) . . . . ?
O22 Li21 N31 P31 111.0(2) . . . . ?
N32 Li21 N31 P31 -16.32(11) . . . . ?
Li22 Li21 N31 P31 -108.62(13) . . . . ?
Li51 Li21 N31 P31 -67.41(13) . . . . ?
O21 Li21 N31 Li22 -8.33(17) . . . . ?
O22 Li21 N31 Li22 -140.4(3) . . . . ?
N32 Li21 N31 Li22 92.31(15) . . . . ?
P31 Li21 N31 Li22 108.62(14) . . . . ?
Li51 Li21 N31 Li22 41.21(15) . . . . ?
O5 Li22 N31 C35 111.2(2) . . . . ?
O21 Li22 N31 C35 -128.61(18) . . . . ?
Li51 Li22 N31 C35 170.38(19) . . . . ?
Li21 Li22 N31 C35 -136.5(2) . . . . ?
Li32 Li22 N31 C35 108.18(18) . . . . ?
Li12 Li22 N31 C35 151.2(4) . . . . ?
Li42 Li22 N31 C35 65.2(2) . . . . ?
P31 Li22 N31 C35 137.6(2) . . . . ?
O5 Li22 N31 P31 -26.4(3) . . . . ?
O21 Li22 N31 P31 93.78(16) . . . . ?
Li51 Li22 N31 P31 32.8(2) . . . . ?
Li21 Li22 N31 P31 85.91(16) . . . . ?
Li32 Li22 N31 P31 -29.43(15) . . . . ?
Li12 Li22 N31 P31 13.6(5) . . . . ?
Li42 Li22 N31 P31 -72.4(2) . . . . ?
O5 Li22 N31 Li21 -112.3(2) . . . . ?
O21 Li22 N31 Li21 7.87(16) . . . . ?
Li51 Li22 N31 Li21 -53.15(19) . . . . ?
Li32 Li22 N31 Li21 -115.34(16) . . . . ?
Li12 Li22 N31 Li21 -72.4(5) . . . . ?
Li42 Li22 N31 Li21 -158.3(2) . . . . ?
P31 Li22 N31 Li21 -85.91(16) . . . . ?
O31 P31 N32 C31 79.70(19) . . . . ?
N31 P31 N32 C31 -155.96(17) . . . . ?
C39 P31 N32 C31 -39.0(2) . . . . ?
Li21 P31 N32 C31 -135.7(2) . . . . ?
Li32 P31 N32 C31 111.12(19) . . . . ?
Li22 P31 N32 C31 170.39(19) . . . . ?
O31 P31 N32 Li21 -144.59(13) . . . . ?
N31 P31 N32 Li21 -20.25(14) . . . . ?
C39 P31 N32 Li21 96.70(14) . . . . ?
Li32 P31 N32 Li21 -113.16(14) . . . . ?
Li22 P31 N32 Li21 -53.90(13) . . . . ?
O31 P31 N32 Li51 -66.36(16) . . . . ?
N31 P31 N32 Li51 57.98(15) . . . . ?
C39 P31 N32 Li51 174.93(14) . . . . ?
Li21 P31 N32 Li51 78.23(17) . . . . ?
Li32 P31 N32 Li51 -34.93(15) . . . . ?
Li22 P31 N32 Li51 24.33(15) . . . . ?
O21 Li21 N32 C31 -109.5(2) . . . . ?
O22 Li21 N32 C31 33.9(4) . . . . ?
N31 Li21 N32 C31 151.34(18) . . . . ?
Li22 Li21 N32 C31 -155.63(18) . . . . ?
P31 Li21 N32 C31 135.1(2) . . . . ?
Li51 Li21 N32 C31 -110.1(2) . . . . ?
O21 Li21 N32 P31 115.41(18) . . . . ?
O22 Li21 N32 P31 -101.2(3) . . . . ?
N31 Li21 N32 P31 16.26(11) . . . . ?
Li22 Li21 N32 P31 69.29(13) . . . . ?
Li51 Li21 N32 P31 114.77(14) . . . . ?
O21 Li21 N32 Li51 0.64(18) . . . . ?
O22 Li21 N32 Li51 144.0(3) . . . . ?
N31 Li21 N32 Li51 -98.51(15) . . . . ?
Li22 Li21 N32 Li51 -45.48(15) . . . . ?
P31 Li21 N32 Li51 -114.77(14) . . . . ?
P31 N32 C31 C34 -150.51(16) . . . . ?
Li21 N32 C31 C34 89.9(2) . . . . ?
Li51 N32 C31 C34 -3.9(2) . . . . ?
P31 N32 C31 C33 -29.7(3) . . . . ?
Li21 N32 C31 C33 -149.3(2) . . . . ?
Li51 N32 C31 C33 116.9(2) . . . . ?
P31 N32 C31 C32 92.9(2) . . . . ?
Li21 N32 C31 C32 -26.7(3) . . . . ?
Li51 N32 C31 C32 -120.5(2) . . . . ?
P31 N31 C35 C36 141.3(3) . . . . ?
Li21 N31 C35 C36 -76.2(4) . . . . ?
Li22 N31 C35 C36 12.9(3) . . . . ?
P31 N31 C35 C38 17.0(4) . . . . ?
Li21 N31 C35 C38 159.4(3) . . . . ?
Li22 N31 C35 C38 -111.4(3) . . . . ?
P31 N31 C35 C37 -102.5(3) . . . . ?
Li21 N31 C35 C37 39.9(4) . . . . ?
Li22 N31 C35 C37 129.0(3) . . . . ?
O31 P31 C39 C314 165.9(2) . . . . ?
N31 P31 C39 C314 41.7(2) . . . . ?
N32 P31 C39 C314 -69.6(2) . . . . ?
Li21 P31 C39 C314 -12.8(2) . . . . ?
Li32 P31 C39 C314 174.3(2) . . . . ?
Li22 P31 C39 C314 33.5(3) . . . . ?
O31 P31 C39 C310 -11.5(2) . . . . ?
N31 P31 C39 C310 -135.6(2) . . . . ?
N32 P31 C39 C310 113.0(2) . . . . ?
Li21 P31 C39 C310 169.8(2) . . . . ?
Li32 P31 C39 C310 -3.0(3) . . . . ?
Li22 P31 C39 C310 -143.9(2) . . . . ?
C314 C39 C310 C311 0.4(4) . . . . ?
P31 C39 C310 C311 177.9(2) . . . . ?
C39 C310 C311 C312 -0.9(4) . . . . ?
C310 C311 C312 C313 1.6(4) . . . . ?
C311 C312 C313 C314 -1.9(5) . . . . ?
C312 C313 C314 C39 1.5(5) . . . . ?
C310 C39 C314 C313 -0.7(4) . . . . ?
P31 C39 C314 C313 -178.2(2) . . . . ?
C318 O32 C315 C316 -26.4(3) . . . . ?
Li31 O32 C315 C316 176.4(2) . . . . ?
O32 C315 C316 C317 36.8(3) . . . . ?
C315 C316 C317 C318 -33.0(3) . . . . ?
C315 O32 C318 C317 5.2(3) . . . . ?
Li31 O32 C318 C317 164.6(2) . . . . ?
C316 C317 C318 O32 17.8(3) . . . . ?
C15 N12 Li41 O41 93.4(3) . . . . ?
P11 N12 Li41 O41 -113.46(16) . . . . ?
Li42 N12 Li41 O41 -5.81(17) . . . . ?
C15 N12 Li41 O42 -36.7(3) . . . . ?
P11 N12 Li41 O42 116.43(19) . . . . ?
Li42 N12 Li41 O42 -135.9(2) . . . . ?
C15 N12 Li41 N11 -169.2(2) . . . . ?
P11 N12 Li41 N11 -16.02(10) . . . . ?
Li42 N12 Li41 N11 91.62(14) . . . . ?
C15 N12 Li41 Li42 99.2(3) . . . . ?
P11 N12 Li41 Li42 -107.64(13) . . . . ?
C15 N12 Li41 P11 -153.2(3) . . . . ?
Li42 N12 Li41 P11 107.64(13) . . . . ?
C15 N12 Li41 Li52 141.0(2) . . . . ?
P11 N12 Li41 Li52 -65.80(12) . . . . ?
Li42 N12 Li41 Li52 41.84(14) . . . . ?
C11 N11 Li41 O41 -107.46(19) . . . . ?
P11 N11 Li41 O41 117.09(15) . . . . ?
Li52 N11 Li41 O41 1.83(17) . . . . ?
C11 N11 Li41 O42 35.3(4) . . . . ?
P11 N11 Li41 O42 -100.2(3) . . . . ?
Li52 N11 Li41 O42 144.6(3) . . . . ?
C11 N11 Li41 N12 151.51(16) . . . . ?
P11 N11 Li41 N12 16.05(10) . . . . ?
Li52 N11 Li41 N12 -99.21(14) . . . . ?
C11 N11 Li41 Li42 -154.51(17) . . . . ?
P11 N11 Li41 Li42 70.04(12) . . . . ?
Li52 N11 Li41 Li42 -45.22(14) . . . . ?
C11 N11 Li41 P11 135.45(19) . . . . ?
Li52 N11 Li41 P11 -115.26(13) . . . . ?
C11 N11 Li41 Li52 -109.3(2) . . . . ?
P11 N11 Li41 Li52 115.26(13) . . . . ?
O11 P11 Li41 O41 5.8(3) . . . . ?
N11 P11 Li41 O41 -74.76(18) . . . . ?
N12 P11 Li41 O41 79.75(19) . . . . ?
C19 P11 Li41 O41 -178.83(16) . . . . ?
Li12 P11 Li41 O41 -2.4(2) . . . . ?
Li42 P11 Li41 O41 26.05(15) . . . . ?
O11 P11 Li41 O42 -164.09(15) . . . . ?
N11 P11 Li41 O42 115.3(2) . . . . ?
N12 P11 Li41 O42 -90.2(2) . . . . ?
C19 P11 Li41 O42 11.2(2) . . . . ?
Li12 P11 Li41 O42 -172.3(2) . . . . ?
Li42 P11 Li41 O42 -143.9(3) . . . . ?
O11 P11 Li41 N12 -73.9(2) . . . . ?
N11 P11 Li41 N12 -154.50(16) . . . . ?
C19 P11 Li41 N12 101.42(13) . . . . ?
Li12 P11 Li41 N12 -82.16(14) . . . . ?
Li42 P11 Li41 N12 -53.69(13) . . . . ?
O11 P11 Li41 N11 80.6(2) . . . . ?
N12 P11 Li41 N11 154.50(16) . . . . ?
C19 P11 Li41 N11 -104.07(12) . . . . ?
Li12 P11 Li41 N11 72.35(13) . . . . ?
Li42 P11 Li41 N11 100.81(14) . . . . ?
O11 P11 Li41 Li42 -20.2(2) . . . . ?
N11 P11 Li41 Li42 -100.81(14) . . . . ?
N12 P11 Li41 Li42 53.69(13) . . . . ?
C19 P11 Li41 Li42 155.12(12) . . . . ?
Li12 P11 Li41 Li42 -28.46(14) . . . . ?
O11 P11 Li41 Li52 33.6(2) . . . . ?
N11 P11 Li41 Li52 -47.01(11) . . . . ?
N12 P11 Li41 Li52 107.49(14) . . . . ?
C19 P11 Li41 Li52 -151.08(11) . . . . ?
Li12 P11 Li41 Li52 25.34(13) . . . . ?
Li42 P11 Li41 Li52 53.80(12) . . . . ?
C15 N12 Li42 O5 109.4(2) . . . . ?
P11 N12 Li42 O5 -27.9(3) . . . . ?
Li41 N12 Li42 O5 -115.0(2) . . . . ?
C15 N12 Li42 O41 -130.19(17) . . . . ?
P11 N12 Li42 O41 92.52(16) . . . . ?
Li41 N12 Li42 O41 5.48(16) . . . . ?
C15 N12 Li42 Li52 169.52(18) . . . . ?
P11 N12 Li42 Li52 32.2(2) . . . . ?
Li41 N12 Li42 Li52 -54.81(18) . . . . ?
C15 N12 Li42 Li41 -135.68(19) . . . . ?
P11 N12 Li42 Li41 87.04(14) . . . . ?
C15 N12 Li42 Li12 107.12(16) . . . . ?
P11 N12 Li42 Li12 -30.16(14) . . . . ?
Li41 N12 Li42 Li12 -117.20(16) . . . . ?
C15 N12 Li42 Li32 149.0(4) . . . . ?
P11 N12 Li42 Li32 11.7(5) . . . . ?
Li41 N12 Li42 Li32 -75.3(5) . . . . ?
C15 N12 Li42 Li22 63.5(2) . . . . ?
P11 N12 Li42 Li22 -73.8(2) . . . . ?
Li41 N12 Li42 Li22 -160.8(2) . . . . ?
C15 N12 Li42 P11 137.3(2) . . . . ?
Li41 N12 Li42 P11 -87.04(14) . . . . ?
O41 Li41 Li42 O5 -83.5(2) . . . . ?
O42 Li41 Li42 O5 -163.9(3) . . . . ?
N12 Li41 Li42 O5 103.8(3) . . . . ?
N11 Li41 Li42 O5 27.7(3) . . . . ?
P11 Li41 Li42 O5 65.4(2) . . . . ?
Li52 Li41 Li42 O5 -17.2(2) . . . . ?
O42 Li41 Li42 O41 -80.4(3) . . . . ?
N12 Li41 Li42 O41 -172.7(2) . . . . ?
N11 Li41 Li42 O41 111.21(17) . . . . ?
P11 Li41 Li42 O41 148.92(17) . . . . ?
Li52 Li41 Li42 O41 66.34(15) . . . . ?
O41 Li41 Li42 N12 172.7(2) . . . . ?
O42 Li41 Li42 N12 92.3(3) . . . . ?
N11 Li41 Li42 N12 -76.13(14) . . . . ?
P11 Li41 Li42 N12 -38.42(9) . . . . ?
Li52 Li41 Li42 N12 -121.00(18) . . . . ?
O41 Li41 Li42 Li52 -66.34(15) . . . . ?
O42 Li41 Li42 Li52 -146.7(3) . . . . ?
N12 Li41 Li42 Li52 121.00(18) . . . . ?
N11 Li41 Li42 Li52 44.87(14) . . . . ?
P11 Li41 Li42 Li52 82.58(13) . . . . ?
O41 Li41 Li42 Li12 -121.30(18) . . . . ?
O42 Li41 Li42 Li12 158.3(3) . . . . ?
N12 Li41 Li42 Li12 66.04(16) . . . . ?
N11 Li41 Li42 Li12 -10.08(17) . . . . ?
P11 Li41 Li42 Li12 27.62(13) . . . . ?
Li52 Li41 Li42 Li12 -54.95(15) . . . . ?
O41 Li41 Li42 Li32 -36.09(18) . . . . ?
O42 Li41 Li42 Li32 -116.5(3) . . . . ?
N12 Li41 Li42 Li32 151.3(2) . . . . ?
N11 Li41 Li42 Li32 75.1(2) . . . . ?
P11 Li41 Li42 Li32 112.83(18) . . . . ?
Li52 Li41 Li42 Li32 30.25(17) . . . . ?
O41 Li41 Li42 Li22 -111.7(7) . . . . ?
O42 Li41 Li42 Li22 167.9(5) . . . . ?
N12 Li41 Li42 Li22 75.6(7) . . . . ?
N11 Li41 Li42 Li22 -0.5(7) . . . . ?
P11 Li41 Li42 Li22 37.2(7) . . . . ?
Li52 Li41 Li42 Li22 -45.4(6) . . . . ?
O41 Li41 Li42 P11 -148.92(17) . . . . ?
O42 Li41 Li42 P11 130.7(4) . . . . ?
N12 Li41 Li42 P11 38.42(9) . . . . ?
N11 Li41 Li42 P11 -37.71(8) . . . . ?
Li52 Li41 Li42 P11 -82.58(13) . . . . ?
O11 Li12 Li42 O5 -176.1(2) . . . . ?
N22 Li12 Li42 O5 24.2(4) . . . . ?
Li51 Li12 Li42 O5 6.60(14) . . . . ?
Li11 Li12 Li42 O5 146.0(2) . . . . ?
P11 Li12 Li42 O5 -158.99(19) . . . . ?
Li52 Li12 Li42 O5 -72.92(17) . . . . ?
P21 Li12 Li42 O5 65.07(19) . . . . ?
Li22 Li12 Li42 O5 45.26(14) . . . . ?
O5 Li12 Li42 O41 82.4(2) . . . . ?
O11 Li12 Li42 O41 -93.7(2) . . . . ?
N22 Li12 Li42 O41 106.5(4) . . . . ?
Li51 Li12 Li42 O41 89.0(2) . . . . ?
Li11 Li12 Li42 O41 -131.6(2) . . . . ?
P11 Li12 Li42 O41 -76.62(19) . . . . ?
Li52 Li12 Li42 O41 9.44(17) . . . . ?
P21 Li12 Li42 O41 147.44(18) . . . . ?
Li22 Li12 Li42 O41 127.6(2) . . . . ?
O5 Li12 Li42 N12 177.1(2) . . . . ?
O11 Li12 Li42 N12 0.99(16) . . . . ?
N22 Li12 Li42 N12 -158.8(4) . . . . ?
Li51 Li12 Li42 N12 -176.33(17) . . . . ?
Li11 Li12 Li42 N12 -36.9(2) . . . . ?
P11 Li12 Li42 N12 18.08(9) . . . . ?
Li52 Li12 Li42 N12 104.15(17) . . . . ?
P21 Li12 Li42 N12 -117.86(18) . . . . ?
Li22 Li12 Li42 N12 -137.67(16) . . . . ?
O5 Li12 Li42 Li52 72.92(17) . . . . ?
O11 Li12 Li42 Li52 -103.16(18) . . . . ?
N22 Li12 Li42 Li52 97.1(4) . . . . ?
Li51 Li12 Li42 Li52 79.52(18) . . . . ?
Li11 Li12 Li42 Li52 -141.0(2) . . . . ?
P11 Li12 Li42 Li52 -86.07(13) . . . . ?
P21 Li12 Li42 Li52 138.0(2) . . . . ?
Li22 Li12 Li42 Li52 118.19(17) . . . . ?
O5 Li12 Li42 Li41 131.6(2) . . . . ?
O11 Li12 Li42 Li41 -44.5(2) . . . . ?
N22 Li12 Li42 Li41 155.7(4) . . . . ?
Li51 Li12 Li42 Li41 138.17(18) . . . . ?
Li11 Li12 Li42 Li41 -82.4(2) . . . . ?
P11 Li12 Li42 Li41 -27.41(13) . . . . ?
Li52 Li12 Li42 Li41 58.65(16) . . . . ?
P21 Li12 Li42 Li41 -163.35(17) . . . . ?
Li22 Li12 Li42 Li41 176.84(19) . . . . ?
O5 Li12 Li42 Li32 14.28(13) . . . . ?
O11 Li12 Li42 Li32 -161.81(17) . . . . ?
N22 Li12 Li42 Li32 38.4(4) . . . . ?
Li51 Li12 Li42 Li32 20.88(16) . . . . ?
Li11 Li12 Li42 Li32 160.32(19) . . . . ?
P11 Li12 Li42 Li32 -144.71(13) . . . . ?
Li52 Li12 Li42 Li32 -58.64(14) . . . . ?
P21 Li12 Li42 Li32 79.35(19) . . . . ?
Li22 Li12 Li42 Li32 59.54(13) . . . . ?
O5 Li12 Li42 Li22 -45.26(14) . . . . ?
O11 Li12 Li42 Li22 138.65(19) . . . . ?
N22 Li12 Li42 Li22 -21.1(4) . . . . ?
Li51 Li12 Li42 Li22 -38.67(14) . . . . ?
Li11 Li12 Li42 Li22 100.8(2) . . . . ?
P11 Li12 Li42 Li22 155.75(15) . . . . ?
Li52 Li12 Li42 Li22 -118.19(17) . . . . ?
P21 Li12 Li42 Li22 19.81(16) . . . . ?
O5 Li12 Li42 P11 158.99(19) . . . . ?
O11 Li12 Li42 P11 -17.10(9) . . . . ?
N22 Li12 Li42 P11 -176.8(4) . . . . ?
Li51 Li12 Li42 P11 165.59(18) . . . . ?
Li11 Li12 Li42 P11 -54.97(16) . . . . ?
Li52 Li12 Li42 P11 86.07(13) . . . . ?
P21 Li12 Li42 P11 -135.94(19) . . . . ?
Li22 Li12 Li42 P11 -155.75(15) . . . . ?
O31 Li32 Li42 O5 -111.5(3) . . . . ?
N41 Li32 Li42 O5 122.5(2) . . . . ?
Li52 Li32 Li42 O5 81.17(18) . . . . ?
Li31 Li32 Li42 O5 -158.6(2) . . . . ?
P31 Li32 Li42 O5 -71.60(19) . . . . ?
Li51 Li32 Li42 O5 -4.02(13) . . . . ?
P41 Li32 Li42 O5 150.53(18) . . . . ?
Li22 Li32 Li42 O5 -45.62(14) . . . . ?
O5 Li32 Li42 O41 -142.0(2) . . . . ?
O31 Li32 Li42 O41 106.5(3) . . . . ?
N41 Li32 Li42 O41 -19.52(14) . . . . ?
Li52 Li32 Li42 O41 -60.88(15) . . . . ?
Li31 Li32 Li42 O41 59.32(18) . . . . ?
P31 Li32 Li42 O41 146.35(17) . . . . ?
Li51 Li32 Li42 O41 -146.07(15) . . . . ?
P41 Li32 Li42 O41 8.48(8) . . . . ?
Li22 Li32 Li42 O41 172.34(17) . . . . ?
O5 Li32 Li42 N12 -56.8(4) . . . . ?
O31 Li32 Li42 N12 -168.2(4) . . . . ?
N41 Li32 Li42 N12 65.8(5) . . . . ?
Li52 Li32 Li42 N12 24.4(4) . . . . ?
Li31 Li32 Li42 N12 144.6(4) . . . . ?
P31 Li32 Li42 N12 -128.4(4) . . . . ?
Li51 Li32 Li42 N12 -60.8(5) . . . . ?
P41 Li32 Li42 N12 93.8(5) . . . . ?
Li22 Li32 Li42 N12 -102.4(5) . . . . ?
O5 Li32 Li42 Li52 -81.17(18) . . . . ?
O31 Li32 Li42 Li52 167.4(3) . . . . ?
N41 Li32 Li42 Li52 41.37(16) . . . . ?
Li31 Li32 Li42 Li52 120.2(2) . . . . ?
P31 Li32 Li42 Li52 -152.8(2) . . . . ?
Li51 Li32 Li42 Li52 -85.18(17) . . . . ?
P41 Li32 Li42 Li52 69.36(14) . . . . ?
Li22 Li32 Li42 Li52 -126.78(19) . . . . ?
O5 Li32 Li42 Li41 -115.6(2) . . . . ?
O31 Li32 Li42 Li41 132.9(3) . . . . ?
N41 Li32 Li42 Li41 6.9(2) . . . . ?
Li52 Li32 Li42 Li41 -34.5(2) . . . . ?
Li31 Li32 Li42 Li41 85.7(2) . . . . ?
P31 Li32 Li42 Li41 172.77(17) . . . . ?
Li51 Li32 Li42 Li41 -119.6(2) . . . . ?
P41 Li32 Li42 Li41 34.90(18) . . . . ?
Li22 Li32 Li42 Li41 -161.2(2) . . . . ?
O5 Li32 Li42 Li12 -14.33(13) . . . . ?
O31 Li32 Li42 Li12 -125.8(3) . . . . ?
N41 Li32 Li42 Li12 108.21(15) . . . . ?
Li52 Li32 Li42 Li12 66.84(16) . . . . ?
Li31 Li32 Li42 Li12 -172.96(18) . . . . ?
P31 Li32 Li42 Li12 -85.93(19) . . . . ?
Li51 Li32 Li42 Li12 -18.34(14) . . . . ?
P41 Li32 Li42 Li12 136.20(13) . . . . ?
Li22 Li32 Li42 Li12 -59.94(13) . . . . ?
O5 Li32 Li42 Li22 45.62(14) . . . . ?
O31 Li32 Li42 Li22 -65.9(3) . . . . ?
N41 Li32 Li42 Li22 168.15(18) . . . . ?
Li52 Li32 Li42 Li22 126.78(19) . . . . ?
Li31 Li32 Li42 Li22 -113.02(19) . . . . ?
P31 Li32 Li42 Li22 -25.99(16) . . . . ?
Li51 Li32 Li42 Li22 41.60(13) . . . . ?
P41 Li32 Li42 Li22 -163.86(14) . . . . ?
O5 Li32 Li42 P11 -49.57(18) . . . . ?
O31 Li32 Li42 P11 -161.0(2) . . . . ?
N41 Li32 Li42 P11 73.0(2) . . . . ?
Li52 Li32 Li42 P11 31.60(18) . . . . ?
Li31 Li32 Li42 P11 151.80(17) . . . . ?
P31 Li32 Li42 P11 -121.17(17) . . . . ?
Li51 Li32 Li42 P11 -53.58(19) . . . . ?
P41 Li32 Li42 P11 100.96(16) . . . . ?
Li22 Li32 Li42 P11 -95.18(18) . . . . ?
O21 Li22 Li42 O5 -59.5(3) . . . . ?
N31 Li22 Li42 O5 100.6(2) . . . . ?
Li51 Li22 Li42 O5 -5.77(15) . . . . ?
Li21 Li22 Li42 O5 32.2(6) . . . . ?
Li32 Li22 Li42 O5 48.11(15) . . . . ?
Li12 Li22 Li42 O5 -47.94(15) . . . . ?
P31 Li22 Li42 O5 69.15(16) . . . . ?
O5 Li22 Li42 O41 -59.0(3) . . . . ?
O21 Li22 Li42 O41 -118.5(3) . . . . ?
N31 Li22 Li42 O41 41.6(3) . . . . ?
Li51 Li22 Li42 O41 -64.8(3) . . . . ?
Li21 Li22 Li42 O41 -26.8(8) . . . . ?
Li32 Li22 Li42 O41 -10.9(2) . . . . ?
Li12 Li22 Li42 O41 -106.9(3) . . . . ?
P31 Li22 Li42 O41 10.2(3) . . . . ?
O5 Li22 Li42 N12 101.2(2) . . . . ?
O21 Li22 Li42 N12 41.7(3) . . . . ?
N31 Li22 Li42 N12 -158.20(19) . . . . ?
Li51 Li22 Li42 N12 95.5(2) . . . . ?
Li21 Li22 Li42 N12 133.4(6) . . . . ?
Li32 Li22 Li42 N12 149.3(2) . . . . ?
Li12 Li22 Li42 N12 53.29(19) . . . . ?
P31 Li22 Li42 N12 170.39(16) . . . . ?
O5 Li22 Li42 Li52 -5.46(15) . . . . ?
O21 Li22 Li42 Li52 -65.0(3) . . . . ?
N31 Li22 Li42 Li52 95.1(2) . . . . ?
Li51 Li22 Li42 Li52 -11.2(2) . . . . ?
Li21 Li22 Li42 Li52 26.7(7) . . . . ?
Li32 Li22 Li42 Li52 42.65(16) . . . . ?
Li12 Li22 Li42 Li52 -53.40(16) . . . . ?
P31 Li22 Li42 Li52 63.70(18) . . . . ?
O5 Li22 Li42 Li41 37.1(6) . . . . ?
O21 Li22 Li42 Li41 -22.5(8) . . . . ?
N31 Li22 Li42 Li41 137.6(6) . . . . ?
Li51 Li22 Li42 Li41 31.3(7) . . . . ?
Li21 Li22 Li42 Li41 69.2(10) . . . . ?
Li32 Li22 Li42 Li41 85.2(7) . . . . ?
Li12 Li22 Li42 Li41 -10.9(6) . . . . ?
P31 Li22 Li42 Li41 106.2(6) . . . . ?
O5 Li22 Li42 Li12 47.94(15) . . . . ?
O21 Li22 Li42 Li12 -11.6(2) . . . . ?
N31 Li22 Li42 Li12 148.5(2) . . . . ?
Li51 Li22 Li42 Li12 42.17(16) . . . . ?
Li21 Li22 Li42 Li12 80.1(6) . . . . ?
Li32 Li22 Li42 Li12 96.05(15) . . . . ?
P31 Li22 Li42 Li12 117.09(16) . . . . ?
O5 Li22 Li42 Li32 -48.11(15) . . . . ?
O21 Li22 Li42 Li32 -107.6(3) . . . . ?
N31 Li22 Li42 Li32 52.5(2) . . . . ?
Li51 Li22 Li42 Li32 -53.88(16) . . . . ?
Li21 Li22 Li42 Li32 -15.9(6) . . . . ?
Li12 Li22 Li42 Li32 -96.05(15) . . . . ?
P31 Li22 Li42 Li32 21.04(13) . . . . ?
O5 Li22 Li42 P11 69.37(16) . . . . ?
O21 Li22 Li42 P11 9.9(3) . . . . ?
N31 Li22 Li42 P11 169.94(16) . . . . ?
Li51 Li22 Li42 P11 63.61(18) . . . . ?
Li21 Li22 Li42 P11 101.5(6) . . . . ?
Li32 Li22 Li42 P11 117.48(16) . . . . ?
Li12 Li22 Li42 P11 21.43(13) . . . . ?
P31 Li22 Li42 P11 138.53(12) . . . . ?
O11 P11 Li42 O5 35.09(14) . . . . ?
N11 P11 Li42 O5 -79.35(14) . . . . ?
N12 P11 Li42 O5 156.6(2) . . . . ?
C19 P11 Li42 O5 168.38(16) . . . . ?
Li41 P11 Li42 O5 -134.03(19) . . . . ?
Li12 P11 Li42 O5 13.43(13) . . . . ?
O11 P11 Li42 O41 146.39(13) . . . . ?
N11 P11 Li42 O41 31.95(13) . . . . ?
N12 P11 Li42 O41 -92.06(18) . . . . ?
C19 P11 Li42 O41 -80.3(2) . . . . ?
Li41 P11 Li42 O41 -22.73(13) . . . . ?
Li12 P11 Li42 O41 124.73(17) . . . . ?
O11 P11 Li42 N12 -121.55(14) . . . . ?
N11 P11 Li42 N12 124.01(15) . . . . ?
C19 P11 Li42 N12 11.7(3) . . . . ?
Li41 P11 Li42 N12 69.33(16) . . . . ?
Li12 P11 Li42 N12 -143.21(18) . . . . ?
O11 P11 Li42 Li52 91.84(14) . . . . ?
N11 P11 Li42 Li52 -22.60(13) . . . . ?
N12 P11 Li42 Li52 -146.6(2) . . . . ?
C19 P11 Li42 Li52 -134.9(2) . . . . ?
Li41 P11 Li42 Li52 -77.28(16) . . . . ?
Li12 P11 Li42 Li52 70.18(15) . . . . ?
O11 P11 Li42 Li41 169.12(13) . . . . ?
N11 P11 Li42 Li41 54.68(13) . . . . ?
N12 P11 Li42 Li41 -69.33(16) . . . . ?
C19 P11 Li42 Li41 -57.6(2) . . . . ?
Li12 P11 Li42 Li41 147.46(16) . . . . ?
O11 P11 Li42 Li12 21.66(12) . . . . ?
N11 P11 Li42 Li12 -92.78(12) . . . . ?
N12 P11 Li42 Li12 143.21(18) . . . . ?
C19 P11 Li42 Li12 155.0(2) . . . . ?
Li41 P11 Li42 Li12 -147.46(16) . . . . ?
O11 P11 Li42 Li32 64.52(18) . . . . ?
N11 P11 Li42 Li32 -49.92(17) . . . . ?
N12 P11 Li42 Li32 -173.9(3) . . . . ?
C19 P11 Li42 Li32 -162.18(18) . . . . ?
Li41 P11 Li42 Li32 -104.6(2) . . . . ?
Li12 P11 Li42 Li32 42.86(17) . . . . ?
O11 P11 Li42 Li22 -0.36(14) . . . . ?
N11 P11 Li42 Li22 -114.80(14) . . . . ?
N12 P11 Li42 Li22 121.2(2) . . . . ?
C19 P11 Li42 Li22 132.9(2) . . . . ?
Li41 P11 Li42 Li22 -169.48(19) . . . . ?
Li12 P11 Li42 Li22 -22.02(13) . . . . ?
O5 Li32 P41 O41 8.86(15) . . . . ?
O31 Li32 P41 O41 -140.94(17) . . . . ?
N41 Li32 P41 O41 113.18(12) . . . . ?
Li52 Li32 P41 O41 45.81(12) . . . . ?
Li31 Li32 P41 O41 -139.55(13) . . . . ?
P31 Li32 P41 O41 -126.3(2) . . . . ?
Li51 Li32 P41 O41 40.6(3) . . . . ?
Li22 Li32 P41 O41 -29.14(18) . . . . ?
Li42 Li32 P41 O41 -10.67(10) . . . . ?
O5 Li32 P41 N42 123.60(17) . . . . ?
O31 Li32 P41 N42 -26.20(17) . . . . ?
N41 Li32 P41 N42 -132.08(14) . . . . ?
Li52 Li32 P41 N42 160.55(13) . . . . ?
Li31 Li32 P41 N42 -24.81(13) . . . . ?
P31 Li32 P41 N42 -11.5(2) . . . . ?
Li51 Li32 P41 N42 155.4(3) . . . . ?
Li22 Li32 P41 N42 85.60(19) . . . . ?
Li42 Li32 P41 N42 104.07(12) . . . . ?
O5 Li32 P41 N41 -104.32(19) . . . . ?
O31 Li32 P41 N41 105.9(2) . . . . ?
Li52 Li32 P41 N41 -67.37(14) . . . . ?
Li31 Li32 P41 N41 107.27(16) . . . . ?
P31 Li32 P41 N41 120.5(3) . . . . ?
Li51 Li32 P41 N41 -72.6(3) . . . . ?
Li22 Li32 P41 N41 -142.3(2) . . . . ?
Li42 Li32 P41 N41 -123.85(15) . . . . ?
O5 Li32 P41 C49 -111.5(3) . . . . ?
O31 Li32 P41 C49 98.7(3) . . . . ?
N41 Li32 P41 C49 -7.2(3) . . . . ?
Li52 Li32 P41 C49 -74.5(3) . . . . ?
Li31 Li32 P41 C49 100.1(3) . . . . ?
P31 Li32 P41 C49 113.4(3) . . . . ?
Li51 Li32 P41 C49 -79.7(4) . . . . ?
Li22 Li32 P41 C49 -149.5(2) . . . . ?
Li42 Li32 P41 C49 -131.0(2) . . . . ?
O5 Li32 P41 Li52 -36.95(14) . . . . ?
O31 Li32 P41 Li52 173.2(2) . . . . ?
N41 Li32 P41 Li52 67.37(14) . . . . ?
Li31 Li32 P41 Li52 174.64(18) . . . . ?
P31 Li32 P41 Li52 -172.1(3) . . . . ?
Li51 Li32 P41 Li52 -5.2(3) . . . . ?
Li22 Li32 P41 Li52 -74.95(19) . . . . ?
Li42 Li32 P41 Li52 -56.49(13) . . . . ?
O5 Li32 P41 Li31 148.4(2) . . . . ?
O31 Li32 P41 Li31 -1.39(14) . . . . ?
N41 Li32 P41 Li31 -107.27(16) . . . . ?
Li52 Li32 P41 Li31 -174.64(18) . . . . ?
P31 Li32 P41 Li31 13.3(2) . . . . ?
Li51 Li32 P41 Li31 -179.8(4) . . . . ?
Li22 Li32 P41 Li31 110.4(2) . . . . ?
Li42 Li32 P41 Li31 128.88(16) . . . . ?
O31 Li31 P41 O41 54.3(2) . . . . ?
O32 Li31 P41 O41 -146.6(2) . . . . ?
N42 Li31 P41 O41 -82.15(19) . . . . ?
Li32 Li31 P41 O41 52.89(16) . . . . ?
O31 Li31 P41 N42 136.4(3) . . . . ?
O32 Li31 P41 N42 -64.5(3) . . . . ?
Li32 Li31 P41 N42 135.0(2) . . . . ?
O31 Li31 P41 N41 -43.40(16) . . . . ?
O32 Li31 P41 N41 115.7(3) . . . . ?
N42 Li31 P41 N41 -179.81(19) . . . . ?
Li32 Li31 P41 N41 -44.77(12) . . . . ?
O31 Li31 P41 C49 -147.54(15) . . . . ?
O32 Li31 P41 C49 11.6(3) . . . . ?
N42 Li31 P41 C49 76.1(2) . . . . ?
Li32 Li31 P41 C49 -148.91(14) . . . . ?
O31 Li31 P41 Li52 -3.2(2) . . . . ?
O32 Li31 P41 Li52 155.9(2) . . . . ?
N42 Li31 P41 Li52 -139.61(17) . . . . ?
Li32 Li31 P41 Li52 -4.57(15) . . . . ?
O31 Li31 P41 Li32 1.37(14) . . . . ?
O32 Li31 P41 Li32 160.5(3) . . . . ?
N42 Li31 P41 Li32 -135.0(2) . . . . ?
N42 P41 O41 Li41 146.6(3) . . . . ?
N41 P41 O41 Li41 -90.3(3) . . . . ?
C49 P41 O41 Li41 24.5(3) . . . . ?
Li52 P41 O41 Li41 -86.7(3) . . . . ?
Li32 P41 O41 Li41 -133.1(3) . . . . ?
Li31 P41 O41 Li41 -173.7(3) . . . . ?
N42 P41 O41 Li42 -62.89(18) . . . . ?
N41 P41 O41 Li42 60.17(17) . . . . ?
C49 P41 O41 Li42 174.98(16) . . . . ?
Li52 P41 O41 Li42 63.82(18) . . . . ?
Li32 P41 O41 Li42 17.37(17) . . . . ?
Li31 P41 O41 Li42 -23.2(2) . . . . ?
N42 P41 O41 Li52 -126.71(13) . . . . ?
N41 P41 O41 Li52 -3.64(13) . . . . ?
C49 P41 O41 Li52 111.16(13) . . . . ?
Li32 P41 O41 Li52 -46.45(13) . . . . ?
Li31 P41 O41 Li52 -87.04(15) . . . . ?
O42 Li41 O41 P41 -65.4(4) . . . . ?
N12 Li41 O41 P41 161.9(2) . . . . ?
N11 Li41 O41 P41 86.0(3) . . . . ?
Li42 Li41 O41 P41 155.9(3) . . . . ?
P11 Li41 O41 P41 123.2(2) . . . . ?
Li52 Li41 O41 P41 87.8(3) . . . . ?
O42 Li41 O41 Li42 138.7(2) . . . . ?
N12 Li41 O41 Li42 6.04(17) . . . . ?
N11 Li41 O41 Li42 -69.85(17) . . . . ?
P11 Li41 O41 Li42 -32.62(18) . . . . ?
Li52 Li41 O41 Li42 -68.01(15) . . . . ?
O42 Li41 O41 Li52 -153.3(2) . . . . ?
N12 Li41 O41 Li52 74.05(18) . . . . ?
N11 Li41 O41 Li52 -1.84(17) . . . . ?
Li42 Li41 O41 Li52 68.01(15) . . . . ?
P11 Li41 O41 Li52 35.39(18) . . . . ?
O5 Li42 O41 P41 -42.5(2) . . . . ?
N12 Li42 O41 P41 -171.56(11) . . . . ?
Li52 Li42 O41 P41 -75.63(16) . . . . ?
Li41 Li42 O41 P41 -165.83(18) . . . . ?
Li12 Li42 O41 P41 -85.5(2) . . . . ?
Li32 Li42 O41 P41 -17.50(17) . . . . ?
Li22 Li42 O41 P41 -8.1(3) . . . . ?
P11 Li42 O41 P41 -140.33(10) . . . . ?
O5 Li42 O41 Li41 123.4(2) . . . . ?
N12 Li42 O41 Li41 -5.73(16) . . . . ?
Li52 Li42 O41 Li41 90.21(16) . . . . ?
Li12 Li42 O41 Li41 80.3(2) . . . . ?
Li32 Li42 O41 Li41 148.33(16) . . . . ?
Li22 Li42 O41 Li41 157.8(3) . . . . ?
P11 Li42 O41 Li41 25.51(14) . . . . ?
O5 Li42 O41 Li52 33.16(16) . . . . ?
N12 Li42 O41 Li52 -95.93(17) . . . . ?
Li41 Li42 O41 Li52 -90.21(16) . . . . ?
Li12 Li42 O41 Li52 -9.89(18) . . . . ?
Li32 Li42 O41 Li52 58.13(14) . . . . ?
Li22 Li42 O41 Li52 67.5(2) . . . . ?
P11 Li42 O41 Li52 -64.70(13) . . . . ?
O41 Li41 O42 C418 147.9(4) . . . . ?
N12 Li41 O42 C418 -87.6(5) . . . . ?
N11 Li41 O42 C418 9.1(6) . . . . ?
Li42 Li41 O42 C418 -154.8(5) . . . . ?
P11 Li41 O42 C418 -42.2(5) . . . . ?
Li52 Li41 O42 C418 97.4(6) . . . . ?
O41 Li41 O42 C415 -27.2(3) . . . . ?
N12 Li41 O42 C415 97.3(3) . . . . ?
N11 Li41 O42 C415 -166.1(3) . . . . ?
Li42 Li41 O42 C415 30.1(4) . . . . ?
P11 Li41 O42 C415 142.6(2) . . . . ?
Li52 Li41 O42 C415 -77.7(5) . . . . ?
O41 P41 N41 C41 154.38(18) . . . . ?
N42 P41 N41 C41 -81.7(2) . . . . ?
C49 P41 N41 C41 42.1(2) . . . . ?
Li52 P41 N41 C41 150.6(2) . . . . ?
Li32 P41 N41 C41 -134.7(2) . . . . ?
Li31 P41 N41 C41 -81.63(19) . . . . ?
O41 P41 N41 Li32 -70.94(13) . . . . ?
N42 P41 N41 Li32 52.93(15) . . . . ?
C49 P41 N41 Li32 176.79(13) . . . . ?
Li52 P41 N41 Li32 -74.71(16) . . . . ?
Li31 P41 N41 Li32 53.06(14) . . . . ?
O41 P41 N41 Li52 3.77(13) . . . . ?
N42 P41 N41 Li52 127.64(13) . . . . ?
C49 P41 N41 Li52 -108.51(14) . . . . ?
Li32 P41 N41 Li52 74.71(16) . . . . ?
Li31 P41 N41 Li52 127.76(14) . . . . ?
O5 Li32 N41 C41 -128.98(19) . . . . ?
O31 Li32 N41 C41 55.3(3) . . . . ?
Li52 Li32 N41 C41 -125.51(18) . . . . ?
Li31 Li32 N41 C41 81.78(18) . . . . ?
P31 Li32 N41 C41 36.0(4) . . . . ?
Li51 Li32 N41 C41 -76.0(2) . . . . ?
P41 Li32 N41 C41 144.88(19) . . . . ?
Li22 Li32 N41 C41 -143.9(4) . . . . ?
Li42 Li32 N41 C41 -165.15(15) . . . . ?
O5 Li32 N41 P41 86.13(19) . . . . ?
O31 Li32 N41 P41 -89.6(2) . . . . ?
Li52 Li32 N41 P41 89.61(13) . . . . ?
Li31 Li32 N41 P41 -63.11(13) . . . . ?
P31 Li32 N41 P41 -108.9(3) . . . . ?
Li51 Li32 N41 P41 139.16(19) . . . . ?
Li22 Li32 N41 P41 71.2(4) . . . . ?
Li42 Li32 N41 P41 49.97(13) . . . . ?
O5 Li32 N41 Li52 -3.48(18) . . . . ?
O31 Li32 N41 Li52 -179.2(2) . . . . ?
Li31 Li32 N41 Li52 -152.71(17) . . . . ?
P31 Li32 N41 Li52 161.5(4) . . . . ?
Li51 Li32 N41 Li52 49.6(2) . . . . ?
P41 Li32 N41 Li52 -89.61(14) . . . . ?
Li22 Li32 N41 Li52 -18.4(4) . . . . ?
Li42 Li32 N41 Li52 -39.64(14) . . . . ?
O41 P41 N42 C45 -50.5(2) . . . . ?
N41 P41 N42 C45 -168.58(18) . . . . ?
C49 P41 N42 C45 68.6(2) . . . . ?
Li52 P41 N42 C45 -111.7(2) . . . . ?
Li32 P41 N42 C45 -133.3(2) . . . . ?
Li31 P41 N42 C45 -168.8(3) . . . . ?
O41 P41 N42 Li31 118.30(17) . . . . ?
N41 P41 N42 Li31 0.2(2) . . . . ?
C49 P41 N42 Li31 -122.60(17) . . . . ?
Li52 P41 N42 Li31 57.1(2) . . . . ?
Li32 P41 N42 Li31 35.48(18) . . . . ?
O31 Li31 N42 C45 115.9(3) . . . . ?
O32 Li31 N42 C45 -57.1(3) . . . . ?
Li32 Li31 N42 C45 131.4(2) . . . . ?
P41 Li31 N42 C45 169.1(3) . . . . ?
O31 Li31 N42 P41 -53.2(3) . . . . ?
O32 Li31 N42 P41 133.78(19) . . . . ?
Li32 Li31 N42 P41 -37.68(17) . . . . ?
P41 N41 C41 C44 179.31(16) . . . . ?
Li32 N41 C41 C44 49.2(2) . . . . ?
Li52 N41 C41 C44 -39.4(3) . . . . ?
P41 N41 C41 C43 60.2(3) . . . . ?
Li32 N41 C41 C43 -69.9(2) . . . . ?
Li52 N41 C41 C43 -158.4(2) . . . . ?
P41 N41 C41 C42 -63.5(2) . . . . ?
Li32 N41 C41 C42 166.41(18) . . . . ?
Li52 N41 C41 C42 77.9(3) . . . . ?
P41 N42 C45 C47 -59.4(3) . . . . ?
Li31 N42 C45 C47 132.4(3) . . . . ?
P41 N42 C45 C48 -179.2(2) . . . . ?
Li31 N42 C45 C48 12.6(3) . . . . ?
P41 N42 C45 C46 63.7(3) . . . . ?
Li31 N42 C45 C46 -104.5(3) . . . . ?
O41 P41 C49 C410 -22.2(2) . . . . ?
N42 P41 C49 C410 -146.2(2) . . . . ?
N41 P41 C49 C410 88.9(2) . . . . ?
Li52 P41 C49 C410 34.0(2) . . . . ?
Li32 P41 C49 C410 94.3(3) . . . . ?
Li31 P41 C49 C410 176.02(19) . . . . ?
O41 P41 C49 C414 163.89(19) . . . . ?
N42 P41 C49 C414 39.9(2) . . . . ?
N41 P41 C49 C414 -85.0(2) . . . . ?
Li52 P41 C49 C414 -139.85(19) . . . . ?
Li32 P41 C49 C414 -79.5(3) . . . . ?
Li31 P41 C49 C414 2.1(3) . . . . ?
C414 C49 C410 C411 0.2(4) . . . . ?
P41 C49 C410 C411 -173.9(2) . . . . ?
C49 C410 C411 C412 2.0(5) . . . . ?
C410 C411 C412 C413 -1.8(5) . . . . ?
C411 C412 C413 C414 -0.5(5) . . . . ?
C410 C49 C414 C413 -2.5(4) . . . . ?
P41 C49 C414 C413 171.6(2) . . . . ?
C412 C413 C414 C49 2.7(4) . . . . ?
C418 O42 C415 C416 -15.1(4) . . . . ?
Li41 O42 C415 C416 161.3(2) . . . . ?
O42 C415 C416 C417 20.8(4) . . . . ?
C415 C416 C417 C418 -18.6(5) . . . . ?
C415 O42 C418 C417 3.2(6) . . . . ?
Li41 O42 C418 C417 -172.3(3) . . . . ?
C416 C417 C418 O42 10.2(6) . . . . ?
O11 Li12 O5 Li32 -121.4(4) . . . . ?
N22 Li12 O5 Li32 65.7(4) . . . . ?
Li51 Li12 O5 Li32 61.0(4) . . . . ?
Li11 Li12 O5 Li32 167.6(3) . . . . ?
P11 Li12 O5 Li32 -107.3(4) . . . . ?
Li52 Li12 O5 Li32 -57.9(4) . . . . ?
P21 Li12 O5 Li32 100.5(4) . . . . ?
Li42 Li12 O5 Li32 -126.9(4) . . . . ?
Li22 Li12 O5 Li32 127.7(4) . . . . ?
O11 Li12 O5 Li42 5.5(3) . . . . ?
N22 Li12 O5 Li42 -167.40(19) . . . . ?
Li51 Li12 O5 Li42 -172.09(17) . . . . ?
Li11 Li12 O5 Li42 -65.5(4) . . . . ?
P11 Li12 O5 Li42 19.60(18) . . . . ?
Li52 Li12 O5 Li42 69.02(16) . . . . ?
P21 Li12 O5 Li42 -132.54(15) . . . . ?
Li22 Li12 O5 Li42 -105.38(18) . . . . ?
O11 Li12 O5 Li22 110.9(3) . . . . ?
N22 Li12 O5 Li22 -62.0(2) . . . . ?
Li51 Li12 O5 Li22 -66.71(16) . . . . ?
Li11 Li12 O5 Li22 39.8(4) . . . . ?
P11 Li12 O5 Li22 124.98(16) . . . . ?
Li52 Li12 O5 Li22 174.40(17) . . . . ?
P21 Li12 O5 Li22 -27.16(18) . . . . ?
Li42 Li12 O5 Li22 105.38(18) . . . . ?
O11 Li12 O5 Li51 177.6(3) . . . . ?
N22 Li12 O5 Li51 4.70(18) . . . . ?
Li11 Li12 O5 Li51 106.6(4) . . . . ?
P11 Li12 O5 Li51 -168.30(17) . . . . ?
Li52 Li12 O5 Li51 -118.89(15) . . . . ?
P21 Li12 O5 Li51 39.55(14) . . . . ?
Li42 Li12 O5 Li51 172.09(17) . . . . ?
Li22 Li12 O5 Li51 66.71(16) . . . . ?
O11 Li12 O5 Li52 -63.5(3) . . . . ?
N22 Li12 O5 Li52 123.6(2) . . . . ?
Li51 Li12 O5 Li52 118.89(15) . . . . ?
Li11 Li12 O5 Li52 -134.6(4) . . . . ?
P11 Li12 O5 Li52 -49.41(15) . . . . ?
P21 Li12 O5 Li52 158.44(15) . . . . ?
Li42 Li12 O5 Li52 -69.02(16) . . . . ?
Li22 Li12 O5 Li52 -174.40(17) . . . . ?
O31 Li32 O5 Li12 -121.8(4) . . . . ?
N41 Li32 O5 Li12 63.5(4) . . . . ?
Li52 Li32 O5 Li12 60.2(4) . . . . ?
Li31 Li32 O5 Li12 167.3(3) . . . . ?
P31 Li32 O5 Li12 -107.8(4) . . . . ?
Li51 Li32 O5 Li12 -58.5(4) . . . . ?
P41 Li32 O5 Li12 99.0(4) . . . . ?
Li22 Li32 O5 Li12 -127.8(4) . . . . ?
Li42 Li32 O5 Li12 126.8(4) . . . . ?
O31 Li32 O5 Li42 111.4(3) . . . . ?
N41 Li32 O5 Li42 -63.3(2) . . . . ?
Li52 Li32 O5 Li42 -66.65(16) . . . . ?
Li31 Li32 O5 Li42 40.5(4) . . . . ?
P31 Li32 O5 Li42 125.36(16) . . . . ?
Li51 Li32 O5 Li42 174.69(17) . . . . ?
P41 Li32 O5 Li42 -27.83(17) . . . . ?
Li22 Li32 O5 Li42 105.34(18) . . . . ?
O31 Li32 O5 Li22 6.0(3) . . . . ?
N41 Li32 O5 Li22 -168.64(19) . . . . ?
Li52 Li32 O5 Li22 -171.99(17) . . . . ?
Li31 Li32 O5 Li22 -64.9(4) . . . . ?
P31 Li32 O5 Li22 20.03(18) . . . . ?
Li51 Li32 O5 Li22 69.35(16) . . . . ?
P41 Li32 O5 Li22 -133.17(16) . . . . ?
Li42 Li32 O5 Li22 -105.34(18) . . . . ?
O31 Li32 O5 Li51 -63.3(3) . . . . ?
N41 Li32 O5 Li51 122.0(2) . . . . ?
Li52 Li32 O5 Li51 118.66(15) . . . . ?
Li31 Li32 O5 Li51 -134.2(4) . . . . ?
P31 Li32 O5 Li51 -49.33(16) . . . . ?
P41 Li32 O5 Li51 157.48(15) . . . . ?
Li22 Li32 O5 Li51 -69.35(16) . . . . ?
Li42 Li32 O5 Li51 -174.69(17) . . . . ?
O31 Li32 O5 Li52 178.0(3) . . . . ?
N41 Li32 O5 Li52 3.35(18) . . . . ?
Li31 Li32 O5 Li52 107.1(4) . . . . ?
P31 Li32 O5 Li52 -167.98(18) . . . . ?
Li51 Li32 O5 Li52 -118.66(15) . . . . ?
P41 Li32 O5 Li52 38.82(14) . . . . ?
Li22 Li32 O5 Li52 171.99(17) . . . . ?
Li42 Li32 O5 Li52 66.65(16) . . . . ?
O41 Li42 O5 Li12 -117.93(19) . . . . ?
N12 Li42 O5 Li12 -3.4(3) . . . . ?
Li52 Li42 O5 Li12 -84.93(17) . . . . ?
Li41 Li42 O5 Li12 -66.2(3) . . . . ?
Li32 Li42 O5 Li12 -157.94(19) . . . . ?
Li22 Li42 O5 Li12 101.32(19) . . . . ?
P11 Li42 O5 Li12 -17.39(16) . . . . ?
O41 Li42 O5 Li32 40.0(2) . . . . ?
N12 Li42 O5 Li32 154.5(2) . . . . ?
Li52 Li42 O5 Li32 73.01(17) . . . . ?
Li41 Li42 O5 Li32 91.7(3) . . . . ?
Li12 Li42 O5 Li32 157.94(19) . . . . ?
Li22 Li42 O5 Li32 -100.74(18) . . . . ?
P11 Li42 O5 Li32 140.55(14) . . . . ?
O41 Li42 O5 Li22 140.76(18) . . . . ?
N12 Li42 O5 Li22 -104.8(2) . . . . ?
Li52 Li42 O5 Li22 173.75(17) . . . . ?
Li41 Li42 O5 Li22 -167.5(2) . . . . ?
Li12 Li42 O5 Li22 -101.32(19) . . . . ?
Li32 Li42 O5 Li22 100.74(18) . . . . ?
P11 Li42 O5 Li22 -118.71(15) . . . . ?
O41 Li42 O5 Li51 -175.7(9) . . . . ?
N12 Li42 O5 Li51 -61.2(11) . . . . ?
Li52 Li42 O5 Li51 -142.7(10) . . . . ?
Li41 Li42 O5 Li51 -124.0(10) . . . . ?
Li12 Li42 O5 Li51 -57.8(10) . . . . ?
Li32 Li42 O5 Li51 144.3(10) . . . . ?
Li22 Li42 O5 Li51 43.5(10) . . . . ?
P11 Li42 O5 Li51 -75.2(10) . . . . ?
O41 Li42 O5 Li52 -33.00(16) . . . . ?
N12 Li42 O5 Li52 81.5(2) . . . . ?
Li41 Li42 O5 Li52 18.7(2) . . . . ?
Li12 Li42 O5 Li52 84.93(17) . . . . ?
Li32 Li42 O5 Li52 -73.01(17) . . . . ?
Li22 Li42 O5 Li52 -173.75(17) . . . . ?
P11 Li42 O5 Li52 67.54(13) . . . . ?
O21 Li22 O5 Li12 39.5(2) . . . . ?
N31 Li22 O5 Li12 153.6(2) . . . . ?
Li51 Li22 O5 Li12 72.57(17) . . . . ?
Li21 Li22 O5 Li12 91.0(3) . . . . ?
Li32 Li22 O5 Li12 158.2(2) . . . . ?
Li42 Li22 O5 Li12 -100.76(18) . . . . ?
P31 Li22 O5 Li12 140.39(14) . . . . ?
O21 Li22 O5 Li32 -118.8(2) . . . . ?
N31 Li22 O5 Li32 -4.6(3) . . . . ?
Li51 Li22 O5 Li32 -85.65(18) . . . . ?
Li21 Li22 O5 Li32 -67.2(3) . . . . ?
Li12 Li22 O5 Li32 -158.2(2) . . . . ?
Li42 Li22 O5 Li32 101.03(19) . . . . ?
P31 Li22 O5 Li32 -17.82(17) . . . . ?
O21 Li22 O5 Li42 140.21(19) . . . . ?
N31 Li22 O5 Li42 -105.7(2) . . . . ?
Li51 Li22 O5 Li42 173.32(17) . . . . ?
Li21 Li22 O5 Li42 -168.3(2) . . . . ?
Li32 Li22 O5 Li42 -101.03(19) . . . . ?
Li12 Li22 O5 Li42 100.76(18) . . . . ?
P31 Li22 O5 Li42 -118.85(14) . . . . ?
O21 Li22 O5 Li51 -33.12(17) . . . . ?
N31 Li22 O5 Li51 81.0(2) . . . . ?
Li21 Li22 O5 Li51 18.4(2) . . . . ?
Li32 Li22 O5 Li51 85.65(18) . . . . ?
Li12 Li22 O5 Li51 -72.57(17) . . . . ?
Li42 Li22 O5 Li51 -173.32(17) . . . . ?
P31 Li22 O5 Li51 67.82(13) . . . . ?
O21 Li22 O5 Li52 -179.1(9) . . . . ?
N31 Li22 O5 Li52 -65.0(11) . . . . ?
Li51 Li22 O5 Li52 -146.0(10) . . . . ?
Li21 Li22 O5 Li52 -127.6(10) . . . . ?
Li32 Li22 O5 Li52 -60.4(10) . . . . ?
Li12 Li22 O5 Li52 141.4(11) . . . . ?
Li42 Li22 O5 Li52 40.7(10) . . . . ?
P31 Li22 O5 Li52 -78.2(11) . . . . ?
C25 N22 Li51 O5 110.6(2) . . . . ?
P21 N22 Li51 O5 -97.05(14) . . . . ?
Li12 N22 Li51 O5 4.02(15) . . . . ?
C25 N22 Li51 O21 -155.06(18) . . . . ?
P21 N22 Li51 O21 -2.75(10) . . . . ?
Li12 N22 Li51 O21 98.31(15) . . . . ?
C25 N22 Li51 N32 -92.5(4) . . . . ?
P21 N22 Li51 N32 59.8(4) . . . . ?
Li12 N22 Li51 N32 160.8(4) . . . . ?
C25 N22 Li51 Li22 162.70(19) . . . . ?
P21 N22 Li51 Li22 -44.99(18) . . . . ?
Li12 N22 Li51 Li22 56.08(19) . . . . ?
C25 N22 Li51 Li12 106.6(2) . . . . ?
P21 N22 Li51 Li12 -101.06(14) . . . . ?
C25 N22 Li51 P21 -152.3(2) . . . . ?
Li12 N22 Li51 P21 101.06(14) . . . . ?
C25 N22 Li51 Li21 -134.8(2) . . . . ?
P21 N22 Li51 Li21 17.56(18) . . . . ?
Li12 N22 Li51 Li21 118.6(2) . . . . ?
C25 N22 Li51 Li32 91.1(3) . . . . ?
P21 N22 Li51 Li32 -116.5(3) . . . . ?
Li12 N22 Li51 Li32 -15.5(3) . . . . ?
Li12 O5 Li51 N22 -4.34(16) . . . . ?
Li32 O5 Li51 N22 -160.38(17) . . . . ?
Li42 O5 Li51 N22 54.9(11) . . . . ?
Li22 O5 Li51 N22 100.38(18) . . . . ?
Li52 O5 Li51 N22 -85.28(19) . . . . ?
Li12 O5 Li51 O21 -76.49(17) . . . . ?
Li32 O5 Li51 O21 127.47(17) . . . . ?
Li42 O5 Li51 O21 -17.2(11) . . . . ?
Li22 O5 Li51 O21 28.23(15) . . . . ?
Li52 O5 Li51 O21 -157.43(14) . . . . ?
Li12 O5 Li51 N32 -171.0(2) . . . . ?
Li32 O5 Li51 N32 32.96(19) . . . . ?
Li42 O5 Li51 N32 -111.8(10) . . . . ?
Li22 O5 Li51 N32 -66.28(19) . . . . ?
Li52 O5 Li51 N32 108.06(18) . . . . ?
Li12 O5 Li51 Li22 -104.73(19) . . . . ?
Li32 O5 Li51 Li22 99.24(18) . . . . ?
Li42 O5 Li51 Li22 -45.5(10) . . . . ?
Li52 O5 Li51 Li22 174.34(18) . . . . ?
Li32 O5 Li51 Li12 -156.04(18) . . . . ?
Li42 O5 Li51 Li12 59.2(10) . . . . ?
Li22 O5 Li51 Li12 104.73(19) . . . . ?
Li52 O5 Li51 Li12 -80.94(18) . . . . ?
Li12 O5 Li51 P21 -41.39(15) . . . . ?
Li32 O5 Li51 P21 162.57(15) . . . . ?
Li42 O5 Li51 P21 17.9(11) . . . . ?
Li22 O5 Li51 P21 63.33(15) . . . . ?
Li52 O5 Li51 P21 -122.33(15) . . . . ?
Li12 O5 Li51 Li21 -119.3(2) . . . . ?
Li32 O5 Li51 Li21 84.69(19) . . . . ?
Li42 O5 Li51 Li21 -60.0(11) . . . . ?
Li22 O5 Li51 Li21 -14.55(18) . . . . ?
Li52 O5 Li51 Li21 159.78(16) . . . . ?
Li12 O5 Li51 Li32 156.04(18) . . . . ?
Li42 O5 Li51 Li32 -144.7(10) . . . . ?
Li22 O5 Li51 Li32 -99.24(18) . . . . ?
Li52 O5 Li51 Li32 75.10(18) . . . . ?
P21 O21 Li51 N22 2.86(11) . . . . ?
Li21 O21 Li51 N22 151.62(17) . . . . ?
Li22 O21 Li51 N22 -124.84(17) . . . . ?
P21 O21 Li51 O5 100.11(13) . . . . ?
Li21 O21 Li51 O5 -111.13(18) . . . . ?
Li22 O21 Li51 O5 -27.59(15) . . . . ?
P21 O21 Li51 N32 -148.17(13) . . . . ?
Li21 O21 Li51 N32 0.59(17) . . . . ?
Li22 O21 Li51 N32 84.14(17) . . . . ?
P21 O21 Li51 Li22 127.70(14) . . . . ?
Li21 O21 Li51 Li22 -83.54(18) . . . . ?
P21 O21 Li51 Li12 54.57(14) . . . . ?
Li21 O21 Li51 Li12 -156.67(19) . . . . ?
Li22 O21 Li51 Li12 -73.12(17) . . . . ?
Li21 O21 Li51 P21 148.76(16) . . . . ?
Li22 O21 Li51 P21 -127.70(14) . . . . ?
P21 O21 Li51 Li21 -148.76(16) . . . . ?
Li22 O21 Li51 Li21 83.54(18) . . . . ?
P21 O21 Li51 Li32 137.75(16) . . . . ?
Li21 O21 Li51 Li32 -73.5(2) . . . . ?
Li22 O21 Li51 Li32 10.06(18) . . . . ?
C31 N32 Li51 N22 67.8(4) . . . . ?
P31 N32 Li51 N22 -141.5(3) . . . . ?
Li21 N32 Li51 N22 -57.8(4) . . . . ?
C31 N32 Li51 O5 -136.89(18) . . . . ?
P31 N32 Li51 O5 13.8(2) . . . . ?
Li21 N32 Li51 O5 97.5(2) . . . . ?
C31 N32 Li51 O21 125.03(17) . . . . ?
P31 N32 Li51 O21 -84.26(16) . . . . ?
Li21 N32 Li51 O21 -0.55(16) . . . . ?
C31 N32 Li51 Li22 177.50(18) . . . . ?
P31 N32 Li51 Li22 -31.78(19) . . . . ?
Li21 N32 Li51 Li22 51.93(18) . . . . ?
C31 N32 Li51 Li12 -154.0(5) . . . . ?
P31 N32 Li51 Li12 -3.2(6) . . . . ?
Li21 N32 Li51 Li12 80.5(5) . . . . ?
C31 N32 Li51 P21 104.5(2) . . . . ?
P31 N32 Li51 P21 -104.80(18) . . . . ?
Li21 N32 Li51 P21 -21.09(19) . . . . ?
C31 N32 Li51 Li21 125.6(2) . . . . ?
P31 N32 Li51 Li21 -83.71(16) . . . . ?
C31 N32 Li51 Li32 -114.79(17) . . . . ?
P31 N32 Li51 Li32 35.93(15) . . . . ?
Li21 N32 Li51 Li32 119.64(16) . . . . ?
O5 Li22 Li51 N22 -90.64(17) . . . . ?
O21 Li22 Li51 N22 53.19(15) . . . . ?
N31 Li22 Li51 N22 147.01(17) . . . . ?
Li21 Li22 Li51 N22 105.26(19) . . . . ?
Li32 Li22 Li51 N22 -136.27(19) . . . . ?
Li12 Li22 Li51 N22 -43.13(14) . . . . ?
Li42 Li22 Li51 N22 -86.49(18) . . . . ?
P31 Li22 Li51 N22 163.78(17) . . . . ?
O21 Li22 Li51 O5 143.83(18) . . . . ?
N31 Li22 Li51 O5 -122.3(2) . . . . ?
Li21 Li22 Li51 O5 -164.1(2) . . . . ?
Li32 Li22 Li51 O5 -45.63(12) . . . . ?
Li12 Li22 Li51 O5 47.50(13) . . . . ?
Li42 Li22 Li51 O5 4.15(11) . . . . ?
P31 Li22 Li51 O5 -105.58(14) . . . . ?
O5 Li22 Li51 O21 -143.83(18) . . . . ?
N31 Li22 Li51 O21 93.82(17) . . . . ?
Li21 Li22 Li51 O21 52.07(13) . . . . ?
Li32 Li22 Li51 O21 170.54(17) . . . . ?
Li12 Li22 Li51 O21 -96.32(16) . . . . ?
Li42 Li22 Li51 O21 -139.68(17) . . . . ?
P31 Li22 Li51 O21 110.59(13) . . . . ?
O5 Li22 Li51 N32 121.30(17) . . . . ?
O21 Li22 Li51 N32 -94.88(15) . . . . ?
N31 Li22 Li51 N32 -1.05(18) . . . . ?
Li21 Li22 Li51 N32 -42.81(14) . . . . ?
Li32 Li22 Li51 N32 75.66(14) . . . . ?
Li12 Li22 Li51 N32 168.8(2) . . . . ?
Li42 Li22 Li51 N32 125.44(15) . . . . ?
P31 Li22 Li51 N32 15.72(9) . . . . ?
O5 Li22 Li51 Li12 -47.50(13) . . . . ?
O21 Li22 Li51 Li12 96.32(16) . . . . ?
N31 Li22 Li51 Li12 -169.9(2) . . . . ?
Li21 Li22 Li51 Li12 148.39(19) . . . . ?
Li32 Li22 Li51 Li12 -93.14(15) . . . . ?
Li42 Li22 Li51 Li12 -43.36(15) . . . . ?
P31 Li22 Li51 Li12 -153.08(15) . . . . ?
O5 Li22 Li51 P21 -116.17(14) . . . . ?
O21 Li22 Li51 P21 27.65(8) . . . . ?
N31 Li22 Li51 P21 121.48(16) . . . . ?
Li21 Li22 Li51 P21 79.72(13) . . . . ?
Li32 Li22 Li51 P21 -161.81(14) . . . . ?
Li12 Li22 Li51 P21 -68.67(12) . . . . ?
Li42 Li22 Li51 P21 -112.03(13) . . . . ?
P31 Li22 Li51 P21 138.25(11) . . . . ?
O5 Li22 Li51 Li21 164.1(2) . . . . ?
O21 Li22 Li51 Li21 -52.07(13) . . . . ?
N31 Li22 Li51 Li21 41.75(16) . . . . ?
Li32 Li22 Li51 Li21 118.47(16) . . . . ?
Li12 Li22 Li51 Li21 -148.39(19) . . . . ?
Li42 Li22 Li51 Li21 168.25(19) . . . . ?
P31 Li22 Li51 Li21 58.53(12) . . . . ?
O5 Li22 Li51 Li32 45.63(12) . . . . ?
O21 Li22 Li51 Li32 -170.54(17) . . . . ?
N31 Li22 Li51 Li32 -76.72(16) . . . . ?
Li21 Li22 Li51 Li32 -118.47(16) . . . . ?
Li12 Li22 Li51 Li32 93.14(15) . . . . ?
Li42 Li22 Li51 Li32 49.78(13) . . . . ?
P31 Li22 Li51 Li32 -59.95(10) . . . . ?
O5 Li12 Li51 N22 174.6(2) . . . . ?
O11 Li12 Li51 N22 4.1(12) . . . . ?
Li11 Li12 Li51 N22 34.6(2) . . . . ?
P11 Li12 Li51 N22 -154.4(5) . . . . ?
Li52 Li12 Li51 N22 -143.15(17) . . . . ?
P21 Li12 Li51 N22 39.63(9) . . . . ?
Li42 Li12 Li51 N22 169.29(19) . . . . ?
Li22 Li12 Li51 N22 122.81(19) . . . . ?
O11 Li12 Li51 O5 -170.5(13) . . . . ?
N22 Li12 Li51 O5 -174.6(2) . . . . ?
Li11 Li12 Li51 O5 -140.0(3) . . . . ?
P11 Li12 Li51 O5 31.0(4) . . . . ?
Li52 Li12 Li51 O5 42.28(12) . . . . ?
P21 Li12 Li51 O5 -134.94(16) . . . . ?
Li42 Li12 Li51 O5 -5.28(11) . . . . ?
Li22 Li12 Li51 O5 -51.76(15) . . . . ?
O5 Li12 Li51 O21 104.31(16) . . . . ?
O11 Li12 Li51 O21 -66.2(12) . . . . ?
N22 Li12 Li51 O21 -70.26(14) . . . . ?
Li11 Li12 Li51 O21 -35.7(3) . . . . ?
P11 Li12 Li51 O21 135.3(5) . . . . ?
Li52 Li12 Li51 O21 146.59(15) . . . . ?
P21 Li12 Li51 O21 -30.63(8) . . . . ?
Li42 Li12 Li51 O21 99.03(16) . . . . ?
Li22 Li12 Li51 O21 52.55(14) . . . . ?
O5 Li12 Li51 N32 21.9(5) . . . . ?
O11 Li12 Li51 N32 -148.6(10) . . . . ?
N22 Li12 Li51 N32 -152.6(5) . . . . ?
Li11 Li12 Li51 N32 -118.0(5) . . . . ?
P11 Li12 Li51 N32 53.0(8) . . . . ?
Li52 Li12 Li51 N32 64.2(5) . . . . ?
P21 Li12 Li51 N32 -113.0(5) . . . . ?
Li42 Li12 Li51 N32 16.7(6) . . . . ?
Li22 Li12 Li51 N32 -29.8(5) . . . . ?
O5 Li12 Li51 Li22 51.76(15) . . . . ?
O11 Li12 Li51 Li22 -118.8(12) . . . . ?
N22 Li12 Li51 Li22 -122.81(19) . . . . ?
Li11 Li12 Li51 Li22 -88.2(2) . . . . ?
P11 Li12 Li51 Li22 82.8(5) . . . . ?
Li52 Li12 Li51 Li22 94.04(17) . . . . ?
P21 Li12 Li51 Li22 -83.18(14) . . . . ?
Li42 Li12 Li51 Li22 46.48(17) . . . . ?
O5 Li12 Li51 P21 134.94(16) . . . . ?
O11 Li12 Li51 P21 -35.6(12) . . . . ?
N22 Li12 Li51 P21 -39.63(9) . . . . ?
Li11 Li12 Li51 P21 -5.0(2) . . . . ?
P11 Li12 Li51 P21 165.9(5) . . . . ?
Li52 Li12 Li51 P21 177.22(14) . . . . ?
Li42 Li12 Li51 P21 129.66(15) . . . . ?
Li22 Li12 Li51 P21 83.18(14) . . . . ?
O5 Li12 Li51 Li21 85.1(2) . . . . ?
O11 Li12 Li51 Li21 -85.4(12) . . . . ?
N22 Li12 Li51 Li21 -89.5(2) . . . . ?
Li11 Li12 Li51 Li21 -54.9(3) . . . . ?
P11 Li12 Li51 Li21 116.1(5) . . . . ?
Li52 Li12 Li51 Li21 127.4(2) . . . . ?
P21 Li12 Li51 Li21 -49.9(2) . . . . ?
Li42 Li12 Li51 Li21 79.8(2) . . . . ?
Li22 Li12 Li51 Li21 33.3(2) . . . . ?
O5 Li12 Li51 Li32 -15.80(12) . . . . ?
O11 Li12 Li51 Li32 173.7(12) . . . . ?
N22 Li12 Li51 Li32 169.63(18) . . . . ?
Li11 Li12 Li51 Li32 -155.8(2) . . . . ?
P11 Li12 Li51 Li32 15.2(5) . . . . ?
Li52 Li12 Li51 Li32 26.48(14) . . . . ?
P21 Li12 Li51 Li32 -150.74(14) . . . . ?
Li42 Li12 Li51 Li32 -21.08(16) . . . . ?
Li22 Li12 Li51 Li32 -67.56(16) . . . . ?
O21 P21 Li51 N22 -175.45(17) . . . . ?
N21 P21 Li51 N22 -85.43(16) . . . . ?
C29 P21 Li51 N22 93.45(13) . . . . ?
Li12 P21 Li51 N22 -57.90(14) . . . . ?
Li11 P21 Li51 N22 -54.11(14) . . . . ?
O21 P21 Li51 O5 -85.67(15) . . . . ?
N21 P21 Li51 O5 4.3(2) . . . . ?
N22 P21 Li51 O5 89.78(16) . . . . ?
C29 P21 Li51 O5 -176.77(12) . . . . ?
Li12 P21 Li51 O5 31.88(12) . . . . ?
Li11 P21 Li51 O5 35.66(16) . . . . ?
N21 P21 Li51 O21 90.02(15) . . . . ?
N22 P21 Li51 O21 175.45(17) . . . . ?
C29 P21 Li51 O21 -91.10(13) . . . . ?
Li12 P21 Li51 O21 117.55(16) . . . . ?
Li11 P21 Li51 O21 121.33(12) . . . . ?
O21 P21 Li51 N32 37.80(15) . . . . ?
N21 P21 Li51 N32 127.82(17) . . . . ?
N22 P21 Li51 N32 -146.8(2) . . . . ?
C29 P21 Li51 N32 -53.3(2) . . . . ?
Li12 P21 Li51 N32 155.3(2) . . . . ?
Li11 P21 Li51 N32 159.13(17) . . . . ?
O21 P21 Li51 Li22 -40.17(13) . . . . ?
N21 P21 Li51 Li22 49.84(19) . . . . ?
N22 P21 Li51 Li22 135.27(18) . . . . ?
C29 P21 Li51 Li22 -131.28(14) . . . . ?
Li12 P21 Li51 Li22 77.37(16) . . . . ?
Li11 P21 Li51 Li22 81.16(15) . . . . ?
O21 P21 Li51 Li12 -117.55(16) . . . . ?
N21 P21 Li51 Li12 -27.53(19) . . . . ?
N22 P21 Li51 Li12 57.90(14) . . . . ?
C29 P21 Li51 Li12 151.35(13) . . . . ?
Li11 P21 Li51 Li12 3.79(15) . . . . ?
O21 P21 Li51 Li21 21.64(12) . . . . ?
N21 P21 Li51 Li21 111.66(15) . . . . ?
N22 P21 Li51 Li21 -162.91(18) . . . . ?
C29 P21 Li51 Li21 -69.46(15) . . . . ?
Li12 P21 Li51 Li21 139.19(18) . . . . ?
Li11 P21 Li51 Li21 142.97(13) . . . . ?
O21 P21 Li51 Li32 -67.2(2) . . . . ?
N21 P21 Li51 Li32 22.8(3) . . . . ?
N22 P21 Li51 Li32 108.2(3) . . . . ?
C29 P21 Li51 Li32 -158.3(2) . . . . ?
Li12 P21 Li51 Li32 50.3(2) . . . . ?
Li11 P21 Li51 Li32 54.1(3) . . . . ?
O21 Li21 Li51 N22 -28.62(17) . . . . ?
O22 Li21 Li51 N22 46.1(5) . . . . ?
N31 Li21 Li51 N22 -136.84(18) . . . . ?
N32 Li21 Li51 N22 150.6(2) . . . . ?
Li22 Li21 Li51 N22 -94.7(2) . . . . ?
P31 Li21 Li51 N22 -173.41(17) . . . . ?
O21 Li21 Li51 O5 79.15(18) . . . . ?
O22 Li21 Li51 O5 153.9(4) . . . . ?
N31 Li21 Li51 O5 -29.1(2) . . . . ?
N32 Li21 Li51 O5 -101.6(2) . . . . ?
Li22 Li21 Li51 O5 13.08(16) . . . . ?
P31 Li21 Li51 O5 -65.64(16) . . . . ?
O22 Li21 Li51 O21 74.7(5) . . . . ?
N31 Li21 Li51 O21 -108.21(19) . . . . ?
N32 Li21 Li51 O21 179.2(2) . . . . ?
Li22 Li21 Li51 O21 -66.07(17) . . . . ?
P31 Li21 Li51 O21 -144.79(18) . . . . ?
O21 Li21 Li51 N32 -179.2(2) . . . . ?
O22 Li21 Li51 N32 -104.5(5) . . . . ?
N31 Li21 Li51 N32 72.58(15) . . . . ?
Li22 Li21 Li51 N32 114.7(2) . . . . ?
P31 Li21 Li51 N32 36.01(9) . . . . ?
O21 Li21 Li51 Li22 66.07(17) . . . . ?
O22 Li21 Li51 Li22 140.8(5) . . . . ?
N31 Li21 Li51 Li22 -42.15(16) . . . . ?
N32 Li21 Li51 Li22 -114.7(2) . . . . ?
P31 Li21 Li51 Li22 -78.72(15) . . . . ?
O21 Li21 Li51 Li12 28.6(2) . . . . ?
O22 Li21 Li51 Li12 103.3(5) . . . . ?
N31 Li21 Li51 Li12 -79.7(2) . . . . ?
N32 Li21 Li51 Li12 -152.2(3) . . . . ?
Li22 Li21 Li51 Li12 -37.5(2) . . . . ?
P31 Li21 Li51 Li12 -116.2(2) . . . . ?
O21 Li21 Li51 P21 -17.91(9) . . . . ?
O22 Li21 Li51 P21 56.8(5) . . . . ?
N31 Li21 Li51 P21 -126.12(15) . . . . ?
N32 Li21 Li51 P21 161.30(17) . . . . ?
Li22 Li21 Li51 P21 -83.98(15) . . . . ?
P31 Li21 Li51 P21 -162.69(13) . . . . ?
O21 Li21 Li51 Li32 121.88(19) . . . . ?
O22 Li21 Li51 Li32 -163.4(4) . . . . ?
N31 Li21 Li51 Li32 13.67(18) . . . . ?
N32 Li21 Li51 Li32 -58.91(16) . . . . ?
Li22 Li21 Li51 Li32 55.81(17) . . . . ?
P31 Li21 Li51 Li32 -22.91(14) . . . . ?
O5 Li32 Li51 N22 29.5(3) . . . . ?
O31 Li32 Li51 N22 168.5(2) . . . . ?
N41 Li32 Li51 N22 -55.1(4) . . . . ?
Li52 Li32 Li51 N22 -17.5(3) . . . . ?
Li31 Li32 Li51 N22 167.3(3) . . . . ?
P31 Li32 Li51 N22 158.5(3) . . . . ?
P41 Li32 Li51 N22 -13.0(5) . . . . ?
Li22 Li32 Li51 N22 85.8(3) . . . . ?
Li42 Li32 Li51 N22 33.0(3) . . . . ?
O31 Li32 Li51 O5 139.0(2) . . . . ?
N41 Li32 Li51 O5 -84.6(2) . . . . ?
Li52 Li32 Li51 O5 -47.00(13) . . . . ?
Li31 Li32 Li51 O5 137.8(4) . . . . ?
P31 Li32 Li51 O5 128.97(17) . . . . ?
P41 Li32 Li51 O5 -42.5(3) . . . . ?
Li22 Li32 Li51 O5 56.30(15) . . . . ?
Li42 Li32 Li51 O5 3.50(11) . . . . ?
O5 Li32 Li51 O21 -64.95(19) . . . . ?
O31 Li32 Li51 O21 74.0(2) . . . . ?
N41 Li32 Li51 O21 -149.6(2) . . . . ?
Li52 Li32 Li51 O21 -111.95(19) . . . . ?
Li31 Li32 Li51 O21 72.8(4) . . . . ?
P31 Li32 Li51 O21 64.02(17) . . . . ?
P41 Li32 Li51 O21 -107.4(3) . . . . ?
Li22 Li32 Li51 O21 -8.65(15) . . . . ?
Li42 Li32 Li51 O21 -61.4(2) . . . . ?
O5 Li32 Li51 N32 -148.41(19) . . . . ?
O31 Li32 Li51 N32 -9.41(16) . . . . ?
N41 Li32 Li51 N32 127.0(2) . . . . ?
Li52 Li32 Li51 N32 164.59(16) . . . . ?
Li31 Li32 Li51 N32 -10.6(4) . . . . ?
P31 Li32 Li51 N32 -19.44(8) . . . . ?
P41 Li32 Li51 N32 169.1(3) . . . . ?
Li22 Li32 Li51 N32 -92.11(15) . . . . ?
Li42 Li32 Li51 N32 -144.91(15) . . . . ?
O5 Li32 Li51 Li22 -56.30(15) . . . . ?
O31 Li32 Li51 Li22 82.70(19) . . . . ?
N41 Li32 Li51 Li22 -140.9(2) . . . . ?
Li52 Li32 Li51 Li22 -103.30(17) . . . . ?
Li31 Li32 Li51 Li22 81.5(4) . . . . ?
P31 Li32 Li51 Li22 72.66(13) . . . . ?
P41 Li32 Li51 Li22 -98.8(3) . . . . ?
Li42 Li32 Li51 Li22 -52.80(15) . . . . ?
O5 Li32 Li51 Li12 17.31(13) . . . . ?
O31 Li32 Li51 Li12 156.31(18) . . . . ?
N41 Li32 Li51 Li12 -67.3(2) . . . . ?
Li52 Li32 Li51 Li12 -29.69(16) . . . . ?
Li31 Li32 Li51 Li12 155.1(3) . . . . ?
P31 Li32 Li51 Li12 146.28(15) . . . . ?
P41 Li32 Li51 Li12 -25.2(3) . . . . ?
Li22 Li32 Li51 Li12 73.61(16) . . . . ?
Li42 Li32 Li51 Li12 20.81(16) . . . . ?
O5 Li32 Li51 P21 -27.6(2) . . . . ?
O31 Li32 Li51 P21 111.4(2) . . . . ?
N41 Li32 Li51 P21 -112.2(3) . . . . ?
Li52 Li32 Li51 P21 -74.6(3) . . . . ?
Li31 Li32 Li51 P21 110.2(4) . . . . ?
P31 Li32 Li51 P21 101.4(2) . . . . ?
P41 Li32 Li51 P21 -70.1(4) . . . . ?
Li22 Li32 Li51 P21 28.7(2) . . . . ?
Li42 Li32 Li51 P21 -24.1(3) . . . . ?
O5 Li32 Li51 Li21 -107.05(18) . . . . ?
O31 Li32 Li51 Li21 32.0(2) . . . . ?
N41 Li32 Li51 Li21 168.3(2) . . . . ?
Li52 Li32 Li51 Li21 -154.05(17) . . . . ?
Li31 Li32 Li51 Li21 30.8(4) . . . . ?
P31 Li32 Li51 Li21 21.92(13) . . . . ?
P41 Li32 Li51 Li21 -149.5(3) . . . . ?
Li22 Li32 Li51 Li21 -50.74(16) . . . . ?
Li42 Li32 Li51 Li21 -103.55(16) . . . . ?
C41 N41 Li52 O5 111.0(2) . . . . ?
P41 N41 Li52 O5 -96.62(14) . . . . ?
Li32 N41 Li52 O5 2.88(15) . . . . ?
C41 N41 Li52 O41 -155.15(18) . . . . ?
P41 N41 Li52 O41 -2.77(10) . . . . ?
Li32 N41 Li52 O41 96.73(15) . . . . ?
C41 N41 Li52 N11 -92.7(4) . . . . ?
P41 N41 Li52 N11 59.7(4) . . . . ?
Li32 N41 Li52 N11 159.2(4) . . . . ?
C41 N41 Li52 Li42 162.28(19) . . . . ?
P41 N41 Li52 Li42 -45.34(17) . . . . ?
Li32 N41 Li52 Li42 54.16(19) . . . . ?
C41 N41 Li52 Li32 108.1(2) . . . . ?
P41 N41 Li52 Li32 -99.50(14) . . . . ?
C41 N41 Li52 P41 -152.4(2) . . . . ?
Li32 N41 Li52 P41 99.50(14) . . . . ?
C41 N41 Li52 Li12 91.1(3) . . . . ?
P41 N41 Li52 Li12 -116.5(2) . . . . ?
Li32 N41 Li52 Li12 -17.0(3) . . . . ?
C41 N41 Li52 Li41 -136.19(19) . . . . ?
P41 N41 Li52 Li41 16.20(16) . . . . ?
Li32 N41 Li52 Li41 115.69(19) . . . . ?
Li12 O5 Li52 N41 -159.38(17) . . . . ?
Li32 O5 Li52 N41 -3.15(17) . . . . ?
Li42 O5 Li52 N41 101.18(18) . . . . ?
Li22 O5 Li52 N41 58.7(11) . . . . ?
Li51 O5 Li52 N41 -85.04(19) . . . . ?
Li12 O5 Li52 O41 127.72(17) . . . . ?
Li32 O5 Li52 O41 -76.05(17) . . . . ?
Li42 O5 Li52 O41 28.27(15) . . . . ?
Li22 O5 Li52 O41 -14.2(11) . . . . ?
Li51 O5 Li52 O41 -157.94(15) . . . . ?
Li12 O5 Li52 N11 33.95(19) . . . . ?
Li32 O5 Li52 N11 -169.8(2) . . . . ?
Li42 O5 Li52 N11 -65.49(18) . . . . ?
Li22 O5 Li52 N11 -108.0(10) . . . . ?
Li51 O5 Li52 N11 108.29(19) . . . . ?
Li12 O5 Li52 Li42 99.44(18) . . . . ?
Li32 O5 Li52 Li42 -104.33(18) . . . . ?
Li22 O5 Li52 Li42 -42.5(11) . . . . ?
Li51 O5 Li52 Li42 173.78(18) . . . . ?
Li12 O5 Li52 Li32 -156.23(19) . . . . ?
Li42 O5 Li52 Li32 104.33(18) . . . . ?
Li22 O5 Li52 Li32 61.8(11) . . . . ?
Li51 O5 Li52 Li32 -81.89(19) . . . . ?
Li12 O5 Li52 P41 163.12(16) . . . . ?
Li32 O5 Li52 P41 -40.65(15) . . . . ?
Li42 O5 Li52 P41 63.68(15) . . . . ?
Li22 O5 Li52 P41 21.2(11) . . . . ?
Li51 O5 Li52 P41 -122.54(15) . . . . ?
Li32 O5 Li52 Li12 156.23(19) . . . . ?
Li42 O5 Li52 Li12 -99.44(18) . . . . ?
Li22 O5 Li52 Li12 -141.9(11) . . . . ?
Li51 O5 Li52 Li12 74.34(18) . . . . ?
Li12 O5 Li52 Li41 85.48(18) . . . . ?
Li32 O5 Li52 Li41 -118.29(19) . . . . ?
Li42 O5 Li52 Li41 -13.96(16) . . . . ?
Li22 O5 Li52 Li41 -56.5(11) . . . . ?
Li51 O5 Li52 Li41 159.82(16) . . . . ?
P41 O41 Li52 N41 2.89(10) . . . . ?
Li41 O41 Li52 N41 153.43(16) . . . . ?
Li42 O41 Li52 N41 -124.32(16) . . . . ?
P41 O41 Li52 O5 99.82(13) . . . . ?
Li41 O41 Li52 O5 -109.63(17) . . . . ?
Li42 O41 Li52 O5 -27.38(14) . . . . ?
P41 O41 Li52 N11 -148.80(12) . . . . ?
Li41 O41 Li52 N11 1.75(16) . . . . ?
Li42 O41 Li52 N11 84.00(16) . . . . ?
P41 O41 Li52 Li42 127.20(14) . . . . ?
Li41 O41 Li52 Li42 -82.25(17) . . . . ?
P41 O41 Li52 Li32 54.98(13) . . . . ?
Li41 O41 Li52 Li32 -154.48(17) . . . . ?
Li42 O41 Li52 Li32 -72.23(16) . . . . ?
Li41 O41 Li52 P41 150.55(15) . . . . ?
Li42 O41 Li52 P41 -127.20(14) . . . . ?
P41 O41 Li52 Li12 136.85(16) . . . . ?
Li41 O41 Li52 Li12 -72.6(2) . . . . ?
Li42 O41 Li52 Li12 9.65(17) . . . . ?
P41 O41 Li52 Li41 -150.55(15) . . . . ?
Li42 O41 Li52 Li41 82.25(17) . . . . ?
C11 N11 Li52 N41 64.2(4) . . . . ?
P11 N11 Li52 N41 -142.9(3) . . . . ?
Li41 N11 Li52 N41 -59.2(4) . . . . ?
C11 N11 Li52 O5 -141.07(17) . . . . ?
P11 N11 Li52 O5 11.9(2) . . . . ?
Li41 N11 Li52 O5 95.56(19) . . . . ?
C11 N11 Li52 O41 121.79(16) . . . . ?
P11 N11 Li52 O41 -85.26(15) . . . . ?
Li41 N11 Li52 O41 -1.59(14) . . . . ?
C11 N11 Li52 Li42 174.19(17) . . . . ?
P11 N11 Li52 Li42 -32.85(18) . . . . ?
Li41 N11 Li52 Li42 50.82(17) . . . . ?
C11 N11 Li52 Li32 -159.3(5) . . . . ?
P11 N11 Li52 Li32 -6.3(6) . . . . ?
Li41 N11 Li52 Li32 77.3(5) . . . . ?
C11 N11 Li52 P41 101.40(19) . . . . ?
P11 N11 Li52 P41 -105.65(17) . . . . ?
Li41 N11 Li52 P41 -21.98(18) . . . . ?
C11 N11 Li52 Li12 -118.51(16) . . . . ?
P11 N11 Li52 Li12 34.44(15) . . . . ?
Li41 N11 Li52 Li12 118.11(15) . . . . ?
C11 N11 Li52 Li41 123.38(19) . . . . ?
P11 N11 Li52 Li41 -83.67(15) . . . . ?
O5 Li42 Li52 N41 -89.51(17) . . . . ?
O41 Li42 Li52 N41 54.15(15) . . . . ?
N12 Li42 Li52 N41 148.25(17) . . . . ?
Li41 Li42 Li52 N41 106.07(19) . . . . ?
Li12 Li42 Li52 N41 -135.00(19) . . . . ?
Li32 Li42 Li52 N41 -42.23(15) . . . . ?
Li22 Li42 Li52 N41 -85.62(18) . . . . ?
P11 Li42 Li52 N41 164.89(17) . . . . ?
O41 Li42 Li52 O5 143.66(17) . . . . ?
N12 Li42 Li52 O5 -122.2(2) . . . . ?
Li41 Li42 Li52 O5 -164.42(18) . . . . ?
Li12 Li42 Li52 O5 -45.49(11) . . . . ?
Li32 Li42 Li52 O5 47.28(13) . . . . ?
Li22 Li42 Li52 O5 3.89(11) . . . . ?
P11 Li42 Li52 O5 -105.59(13) . . . . ?
O5 Li42 Li52 O41 -143.66(17) . . . . ?
N12 Li42 Li52 O41 94.10(17) . . . . ?
Li41 Li42 Li52 O41 51.91(12) . . . . ?
Li12 Li42 Li52 O41 170.84(16) . . . . ?
Li32 Li42 Li52 O41 -96.38(15) . . . . ?
Li22 Li42 Li52 O41 -139.77(17) . . . . ?
P11 Li42 Li52 O41 110.74(12) . . . . ?
O5 Li42 Li52 N11 121.68(16) . . . . ?
O41 Li42 Li52 N11 -94.65(15) . . . . ?
N12 Li42 Li52 N11 -0.55(17) . . . . ?
Li41 Li42 Li52 N11 -42.74(13) . . . . ?
Li12 Li42 Li52 N11 76.19(13) . . . . ?
Li32 Li42 Li52 N11 168.97(19) . . . . ?
Li22 Li42 Li52 N11 125.58(15) . . . . ?
P11 Li42 Li52 N11 16.09(9) . . . . ?
O5 Li42 Li52 Li32 -47.28(13) . . . . ?
O41 Li42 Li52 Li32 96.38(15) . . . . ?
N12 Li42 Li52 Li32 -169.52(19) . . . . ?
Li41 Li42 Li52 Li32 148.30(18) . . . . ?
Li12 Li42 Li52 Li32 -92.78(15) . . . . ?
Li22 Li42 Li52 Li32 -43.39(15) . . . . ?
P11 Li42 Li52 Li32 -152.88(15) . . . . ?
O5 Li42 Li52 P41 -115.54(13) . . . . ?
O41 Li42 Li52 P41 28.13(8) . . . . ?
N12 Li42 Li52 P41 122.23(16) . . . . ?
Li41 Li42 Li52 P41 80.04(13) . . . . ?
Li12 Li42 Li52 P41 -161.03(14) . . . . ?
Li32 Li42 Li52 P41 -68.25(12) . . . . ?
Li22 Li42 Li52 P41 -111.64(13) . . . . ?
P11 Li42 Li52 P41 138.87(11) . . . . ?
O5 Li42 Li52 Li12 45.49(11) . . . . ?
O41 Li42 Li52 Li12 -170.84(16) . . . . ?
N12 Li42 Li52 Li12 -76.74(16) . . . . ?
Li41 Li42 Li52 Li12 -118.93(15) . . . . ?
Li32 Li42 Li52 Li12 92.78(15) . . . . ?
Li22 Li42 Li52 Li12 49.39(14) . . . . ?
P11 Li42 Li52 Li12 -60.10(10) . . . . ?
O5 Li42 Li52 Li41 164.42(18) . . . . ?
O41 Li42 Li52 Li41 -51.91(12) . . . . ?
N12 Li42 Li52 Li41 42.19(14) . . . . ?
Li12 Li42 Li52 Li41 118.93(15) . . . . ?
Li32 Li42 Li52 Li41 -148.30(18) . . . . ?
Li22 Li42 Li52 Li41 168.31(18) . . . . ?
P11 Li42 Li52 Li41 58.83(11) . . . . ?
O5 Li32 Li52 N41 176.1(2) . . . . ?
O31 Li32 Li52 N41 3.8(12) . . . . ?
Li31 Li32 Li52 N41 34.4(2) . . . . ?
P31 Li32 Li52 N41 -152.2(5) . . . . ?
Li51 Li32 Li52 N41 -142.23(18) . . . . ?
P41 Li32 Li52 N41 40.63(9) . . . . ?
Li22 Li32 Li52 N41 170.7(2) . . . . ?
Li42 Li32 Li52 N41 124.42(19) . . . . ?
O31 Li32 Li52 O5 -172.3(13) . . . . ?
N41 Li32 Li52 O5 -176.1(2) . . . . ?
Li31 Li32 Li52 O5 -141.6(3) . . . . ?
P31 Li32 Li52 O5 31.7(4) . . . . ?
Li51 Li32 Li52 O5 41.71(12) . . . . ?
P41 Li32 Li52 O5 -135.43(16) . . . . ?
Li22 Li32 Li52 O5 -5.35(11) . . . . ?
Li42 Li32 Li52 O5 -51.64(15) . . . . ?
O5 Li32 Li52 O41 104.18(16) . . . . ?
O31 Li32 Li52 O41 -68.1(13) . . . . ?
N41 Li32 Li52 O41 -71.88(14) . . . . ?
Li31 Li32 Li52 O41 -37.4(2) . . . . ?
P31 Li32 Li52 O41 135.9(5) . . . . ?
Li51 Li32 Li52 O41 145.89(15) . . . . ?
P41 Li32 Li52 O41 -31.25(8) . . . . ?
Li22 Li32 Li52 O41 98.83(15) . . . . ?
Li42 Li32 Li52 O41 52.53(13) . . . . ?
O5 Li32 Li52 N11 23.8(5) . . . . ?
O31 Li32 Li52 N11 -148.5(10) . . . . ?
N41 Li32 Li52 N11 -152.3(5) . . . . ?
Li31 Li32 Li52 N11 -117.8(5) . . . . ?
P31 Li32 Li52 N11 55.5(8) . . . . ?
Li51 Li32 Li52 N11 65.5(5) . . . . ?
P41 Li32 Li52 N11 -111.6(5) . . . . ?
Li22 Li32 Li52 N11 18.5(5) . . . . ?
Li42 Li32 Li52 N11 -27.8(5) . . . . ?
O5 Li32 Li52 Li42 51.64(15) . . . . ?
O31 Li32 Li52 Li42 -120.6(12) . . . . ?
N41 Li32 Li52 Li42 -124.42(19) . . . . ?
Li31 Li32 Li52 Li42 -90.0(2) . . . . ?
P31 Li32 Li52 Li42 83.4(5) . . . . ?
Li51 Li32 Li52 Li42 93.35(17) . . . . ?
P41 Li32 Li52 Li42 -83.78(14) . . . . ?
Li22 Li32 Li52 Li42 46.29(17) . . . . ?
O5 Li32 Li52 P41 135.43(16) . . . . ?
O31 Li32 Li52 P41 -36.8(12) . . . . ?
N41 Li32 Li52 P41 -40.63(9) . . . . ?
Li31 Li32 Li52 P41 -6.2(2) . . . . ?
P31 Li32 Li52 P41 167.2(5) . . . . ?
Li51 Li32 Li52 P41 177.14(15) . . . . ?
Li22 Li32 Li52 P41 130.08(15) . . . . ?
Li42 Li32 Li52 P41 83.78(14) . . . . ?
O5 Li32 Li52 Li12 -15.60(13) . . . . ?
O31 Li32 Li52 Li12 172.1(12) . . . . ?
N41 Li32 Li52 Li12 168.34(18) . . . . ?
Li31 Li32 Li52 Li12 -157.2(2) . . . . ?
P31 Li32 Li52 Li12 16.1(5) . . . . ?
Li51 Li32 Li52 Li12 26.11(14) . . . . ?
P41 Li32 Li52 Li12 -151.03(14) . . . . ?
Li22 Li32 Li52 Li12 -20.95(16) . . . . ?
Li42 Li32 Li52 Li12 -67.25(15) . . . . ?
O5 Li32 Li52 Li41 83.9(2) . . . . ?
O31 Li32 Li52 Li41 -88.4(13) . . . . ?
N41 Li32 Li52 Li41 -92.2(2) . . . . ?
Li31 Li32 Li52 Li41 -57.8(3) . . . . ?
P31 Li32 Li52 Li41 115.6(5) . . . . ?
Li51 Li32 Li52 Li41 125.6(2) . . . . ?
P41 Li32 Li52 Li41 -51.57(18) . . . . ?
Li22 Li32 Li52 Li41 78.5(2) . . . . ?
Li42 Li32 Li52 Li41 32.22(18) . . . . ?
O41 P41 Li52 N41 -175.43(16) . . . . ?
N42 P41 Li52 N41 -85.55(16) . . . . ?
C49 P41 Li52 N41 94.10(14) . . . . ?
Li32 P41 Li52 N41 -58.77(14) . . . . ?
Li31 P41 Li52 N41 -54.17(14) . . . . ?
O41 P41 Li52 O5 -85.57(14) . . . . ?
N42 P41 Li52 O5 4.3(2) . . . . ?
N41 P41 Li52 O5 89.87(16) . . . . ?
C49 P41 Li52 O5 -176.03(12) . . . . ?
Li32 P41 Li52 O5 31.10(13) . . . . ?
Li31 P41 Li52 O5 35.70(16) . . . . ?
N42 P41 Li52 O41 89.88(15) . . . . ?
N41 P41 Li52 O41 175.43(16) . . . . ?
C49 P41 Li52 O41 -90.46(13) . . . . ?
Li32 P41 Li52 O41 116.67(15) . . . . ?
Li31 P41 Li52 O41 121.27(12) . . . . ?
O41 P41 Li52 N11 37.08(14) . . . . ?
N42 P41 Li52 N11 126.96(17) . . . . ?
N41 P41 Li52 N11 -147.5(2) . . . . ?
C49 P41 Li52 N11 -53.4(2) . . . . ?
Li32 P41 Li52 N11 153.7(2) . . . . ?
Li31 P41 Li52 N11 158.35(16) . . . . ?
O41 P41 Li52 Li42 -40.44(12) . . . . ?
N42 P41 Li52 Li42 49.45(19) . . . . ?
N41 P41 Li52 Li42 135.00(18) . . . . ?
C49 P41 Li52 Li42 -130.90(14) . . . . ?
Li32 P41 Li52 Li42 76.23(16) . . . . ?
Li31 P41 Li52 Li42 80.83(15) . . . . ?
O41 P41 Li52 Li32 -116.67(15) . . . . ?
N42 P41 Li52 Li32 -26.78(18) . . . . ?
N41 P41 Li52 Li32 58.77(14) . . . . ?
C49 P41 Li52 Li32 152.87(13) . . . . ?
Li31 P41 Li52 Li32 4.60(15) . . . . ?
O41 P41 Li52 Li12 -68.1(2) . . . . ?
N42 P41 Li52 Li12 21.8(3) . . . . ?
N41 P41 Li52 Li12 107.3(3) . . . . ?
C49 P41 Li52 Li12 -158.6(2) . . . . ?
Li32 P41 Li52 Li12 48.6(2) . . . . ?
Li31 P41 Li52 Li12 53.2(3) . . . . ?
O41 P41 Li52 Li41 20.22(11) . . . . ?
N42 P41 Li52 Li41 110.11(15) . . . . ?
N41 P41 Li52 Li41 -164.34(16) . . . . ?
C49 P41 Li52 Li41 -70.24(14) . . . . ?
Li32 P41 Li52 Li41 136.89(16) . . . . ?
Li31 P41 Li52 Li41 141.49(12) . . . . ?
O5 Li12 Li52 N41 30.4(2) . . . . ?
O11 Li12 Li52 N41 169.7(2) . . . . ?
N22 Li12 Li52 N41 -54.6(4) . . . . ?
Li51 Li12 Li52 N41 -16.2(3) . . . . ?
Li11 Li12 Li52 N41 167.1(3) . . . . ?
P11 Li12 Li52 N41 159.3(3) . . . . ?
P21 Li12 Li52 N41 -11.6(5) . . . . ?
Li42 Li12 Li52 N41 86.2(3) . . . . ?
Li22 Li12 Li52 N41 34.1(3) . . . . ?
O11 Li12 Li52 O5 139.2(2) . . . . ?
N22 Li12 Li52 O5 -85.0(2) . . . . ?
Li51 Li12 Li52 O5 -46.60(13) . . . . ?
Li11 Li12 Li52 O5 136.6(4) . . . . ?
P11 Li12 Li52 O5 128.88(16) . . . . ?
P21 Li12 Li52 O5 -42.0(3) . . . . ?
Li42 Li12 Li52 O5 55.78(15) . . . . ?
Li22 Li12 Li52 O5 3.69(11) . . . . ?
O5 Li12 Li52 O41 -64.10(18) . . . . ?
O11 Li12 Li52 O41 75.1(2) . . . . ?
N22 Li12 Li52 O41 -149.1(2) . . . . ?
Li51 Li12 Li52 O41 -110.70(19) . . . . ?
Li11 Li12 Li52 O41 72.5(4) . . . . ?
P11 Li12 Li52 O41 64.78(17) . . . . ?
P21 Li12 Li52 O41 -106.1(3) . . . . ?
Li42 Li12 Li52 O41 -8.32(15) . . . . ?
Li22 Li12 Li52 O41 -60.4(2) . . . . ?
O5 Li12 Li52 N11 -147.48(18) . . . . ?
O11 Li12 Li52 N11 -8.26(16) . . . . ?
N22 Li12 Li52 N11 127.5(2) . . . . ?
Li51 Li12 Li52 N11 165.92(17) . . . . ?
Li11 Li12 Li52 N11 -10.8(3) . . . . ?
P11 Li12 Li52 N11 -18.60(8) . . . . ?
P21 Li12 Li52 N11 170.5(3) . . . . ?
Li42 Li12 Li52 N11 -91.70(15) . . . . ?
Li22 Li12 Li52 N11 -143.79(15) . . . . ?
O5 Li12 Li52 Li42 -55.78(15) . . . . ?
O11 Li12 Li52 Li42 83.44(18) . . . . ?
N22 Li12 Li52 Li42 -140.8(2) . . . . ?
Li51 Li12 Li52 Li42 -102.38(17) . . . . ?
Li11 Li12 Li52 Li42 80.9(3) . . . . ?
P11 Li12 Li52 Li42 73.10(13) . . . . ?
P21 Li12 Li52 Li42 -97.8(3) . . . . ?
Li22 Li12 Li52 Li42 -52.09(15) . . . . ?
O5 Li12 Li52 Li32 16.99(14) . . . . ?
O11 Li12 Li52 Li32 156.21(18) . . . . ?
N22 Li12 Li52 Li32 -68.0(2) . . . . ?
Li51 Li12 Li52 Li32 -29.61(16) . . . . ?
Li11 Li12 Li52 Li32 153.6(3) . . . . ?
P11 Li12 Li52 Li32 145.87(15) . . . . ?
P21 Li12 Li52 Li32 -25.0(3) . . . . ?
Li42 Li12 Li52 Li32 72.77(16) . . . . ?
Li22 Li12 Li52 Li32 20.68(16) . . . . ?
O5 Li12 Li52 P41 -26.3(2) . . . . ?
O11 Li12 Li52 P41 112.9(2) . . . . ?
N22 Li12 Li52 P41 -111.3(3) . . . . ?
Li51 Li12 Li52 P41 -72.9(3) . . . . ?
Li11 Li12 Li52 P41 110.4(3) . . . . ?
P11 Li12 Li52 P41 102.6(2) . . . . ?
P21 Li12 Li52 P41 -68.3(4) . . . . ?
Li42 Li12 Li52 P41 29.5(2) . . . . ?
Li22 Li12 Li52 P41 -22.6(3) . . . . ?
O5 Li12 Li52 Li41 -105.31(17) . . . . ?
O11 Li12 Li52 Li41 33.91(19) . . . . ?
N22 Li12 Li52 Li41 169.7(2) . . . . ?
Li51 Li12 Li52 Li41 -151.91(16) . . . . ?
Li11 Li12 Li52 Li41 31.3(4) . . . . ?
P11 Li12 Li52 Li41 23.57(12) . . . . ?
P21 Li12 Li52 Li41 -147.3(3) . . . . ?
Li42 Li12 Li52 Li41 -49.53(14) . . . . ?
Li22 Li12 Li52 Li41 -101.62(15) . . . . ?
O41 Li41 Li52 N41 -27.10(16) . . . . ?
O42 Li41 Li52 N41 38.1(5) . . . . ?
N12 Li41 Li52 N41 -137.58(17) . . . . ?
N11 Li41 Li52 N41 150.6(2) . . . . ?
Li42 Li41 Li52 N41 -94.14(19) . . . . ?
P11 Li41 Li52 N41 -173.73(17) . . . . ?
O41 Li41 Li52 O5 79.61(17) . . . . ?
O42 Li41 Li52 O5 144.8(4) . . . . ?
N12 Li41 Li52 O5 -30.86(18) . . . . ?
N11 Li41 Li52 O5 -102.73(18) . . . . ?
Li42 Li41 Li52 O5 12.58(15) . . . . ?
P11 Li41 Li52 O5 -67.01(14) . . . . ?
O42 Li41 Li52 O41 65.2(4) . . . . ?
N12 Li41 Li52 O41 -110.48(18) . . . . ?
N11 Li41 Li52 O41 177.7(2) . . . . ?
Li42 Li41 Li52 O41 -67.04(16) . . . . ?
P11 Li41 Li52 O41 -146.63(17) . . . . ?
O41 Li41 Li52 N11 -177.7(2) . . . . ?
O42 Li41 Li52 N11 -112.5(4) . . . . ?
N12 Li41 Li52 N11 71.86(14) . . . . ?
Li42 Li41 Li52 N11 115.30(19) . . . . ?
P11 Li41 Li52 N11 35.71(9) . . . . ?
O41 Li41 Li52 Li42 67.04(16) . . . . ?
O42 Li41 Li52 Li42 132.2(5) . . . . ?
N12 Li41 Li52 Li42 -43.44(15) . . . . ?
N11 Li41 Li52 Li42 -115.30(19) . . . . ?
P11 Li41 Li52 Li42 -79.59(14) . . . . ?
O41 Li41 Li52 Li32 30.6(2) . . . . ?
O42 Li41 Li52 Li32 95.8(4) . . . . ?
N12 Li41 Li52 Li32 -79.9(2) . . . . ?
N11 Li41 Li52 Li32 -151.8(2) . . . . ?
Li42 Li41 Li52 Li32 -36.5(2) . . . . ?
P11 Li41 Li52 Li32 -116.1(2) . . . . ?
O41 Li41 Li52 P41 -17.09(9) . . . . ?
O42 Li41 Li52 P41 48.1(4) . . . . ?
N12 Li41 Li52 P41 -127.57(14) . . . . ?
N11 Li41 Li52 P41 160.57(16) . . . . ?
Li42 Li41 Li52 P41 -84.13(14) . . . . ?
P11 Li41 Li52 P41 -163.72(12) . . . . ?
O41 Li41 Li52 Li12 122.02(18) . . . . ?
O42 Li41 Li52 Li12 -172.8(4) . . . . ?
N12 Li41 Li52 Li12 11.54(16) . . . . ?
N11 Li41 Li52 Li12 -60.32(15) . . . . ?
Li42 Li41 Li52 Li12 54.98(16) . . . . ?
P11 Li41 Li52 Li12 -24.61(12) . . . . ?
C1S C2S C3S C4S 14.9(14) . . . . ?
C2S C3S C4S C5S 166.2(10) . . . . ?
